data_4101271
loop_
_publ_author_name
'Kawano, Masaki'
'Kobayashi, Yasuhiro'
'Ozeki, Tomoji'
'Fujita, Makoto'

_publ_contact_author 'Masaki Kawano'
_publ_section_title
;
 Direct crystallographic observation of a coordinatively unsaturated
 transition-metal complex in situ generated within a self-assembled
 cage.
;
_journal_issue 20
_journal_name_full 'Journal of the American Chemical Society'
_journal_page_first 6558
_journal_page_last 6559
_journal_paper_doi 10.1021/ja0609250
_journal_volume 128
_journal_year 2006
_chemical_formula_sum 'C142.75 H171.5 Mn3.84 N45.5 O97.25 Pd6'
_chemical_formula_weight 4929.99
_chemical_name_systematic
; 
 ? 
;
_space_group_IT_number 14
_symmetry_cell_setting monoclinic
_symmetry_space_group_name_Hall '-P 2ybc'
_symmetry_space_group_name_H-M 'P 1 21/c 1'
_atom_sites_solution_hydrogens geom
_atom_sites_solution_primary direct
_atom_sites_solution_secondary difmap
_audit_creation_method SHELXL-97
_cell_angle_alpha 90.00
_cell_angle_beta 99.5401(4)
_cell_angle_gamma 90.00
_cell_formula_units_Z 8
_cell_length_a 24.3225(4)
_cell_length_b 45.7184(6)
_cell_length_c 46.6645(7)
_cell_measurement_reflns_used 431
_cell_measurement_temperature 100(2)
_cell_measurement_theta_max 16
_cell_measurement_theta_min 2
_cell_volume 51173(2)
_computing_cell_refinement HKL2000
_computing_data_collection 'Rigaku CrystalClear'
_computing_data_reduction HKL2000
_computing_molecular_graphics 'Bruker XP'
_computing_publication_material 'Bruker SHELXTL'
_computing_structure_refinement 'SHELXL-97 (Sheldrick, 1997)'
_computing_structure_solution 'SHELXS-97 (Sheldrick, 1990)'
_diffrn_ambient_temperature 100(2)
_diffrn_measured_fraction_theta_full 0.986
_diffrn_measured_fraction_theta_max 0.986
_diffrn_measurement_device_type CCD
_diffrn_measurement_method omega
_diffrn_radiation_monochromator Si
_diffrn_radiation_source KEK
_diffrn_radiation_type synchrotron
_diffrn_radiation_wavelength 0.68900
_diffrn_reflns_av_R_equivalents 0.0674
_diffrn_reflns_av_sigmaI/netI 0.1104
_diffrn_reflns_limit_h_max 20
_diffrn_reflns_limit_h_min -12
_diffrn_reflns_limit_k_max 31
_diffrn_reflns_limit_k_min -38
_diffrn_reflns_limit_l_max 35
_diffrn_reflns_limit_l_min -40
_diffrn_reflns_number 70062
_diffrn_reflns_theta_full 17.20
_diffrn_reflns_theta_max 17.20
_diffrn_reflns_theta_min 1.82
_exptl_absorpt_coefficient_mu 0.681
_exptl_absorpt_correction_T_max 0.9603
_exptl_absorpt_correction_T_min 0.9228
_exptl_absorpt_correction_type none
_exptl_crystal_colour green-yellow
_exptl_crystal_density_diffrn 1.280
_exptl_crystal_density_method 'not measured'
_exptl_crystal_description block
_exptl_crystal_F_000 19972
_exptl_crystal_size_max 0.12
_exptl_crystal_size_mid 0.10
_exptl_crystal_size_min 0.06
_refine_diff_density_max 1.330
_refine_diff_density_min -1.141
_refine_diff_density_rms 0.150
_refine_ls_extinction_method none
_refine_ls_goodness_of_fit_ref 1.234
_refine_ls_hydrogen_treatment constr
_refine_ls_matrix_type full
_refine_ls_number_parameters 3807
_refine_ls_number_reflns 33410
_refine_ls_number_restraints 5524
_refine_ls_restrained_S_all 1.441
_refine_ls_R_factor_all 0.1502
_refine_ls_R_factor_gt 0.1125
_refine_ls_shift/su_max 0.057
_refine_ls_shift/su_mean 0.004
_refine_ls_structure_factor_coef Fsqd
_refine_ls_weighting_details 'calc w=1/[\s^2^(Fo^2^)+(0.2000P)^2^+0.0000P] where P=(Fo^2^+2Fc^2^)/3'
_refine_ls_weighting_scheme calc
_refine_ls_wR_factor_gt 0.3204
_refine_ls_wR_factor_ref 0.3445
_reflns_number_gt 21519
_reflns_number_total 33410
_reflns_threshold_expression >2sigma(I)
_cod_data_source_file ja0609250si20060208_045957.cif
_cod_data_source_block 100k_on
_cod_original_sg_symbol_H-M P2(1)/c
_cod_original_formula_sum 'C142.75 H171.50 Mn3.84 N45.50 O97.25 Pd6'
_cod_database_code 4101271

loop_
_symmetry_equiv_pos_as_xyz
'x, y, z'
'-x, y+1/2, -z+1/2'
'-x, -y, -z'
'x, -y-1/2, z-1/2'

loop_
_atom_site_label
_atom_site_type_symbol
_atom_site_fract_x
_atom_site_fract_y
_atom_site_fract_z
_atom_site_U_iso_or_equiv
_atom_site_adp_type
_atom_site_occupancy
_atom_site_symmetry_multiplicity
_atom_site_calc_flag
_atom_site_refinement_flags
_atom_site_disorder_assembly
_atom_site_disorder_group
Pd1A Pd 0.85492(8) 0.95126(5) 0.20534(4) 0.0641(7) Uani 1 1 d . . .
Pd2A Pd 0.57655(7) 0.71853(4) 0.10028(4) 0.0480(6) Uani 1 1 d . . .
Pd3A Pd 0.31600(8) 0.93362(5) 0.20150(5) 0.0784(8) Uani 1 1 d . . .
Pd4A Pd 0.65363(7) 0.92377(4) 0.44658(4) 0.0545(6) Uani 1 1 d . . .
Pd5A Pd 0.91743(8) 0.70401(5) 0.35077(4) 0.0725(7) Uani 1 1 d . . .
Pd6A Pd 0.37950(8) 0.68510(5) 0.34434(4) 0.0721(7) Uani 1 1 d . . .
N1A N 0.7825(8) 0.9313(5) 0.1908(4) 0.065(6) Uani 1 1 d U . .
C1A C 0.7791(11) 0.9069(5) 0.1775(5) 0.058(6) Uani 1 1 d U . .
H1AA H 0.8129 0.8984 0.1736 0.069 Uiso 1 1 calc R . .
C2A C 0.7310(10) 0.8918(6) 0.1684(6) 0.069(7) Uani 1 1 d U . .
H2AA H 0.7315 0.8740 0.1580 0.083 Uiso 1 1 calc R . .
C3A C 0.6829(10) 0.9026(6) 0.1744(6) 0.068(7) Uani 1 1 d U . .
C4A C 0.6822(11) 0.9287(6) 0.1877(6) 0.072(7) Uani 1 1 d U . .
H4AA H 0.6483 0.9373 0.1912 0.086 Uiso 1 1 calc R . .
C5A C 0.7344(10) 0.9427(6) 0.1964(5) 0.071(7) Uani 1 1 d U . .
H5AA H 0.7353 0.9608 0.2064 0.085 Uiso 1 1 calc R . .
N2A N 0.5759(8) 0.7612(4) 0.1094(4) 0.053(5) Uani 1 1 d U . .
C6A C 0.5293(10) 0.7750(6) 0.1146(5) 0.056(6) Uani 1 1 d U . .
H6AA H 0.4952 0.7645 0.1110 0.067 Uiso 1 1 calc R . .
C7A C 0.5277(10) 0.8025(6) 0.1245(5) 0.058(6) Uani 1 1 d U . .
H7AA H 0.4931 0.8112 0.1265 0.070 Uiso 1 1 calc R . .
C8A C 0.5777(10) 0.8184(5) 0.1318(5) 0.058(6) Uani 1 1 d U . .
C9A C 0.6274(10) 0.8053(6) 0.1263(6) 0.068(7) Uani 1 1 d U . .
H9AA H 0.6619 0.8155 0.1299 0.081 Uiso 1 1 calc R . .
C10A C 0.6241(10) 0.7769(6) 0.1153(5) 0.063(6) Uani 1 1 d U . .
H10A H 0.6575 0.7679 0.1117 0.076 Uiso 1 1 calc R . .
N3A N 0.3853(8) 0.9189(5) 0.1862(4) 0.069(6) Uani 1 1 d U . .
C11A C 0.4337(11) 0.9334(6) 0.1930(6) 0.072(7) Uani 1 1 d U . .
H11A H 0.4338 0.9514 0.2031 0.086 Uiso 1 1 calc R . .
C12A C 0.4831(11) 0.9234(6) 0.1860(6) 0.071(7) Uani 1 1 d U . .
H12A H 0.5164 0.9344 0.1907 0.085 Uiso 1 1 calc R . .
C13A C 0.4831(11) 0.8961(6) 0.1716(6) 0.071(7) Uani 1 1 d U . .
C14A C 0.4308(10) 0.8815(6) 0.1643(6) 0.075(7) Uani 1 1 d U . .
H14A H 0.4287 0.8635 0.1541 0.089 Uiso 1 1 calc R . .
C15A C 0.3836(11) 0.8933(6) 0.1721(6) 0.072(7) Uani 1 1 d U . .
H15A H 0.3492 0.8832 0.1675 0.087 Uiso 1 1 calc R . .
N4A N 0.8545(8) 0.9286(5) 0.2434(4) 0.057(5) Uani 1 1 d U . .
C16A C 0.8335(9) 0.9412(6) 0.2661(5) 0.059(6) Uani 1 1 d U . .
H16A H 0.8227 0.9612 0.2649 0.070 Uiso 1 1 calc R . .
C17A C 0.8281(10) 0.9259(6) 0.2899(6) 0.068(6) Uani 1 1 d U . .
H17A H 0.8133 0.9349 0.3053 0.082 Uiso 1 1 calc R . .
C18A C 0.8438(9) 0.8971(6) 0.2922(5) 0.054(6) Uani 1 1 d U . .
C19A C 0.8645(9) 0.8847(6) 0.2693(5) 0.059(6) Uani 1 1 d U . .
H19A H 0.8761 0.8648 0.2703 0.071 Uiso 1 1 calc R . .
C20A C 0.8682(10) 0.9006(6) 0.2459(5) 0.059(6) Uani 1 1 d U . .
H20A H 0.8813 0.8914 0.2301 0.071 Uiso 1 1 calc R . .
N5A N 0.7075(8) 0.9085(5) 0.4208(4) 0.057(5) Uani 1 1 d U . .
C21A C 0.7290(10) 0.8819(6) 0.4241(5) 0.060(6) Uani 1 1 d U . .
H21A H 0.7212 0.8704 0.4398 0.072 Uiso 1 1 calc R . .
C22A C 0.7629(9) 0.8699(6) 0.4052(5) 0.058(6) Uani 1 1 d U . .
H22A H 0.7791 0.8510 0.4086 0.070 Uiso 1 1 calc R . .
C23A C 0.7718(10) 0.8868(6) 0.3815(5) 0.057(6) Uani 1 1 d U . .
C24A C 0.7503(10) 0.9133(6) 0.3782(5) 0.062(6) Uani 1 1 d U . .
H24A H 0.7571 0.9249 0.3623 0.075 Uiso 1 1 calc R . .
C25A C 0.7172(10) 0.9252(6) 0.3979(5) 0.063(6) Uani 1 1 d U . .
H25A H 0.7021 0.9443 0.3951 0.076 Uiso 1 1 calc R . .
N6A N 0.9006(8) 0.7469(5) 0.3491(4) 0.067(6) Uani 1 1 d U . .
C26A C 0.9060(10) 0.7646(6) 0.3262(5) 0.065(6) Uani 1 1 d U . .
H26A H 0.9228 0.7563 0.3111 0.078 Uiso 1 1 calc R . .
C27A C 0.8896(10) 0.7930(7) 0.3232(6) 0.075(7) Uani 1 1 d U . .
H27A H 0.8939 0.8035 0.3062 0.090 Uiso 1 1 calc R . .
C28A C 0.8671(10) 0.8062(6) 0.3445(6) 0.069(6) Uani 1 1 d U . .
C29A C 0.8625(11) 0.7872(7) 0.3684(6) 0.087(8) Uani 1 1 d U . .
H29A H 0.8494 0.7954 0.3847 0.105 Uiso 1 1 calc R . .
C30A C 0.8753(11) 0.7585(7) 0.3695(6) 0.081(7) Uani 1 1 d U . .
H30A H 0.8664 0.7467 0.3848 0.097 Uiso 1 1 calc R . .
N7A N 0.5878(7) 0.7105(4) 0.1438(4) 0.049(5) Uani 1 1 d U . .
C31A C 0.6392(9) 0.7119(5) 0.1597(5) 0.049(6) Uani 1 1 d U . .
H31A H 0.6700 0.7151 0.1500 0.059 Uiso 1 1 calc R . .
C32A C 0.6488(9) 0.7089(5) 0.1886(5) 0.055(6) Uani 1 1 d U . .
H32A H 0.6859 0.7103 0.1988 0.066 Uiso 1 1 calc R . .
C33A C 0.6052(9) 0.7037(5) 0.2040(5) 0.049(5) Uani 1 1 d U . .
C34A C 0.5535(9) 0.7018(5) 0.1883(5) 0.055(6) Uani 1 1 d U . .
H34A H 0.5228 0.6973 0.1977 0.066 Uiso 1 1 calc R . .
C35A C 0.5451(9) 0.7064(5) 0.1586(5) 0.048(6) Uani 1 1 d U . .
H35A H 0.5080 0.7065 0.1482 0.058 Uiso 1 1 calc R . .
N8A N 0.8408(8) 0.6989(5) 0.3270(4) 0.074(6) Uani 1 1 d U . .
C36A C 0.7936(11) 0.6942(6) 0.3403(6) 0.078(7) Uani 1 1 d U . .
H36A H 0.7991 0.6910 0.3607 0.094 Uiso 1 1 calc R . .
C37A C 0.7411(11) 0.6940(6) 0.3256(5) 0.077(7) Uani 1 1 d U . .
H37A H 0.7104 0.6923 0.3357 0.093 Uiso 1 1 calc R . .
C38A C 0.7325(10) 0.6964(6) 0.2954(5) 0.067(6) Uani 1 1 d U . .
C39A C 0.7789(11) 0.6997(6) 0.2817(6) 0.080(7) Uani 1 1 d U . .
H39A H 0.7743 0.7015 0.2612 0.096 Uiso 1 1 calc R . .
C40A C 0.8323(10) 0.7001(6) 0.2984(5) 0.071(7) Uani 1 1 d U . .
H40A H 0.8637 0.7013 0.2887 0.085 Uiso 1 1 calc R . .
N9A N 0.4448(8) 0.6844(5) 0.3221(4) 0.064(6) Uani 1 1 d U . .
C41A C 0.4364(11) 0.6862(6) 0.2936(5) 0.072(7) Uani 1 1 d U . .
H41A H 0.3996 0.6852 0.2830 0.087 Uiso 1 1 calc R . .
C42A C 0.4814(10) 0.6896(6) 0.2791(5) 0.071(7) Uani 1 1 d U . .
H42A H 0.4745 0.6920 0.2586 0.085 Uiso 1 1 calc R . .
C43A C 0.5339(10) 0.6895(6) 0.2929(5) 0.060(6) Uani 1 1 d U . .
C44A C 0.5426(10) 0.6862(5) 0.3221(5) 0.066(7) Uani 1 1 d U . .
H44A H 0.5793 0.6857 0.3329 0.080 Uiso 1 1 calc R . .
C45A C 0.4958(11) 0.6835(6) 0.3363(6) 0.074(7) Uani 1 1 d U . .
H45A H 0.5016 0.6808 0.3567 0.088 Uiso 1 1 calc R . .
N10A N 0.3430(8) 0.9103(5) 0.2384(5) 0.073(6) Uani 1 1 d U . .
C46A C 0.3312(11) 0.8824(7) 0.2417(6) 0.076(7) Uani 1 1 d U . .
H46A H 0.3054 0.8734 0.2268 0.091 Uiso 1 1 calc R . .
C47A C 0.3531(9) 0.8657(7) 0.2646(6) 0.075(7) Uani 1 1 d U . .
H47A H 0.3441 0.8456 0.2654 0.090 Uiso 1 1 calc R . .
C48A C 0.3883(10) 0.8787(7) 0.2863(6) 0.081(7) Uani 1 1 d U . .
C49A C 0.4040(11) 0.9078(7) 0.2841(7) 0.090(8) Uani 1 1 d U . .
H49A H 0.4306 0.9168 0.2987 0.108 Uiso 1 1 calc R . .
C50A C 0.3799(11) 0.9227(7) 0.2607(6) 0.083(7) Uani 1 1 d U . .
H50A H 0.3888 0.9428 0.2594 0.100 Uiso 1 1 calc R . .
N11A N 0.3888(8) 0.7288(5) 0.3452(4) 0.070(6) Uani 1 1 d U . .
C51A C 0.4219(11) 0.7433(7) 0.3651(6) 0.087(8) Uani 1 1 d U . .
H51A H 0.4380 0.7327 0.3819 0.104 Uiso 1 1 calc R . .
C52A C 0.4358(11) 0.7718(7) 0.3643(6) 0.084(8) Uani 1 1 d U . .
H52A H 0.4608 0.7802 0.3799 0.101 Uiso 1 1 calc R . .
C53A C 0.4137(11) 0.7890(7) 0.3408(6) 0.081(7) Uani 1 1 d U . .
C54A C 0.3737(11) 0.7744(7) 0.3190(6) 0.085(8) Uani 1 1 d U . .
H54A H 0.3537 0.7851 0.3031 0.102 Uiso 1 1 calc R . .
C55A C 0.3650(11) 0.7448(7) 0.3216(6) 0.082(8) Uani 1 1 d U . .
H55A H 0.3413 0.7351 0.3064 0.098 Uiso 1 1 calc R . .
N12A N 0.5934(8) 0.9022(5) 0.4189(4) 0.069(6) Uani 1 1 d U . .
C56A C 0.5704(11) 0.9171(7) 0.3957(6) 0.088(8) Uani 1 1 d U . .
H56A H 0.5813 0.9368 0.3932 0.105 Uiso 1 1 calc R . .
C57A C 0.5287(13) 0.9036(7) 0.3741(6) 0.103(9) Uani 1 1 d U . .
H57A H 0.5115 0.9140 0.3573 0.124 Uiso 1 1 calc R . .
C58A C 0.5149(11) 0.8744(7) 0.3789(6) 0.086(7) Uani 1 1 d U . .
C59A C 0.5399(10) 0.8598(7) 0.4035(5) 0.080(7) Uani 1 1 d U . .
H59A H 0.5302 0.8402 0.4070 0.097 Uiso 1 1 calc R . .
C60A C 0.5798(10) 0.8745(6) 0.4232(6) 0.070(7) Uani 1 1 d U . .
H60A H 0.5976 0.8646 0.4401 0.084 Uiso 1 1 calc R . .
C61A C 0.6254(11) 0.8868(6) 0.1657(6) 0.075(7) Uani 1 1 d U . .
N61A N 0.6305(9) 0.8605(5) 0.1530(5) 0.074(6) Uani 1 1 d U . .
C62A C 0.5807(11) 0.8471(6) 0.1451(5) 0.064(6) Uani 1 1 d U . .
N62A N 0.5312(8) 0.8585(5) 0.1513(4) 0.071(6) Uani 1 1 d U . .
C63A C 0.5345(11) 0.8835(6) 0.1650(6) 0.073(7) Uani 1 1 d U . .
N63A N 0.5814(8) 0.8999(4) 0.1721(5) 0.069(6) Uani 1 1 d U . .
C64A C 0.8361(9) 0.8785(6) 0.3174(5) 0.056(5) Uani 1 1 d U . .
N64A N 0.8106(7) 0.8917(4) 0.3376(4) 0.059(5) Uani 1 1 d U . .
C65A C 0.8020(9) 0.8741(6) 0.3601(5) 0.058(6) Uani 1 1 d U . .
N65A N 0.8206(7) 0.8456(5) 0.3641(4) 0.060(5) Uani 1 1 d U . .
C66A C 0.8479(9) 0.8360(6) 0.3426(5) 0.059(6) Uani 1 1 d U . .
N66A N 0.8555(8) 0.8509(5) 0.3196(4) 0.058(5) Uani 1 1 d U . .
C67A C 0.6163(10) 0.6996(5) 0.2353(5) 0.057(6) Uani 1 1 d U . .
N67A N 0.6691(8) 0.7004(4) 0.2494(4) 0.059(5) Uani 1 1 d U . .
C68A C 0.6748(10) 0.6964(6) 0.2785(5) 0.067(6) Uani 1 1 d U . .
N68A N 0.6330(8) 0.6928(5) 0.2934(4) 0.070(6) Uani 1 1 d U . .
C69A C 0.5812(11) 0.6919(6) 0.2768(6) 0.068(6) Uani 1 1 d U . .
N69A N 0.5701(8) 0.6952(4) 0.2477(4) 0.061(5) Uani 1 1 d U . .
C70A C 0.4172(12) 0.8600(7) 0.3133(6) 0.083(7) Uani 1 1 d U . .
N70A N 0.4003(9) 0.8332(6) 0.3145(5) 0.082(6) Uani 1 1 d U . .
C71A C 0.4255(11) 0.8196(7) 0.3379(6) 0.079(7) Uani 1 1 d U . .
N71A N 0.4627(8) 0.8316(6) 0.3595(5) 0.082(6) Uani 1 1 d U . .
C72A C 0.4729(12) 0.8592(8) 0.3545(6) 0.081(7) Uani 1 1 d U . .
N72A N 0.4533(9) 0.8756(5) 0.3328(5) 0.085(7) Uani 1 1 d U . .
C1X C 0.8050(16) 0.9906(9) 0.1606(9) 0.152(14) Uiso 1 1 d U . .
H1XA H 0.8044 1.0016 0.1425 0.228 Uiso 1 1 calc R . .
H1XB H 0.8033 1.0043 0.1766 0.228 Uiso 1 1 calc R . .
H1XC H 0.7729 0.9774 0.1585 0.228 Uiso 1 1 calc R . .
C2X C 0.8562(12) 0.9546(6) 0.1416(7) 0.096(9) Uiso 1 1 d U . .
H2XA H 0.8570 0.9663 0.1240 0.144 Uiso 1 1 calc R . .
H2XB H 0.8231 0.9421 0.1387 0.144 Uiso 1 1 calc R . .
H2XC H 0.8898 0.9424 0.1454 0.144 Uiso 1 1 calc R . .
C3X C 0.9069(17) 0.9919(9) 0.1727(9) 0.157(13) Uiso 1 1 d U . .
H3XA H 0.9254 0.9905 0.1554 0.188 Uiso 1 1 calc R . .
H3XB H 0.8958 1.0126 0.1743 0.188 Uiso 1 1 calc R . .
C4X C 0.9453(12) 0.9861(7) 0.1957(7) 0.100(9) Uiso 1 1 d U . .
H4XA H 0.9616 1.0050 0.2032 0.120 Uiso 1 1 calc R . .
H4XB H 0.9755 0.9750 0.1888 0.120 Uiso 1 1 calc R . .
C5X C 0.9717(12) 0.9480(6) 0.2294(6) 0.094(9) Uiso 1 1 d U . .
H5XA H 1.0078 0.9572 0.2365 0.141 Uiso 1 1 calc R . .
H5XB H 0.9752 0.9352 0.2129 0.141 Uiso 1 1 calc R . .
H5XC H 0.9598 0.9365 0.2450 0.141 Uiso 1 1 calc R . .
C6X C 0.9249(13) 0.9903(7) 0.2425(7) 0.111(11) Uiso 1 1 d U . .
H6XA H 0.9606 1.0001 0.2492 0.167 Uiso 1 1 calc R . .
H6XB H 0.9134 0.9797 0.2588 0.167 Uiso 1 1 calc R . .
H6XC H 0.8966 1.0050 0.2353 0.167 Uiso 1 1 calc R . .
C7X C 0.5216(10) 0.6621(5) 0.0931(6) 0.072(8) Uiso 1 1 d U . .
H7XA H 0.5215 0.6412 0.0882 0.108 Uiso 1 1 calc R . .
H7XB H 0.4923 0.6721 0.0797 0.108 Uiso 1 1 calc R . .
H7XC H 0.5147 0.6645 0.1130 0.108 Uiso 1 1 calc R . .
C8X C 0.6207(10) 0.6582(6) 0.1081(6) 0.072(8) Uiso 1 1 d U . .
H8XA H 0.6176 0.6376 0.1021 0.107 Uiso 1 1 calc R . .
H8XB H 0.6163 0.6597 0.1286 0.107 Uiso 1 1 calc R . .
H8XC H 0.6573 0.6658 0.1058 0.107 Uiso 1 1 calc R . .
C9X C 0.5874(10) 0.6733(5) 0.0602(5) 0.061(7) Uiso 1 1 d U . .
H9XA H 0.6275 0.6762 0.0595 0.073 Uiso 1 1 calc R . .
H9XB H 0.5765 0.6537 0.0521 0.073 Uiso 1 1 calc R . .
C10X C 0.5545(10) 0.6958(5) 0.0430(5) 0.063(7) Uiso 1 1 d U . .
H10B H 0.5143 0.6918 0.0423 0.076 Uiso 1 1 calc R . .
H10C H 0.5625 0.6956 0.0229 0.076 Uiso 1 1 calc R . .
C11X C 0.6215(10) 0.7354(5) 0.0489(6) 0.072(8) Uiso 1 1 d U . .
H11B H 0.6171 0.7384 0.0278 0.108 Uiso 1 1 calc R . .
H11C H 0.6510 0.7209 0.0548 0.108 Uiso 1 1 calc R . .
H11D H 0.6316 0.7539 0.0589 0.108 Uiso 1 1 calc R . .
C12X C 0.5264(11) 0.7458(6) 0.0448(6) 0.087(9) Uiso 1 1 d U . .
H12B H 0.5249 0.7476 0.0237 0.130 Uiso 1 1 calc R . .
H12C H 0.5355 0.7649 0.0540 0.130 Uiso 1 1 calc R . .
H12D H 0.4901 0.7393 0.0488 0.130 Uiso 1 1 calc R . .
C13X C 0.2665(14) 0.9369(8) 0.1387(8) 0.124(12) Uiso 1 1 d U . .
H13A H 0.2530 0.9489 0.1216 0.187 Uiso 1 1 calc R . .
H13B H 0.2358 0.9249 0.1434 0.187 Uiso 1 1 calc R . .
H13C H 0.2965 0.9241 0.1345 0.187 Uiso 1 1 calc R . .
C14X C 0.3299(15) 0.9776(8) 0.1572(8) 0.137(13) Uiso 1 1 d U . .
H14B H 0.3147 0.9878 0.1392 0.205 Uiso 1 1 calc R . .
H14C H 0.3637 0.9670 0.1546 0.205 Uiso 1 1 calc R . .
H14D H 0.3390 0.9919 0.1730 0.205 Uiso 1 1 calc R . .
C15X C 0.2421(15) 0.9745(8) 0.1717(8) 0.126(11) Uiso 1 1 d U . .
H15B H 0.2572 0.9932 0.1803 0.151 Uiso 1 1 calc R . .
H15C H 0.2167 0.9793 0.1534 0.151 Uiso 1 1 calc R . .
C16X C 0.2145(17) 0.9627(9) 0.1886(10) 0.157(13) Uiso 1 1 d U . .
H16B H 0.1919 0.9471 0.1777 0.188 Uiso 1 1 calc R . .
H16C H 0.1882 0.9775 0.1939 0.188 Uiso 1 1 calc R . .
C17X C 0.2128(15) 0.9251(8) 0.2272(9) 0.144(14) Uiso 1 1 d U . .
H17B H 0.1806 0.9334 0.2345 0.216 Uiso 1 1 calc R . .
H17C H 0.2356 0.9139 0.2427 0.216 Uiso 1 1 calc R . .
H17D H 0.1998 0.9122 0.2107 0.216 Uiso 1 1 calc R . .
C18X C 0.2628(16) 0.9673(9) 0.2427(9) 0.155(15) Uiso 1 1 d U . .
H18A H 0.2297 0.9742 0.2502 0.233 Uiso 1 1 calc R . .
H18B H 0.2833 0.9842 0.2369 0.233 Uiso 1 1 calc R . .
H18C H 0.2868 0.9563 0.2579 0.233 Uiso 1 1 calc R . .
C19X C 0.7569(12) 0.9254(7) 0.4870(7) 0.104(10) Uiso 1 1 d U . .
H19B H 0.7862 0.9359 0.5000 0.155 Uiso 1 1 calc R . .
H19C H 0.7733 0.9157 0.4717 0.155 Uiso 1 1 calc R . .
H19D H 0.7399 0.9108 0.4981 0.155 Uiso 1 1 calc R . .
C20X C 0.7385(11) 0.9698(6) 0.4597(6) 0.093(9) Uiso 1 1 d U . .
H20B H 0.7667 0.9800 0.4736 0.139 Uiso 1 1 calc R . .
H20C H 0.7085 0.9834 0.4522 0.139 Uiso 1 1 calc R . .
H20D H 0.7556 0.9623 0.4436 0.139 Uiso 1 1 calc R . .
C21X C 0.6887(14) 0.9585(8) 0.4950(8) 0.120(11) Uiso 1 1 d U . .
H21B H 0.7039 0.9488 0.5136 0.144 Uiso 1 1 calc R . .
H21C H 0.7021 0.9789 0.4968 0.144 Uiso 1 1 calc R . .
C22X C 0.6356(13) 0.9598(7) 0.4942(7) 0.102(9) Uiso 1 1 d U . .
H22B H 0.6238 0.9803 0.4899 0.122 Uiso 1 1 calc R . .
H22C H 0.6279 0.9552 0.5139 0.122 Uiso 1 1 calc R . .
C23X C 0.5715(13) 0.9147(7) 0.4855(7) 0.108(10) Uiso 1 1 d U . .
H23A H 0.5456 0.9224 0.4977 0.162 Uiso 1 1 calc R . .
H23B H 0.6001 0.9028 0.4975 0.162 Uiso 1 1 calc R . .
H23C H 0.5510 0.9026 0.4700 0.162 Uiso 1 1 calc R . .
C24X C 0.5564(13) 0.9590(7) 0.4566(7) 0.111(11) Uiso 1 1 d U . .
H24B H 0.5311 0.9655 0.4696 0.167 Uiso 1 1 calc R . .
H24C H 0.5351 0.9483 0.4401 0.167 Uiso 1 1 calc R . .
H24D H 0.5743 0.9760 0.4493 0.167 Uiso 1 1 calc R . .
C25X C 0.8960(13) 0.6420(7) 0.3651(7) 0.117(11) Uiso 1 1 d U . .
H25B H 0.9074 0.6214 0.3651 0.175 Uiso 1 1 calc R . .
H25C H 0.8592 0.6443 0.3531 0.175 Uiso 1 1 calc R . .
H25D H 0.8942 0.6481 0.3851 0.175 Uiso 1 1 calc R . .
C26X C 0.9363(15) 0.6483(8) 0.3240(8) 0.141(13) Uiso 1 1 d U . .
H26B H 0.9451 0.6274 0.3252 0.211 Uiso 1 1 calc R . .
H26C H 0.9644 0.6587 0.3151 0.211 Uiso 1 1 calc R . .
H26D H 0.8994 0.6512 0.3122 0.211 Uiso 1 1 calc R . .
C27X C 0.9904(15) 0.6569(8) 0.3737(8) 0.132(12) Uiso 1 1 d U . .
H27B H 0.9826 0.6528 0.3935 0.158 Uiso 1 1 calc R . .
H27C H 1.0106 0.6399 0.3675 0.158 Uiso 1 1 calc R . .
C28X C 1.0239(15) 0.6804(8) 0.3751(8) 0.132(12) Uiso 1 1 d U . .
H28A H 1.0451 0.6793 0.3587 0.159 Uiso 1 1 calc R . .
H28B H 1.0512 0.6792 0.3933 0.159 Uiso 1 1 calc R . .
C29X C 1.0300(13) 0.7304(7) 0.3602(8) 0.122(11) Uiso 1 1 d U . .
H29B H 1.0672 0.7318 0.3720 0.183 Uiso 1 1 calc R . .
H29C H 1.0127 0.7498 0.3584 0.183 Uiso 1 1 calc R . .
H29D H 1.0333 0.7230 0.3408 0.183 Uiso 1 1 calc R . .
C30X C 0.9922(13) 0.7231(7) 0.4043(7) 0.119(11) Uiso 1 1 d U . .
H30B H 1.0299 0.7252 0.4154 0.178 Uiso 1 1 calc R . .
H30C H 0.9703 0.7100 0.4147 0.178 Uiso 1 1 calc R . .
H30D H 0.9742 0.7424 0.4020 0.178 Uiso 1 1 calc R . .
C31X C 0.4182(14) 0.6260(8) 0.3622(8) 0.133(12) Uiso 1 1 d U . .
H31B H 0.4121 0.6048 0.3614 0.199 Uiso 1 1 calc R . .
H31C H 0.4224 0.6327 0.3823 0.199 Uiso 1 1 calc R . .
H31D H 0.4521 0.6307 0.3543 0.199 Uiso 1 1 calc R . .
C32X C 0.3611(13) 0.6303(7) 0.3139(7) 0.120(11) Uiso 1 1 d U . .
H32B H 0.3565 0.6091 0.3138 0.180 Uiso 1 1 calc R . .
H32C H 0.3939 0.6354 0.3052 0.180 Uiso 1 1 calc R . .
H32D H 0.3279 0.6394 0.3026 0.180 Uiso 1 1 calc R . .
C33X C 0.3150(13) 0.6366(7) 0.3553(7) 0.111(10) Uiso 1 1 d U . .
H33A H 0.2841 0.6361 0.3386 0.134 Uiso 1 1 calc R . .
H33B H 0.3162 0.6173 0.3650 0.134 Uiso 1 1 calc R . .
C34X C 0.3039(14) 0.6574(8) 0.3742(8) 0.112(10) Uiso 1 1 d U . .
H34B H 0.3282 0.6539 0.3931 0.135 Uiso 1 1 calc R . .
H34C H 0.2649 0.6549 0.3773 0.135 Uiso 1 1 calc R . .
C35X C 0.2641(12) 0.6994(6) 0.3491(6) 0.090(9) Uiso 1 1 d U . .
H35B H 0.2325 0.6991 0.3597 0.134 Uiso 1 1 calc R . .
H35C H 0.2541 0.6887 0.3308 0.134 Uiso 1 1 calc R . .
H35D H 0.2733 0.7196 0.3450 0.134 Uiso 1 1 calc R . .
C36X C 0.3233(14) 0.7036(7) 0.3930(8) 0.121(11) Uiso 1 1 d U . .
H36B H 0.2912 0.7033 0.4032 0.182 Uiso 1 1 calc R . .
H36C H 0.3310 0.7238 0.3878 0.182 Uiso 1 1 calc R . .
H36D H 0.3560 0.6956 0.4056 0.182 Uiso 1 1 calc R . .
N1X N 0.8544(10) 0.9743(6) 0.1665(6) 0.105(8) Uani 1 1 d U . .
N2X N 0.9308(8) 0.9704(5) 0.2200(4) 0.069(6) Uani 1 1 d U . .
N3X N 0.5776(7) 0.6751(4) 0.0904(4) 0.047(5) Uani 1 1 d U . .
N4X N 0.5689(7) 0.7247(4) 0.0564(4) 0.054(5) Uani 1 1 d U . .
N5X N 0.2459(11) 0.9487(7) 0.2179(6) 0.123(9) Uani 1 1 d U . .
N6X N 0.2886(10) 0.9569(6) 0.1646(6) 0.111(8) Uani 1 1 d U . .
N7X N 0.7156(7) 0.9456(4) 0.4743(4) 0.055(5) Uani 1 1 d U . .
N8X N 0.5988(8) 0.9398(5) 0.4723(4) 0.073(6) Uani 1 1 d U . .
N9X N 0.9361(10) 0.6599(6) 0.3535(5) 0.103(8) Uani 1 1 d U . .
N10X N 0.9954(10) 0.7103(6) 0.3741(6) 0.110(8) Uani 1 1 d U . .
N11X N 0.3688(9) 0.6413(6) 0.3443(5) 0.092(7) Uani 1 1 d U . .
N12X N 0.3110(8) 0.6858(5) 0.3663(5) 0.078(7) Uani 1 1 d U . .
Pd1B Pd -0.22254(7) 0.58229(4) 0.16794(4) 0.0580(7) Uani 1 1 d . . .
Pd2B Pd 0.32196(7) 0.57981(4) 0.18718(4) 0.0478(6) Uani 1 1 d . . .
Pd3B Pd 0.06613(7) 0.81852(5) 0.25103(4) 0.0589(7) Uani 1 1 d . . .
Pd4B Pd -0.25742(8) 0.81364(5) -0.00201(4) 0.0606(7) Uani 1 1 d . . .
Pd5B Pd 0.28442(8) 0.80565(5) 0.01389(4) 0.0588(7) Uani 1 1 d . . .
Pd6B Pd -0.00825(7) 0.57019(4) -0.06655(4) 0.0499(6) Uani 1 1 d . . .
N1B N -0.1463(8) 0.6009(5) 0.1800(4) 0.058(5) Uani 1 1 d U . .
C1B C -0.0991(10) 0.5873(6) 0.1766(5) 0.067(7) Uani 1 1 d U . .
H1BA H -0.1013 0.5679 0.1695 0.080 Uiso 1 1 calc R . .
C2B C -0.0463(10) 0.6006(6) 0.1832(5) 0.064(6) Uani 1 1 d U . .
H2BA H -0.0135 0.5903 0.1808 0.077 Uiso 1 1 calc R . .
C3B C -0.0436(9) 0.6289(6) 0.1933(5) 0.058(6) Uani 1 1 d U . .
C4B C -0.0953(9) 0.6437(6) 0.1950(5) 0.063(7) Uani 1 1 d U . .
H4BA H -0.0952 0.6635 0.2010 0.076 Uiso 1 1 calc R . .
C5B C -0.1430(10) 0.6293(6) 0.1883(5) 0.063(7) Uani 1 1 d U . .
H5BA H -0.1766 0.6395 0.1894 0.076 Uiso 1 1 calc R . .
N2B N 0.2531(7) 0.5994(4) 0.1974(4) 0.047(5) Uani 1 1 d U . .
C6B C 0.2533(10) 0.6276(5) 0.2042(5) 0.051(6) Uani 1 1 d U . .
H6BA H 0.2878 0.6377 0.2070 0.062 Uiso 1 1 calc R . .
C7B C 0.2067(9) 0.6427(6) 0.2075(5) 0.058(6) Uani 1 1 d U . .
H7BA H 0.2090 0.6629 0.2125 0.069 Uiso 1 1 calc R . .
C8B C 0.1562(10) 0.6287(6) 0.2036(5) 0.063(6) Uani 1 1 d U . .
C9B C 0.1549(10) 0.5993(6) 0.1965(6) 0.070(7) Uani 1 1 d U . .
H9BA H 0.1203 0.5891 0.1938 0.084 Uiso 1 1 calc R . .
C10B C 0.2035(9) 0.5844(6) 0.1932(5) 0.060(6) Uani 1 1 d U . .
H10D H 0.2023 0.5642 0.1883 0.072 Uiso 1 1 calc R . .
N3B N 0.0643(7) 0.7752(4) 0.2414(4) 0.057(5) Uani 1 1 d U . .
C11B C 0.0170(10) 0.7614(6) 0.2333(5) 0.055(6) Uani 1 1 d U . .
H11E H -0.0169 0.7717 0.2334 0.066 Uiso 1 1 calc R . .
C12B C 0.0141(10) 0.7320(6) 0.2244(5) 0.063(6) Uani 1 1 d U . .
H12E H -0.0213 0.7231 0.2187 0.076 Uiso 1 1 calc R . .
C13B C 0.0616(10) 0.7159(6) 0.2236(5) 0.057(6) Uani 1 1 d U . .
C14B C 0.1111(10) 0.7307(6) 0.2325(5) 0.064(6) Uani 1 1 d U . .
H14E H 0.1452 0.7204 0.2328 0.077 Uiso 1 1 calc R . .
C15B C 0.1131(10) 0.7592(6) 0.2406(5) 0.068(7) Uani 1 1 d U . .
H15D H 0.1482 0.7685 0.2458 0.082 Uiso 1 1 calc R . .
N4B N -0.2216(7) 0.6007(4) 0.1281(4) 0.051(5) Uani 1 1 d U . .
C16B C -0.2365(9) 0.6291(6) 0.1223(5) 0.056(6) Uani 1 1 d U . .
H16C H -0.2536 0.6396 0.1360 0.067 Uiso 1 1 calc R . .
C17B C -0.2277(8) 0.6429(6) 0.0977(5) 0.056(6) Uani 1 1 d U . .
H17E H -0.2374 0.6629 0.0946 0.067 Uiso 1 1 calc R . .
C18B C -0.2047(8) 0.6276(6) 0.0775(5) 0.051(5) Uani 1 1 d U . .
C19B C -0.1895(9) 0.5990(6) 0.0826(5) 0.060(6) Uani 1 1 d U . .
H19E H -0.1732 0.5883 0.0687 0.072 Uiso 1 1 calc R . .
C20B C -0.1981(8) 0.5854(6) 0.1087(5) 0.053(6) Uani 1 1 d U . .
H20E H -0.1874 0.5657 0.1125 0.064 Uiso 1 1 calc R . .
N5B N -0.2427(7) 0.7700(4) 0.0040(4) 0.054(5) Uani 1 1 d U . .
C21B C -0.2203(10) 0.7536(6) -0.0145(6) 0.063(7) Uani 1 1 d U . .
H21C H -0.2157 0.7624 -0.0325 0.076 Uiso 1 1 calc R . .
C22B C -0.2039(10) 0.7264(6) -0.0104(5) 0.062(6) Uani 1 1 d U . .
H22C H -0.1863 0.7168 -0.0245 0.074 Uiso 1 1 calc R . .
C23B C -0.2122(9) 0.7113(5) 0.0148(5) 0.052(5) Uani 1 1 d U . .
C24B C -0.2372(9) 0.7283(5) 0.0344(5) 0.058(6) Uani 1 1 d U . .
H24E H -0.2445 0.7197 0.0519 0.070 Uiso 1 1 calc R . .
C25B C -0.2514(9) 0.7571(5) 0.0286(5) 0.056(6) Uani 1 1 d U . .
H25E H -0.2676 0.7681 0.0423 0.067 Uiso 1 1 calc R . .
N6B N -0.0608(7) 0.5920(4) -0.0446(4) 0.048(5) Uani 1 1 d U . .
C26B C -0.0718(9) 0.5811(5) -0.0199(5) 0.052(6) Uani 1 1 d U . .
H26E H -0.0583 0.5621 -0.0142 0.062 Uiso 1 1 calc R . .
C27B C -0.1023(10) 0.5962(5) -0.0017(5) 0.062(6) Uani 1 1 d U . .
H27C H -0.1091 0.5875 0.0158 0.074 Uiso 1 1 calc R . .
C28B C -0.1222(9) 0.6235(5) -0.0092(5) 0.051(6) Uani 1 1 d U . .
C29B C -0.1121(9) 0.6349(5) -0.0352(5) 0.053(6) Uani 1 1 d U . .
H29E H -0.1254 0.6538 -0.0415 0.064 Uiso 1 1 calc R . .
C30B C -0.0812(9) 0.6177(5) -0.0522(5) 0.053(6) Uani 1 1 d U . .
H30E H -0.0750 0.6254 -0.0703 0.063 Uiso 1 1 calc R . .
N7B N 0.2976(7) 0.5959(4) 0.1466(4) 0.042(5) Uani 1 1 d U . .
C31B C 0.2634(9) 0.5811(5) 0.1265(5) 0.049(6) Uani 1 1 d U . .
H31E H 0.2543 0.5614 0.1302 0.059 Uiso 1 1 calc R . .
C32B C 0.2401(9) 0.5943(5) 0.0996(5) 0.054(6) Uani 1 1 d U . .
H32E H 0.2154 0.5836 0.0855 0.065 Uiso 1 1 calc R . .
C33B C 0.2533(9) 0.6218(5) 0.0943(5) 0.052(6) Uani 1 1 d U . .
C34B C 0.2901(9) 0.6366(5) 0.1136(5) 0.054(6) Uani 1 1 d U . .
H34D H 0.3012 0.6559 0.1095 0.065 Uiso 1 1 calc R . .
C35B C 0.3117(9) 0.6227(5) 0.1402(5) 0.056(6) Uani 1 1 d U . .
H35E H 0.3374 0.6332 0.1540 0.067 Uiso 1 1 calc R . .
N8B N 0.0563(7) 0.5905(4) -0.0402(4) 0.050(5) Uani 1 1 d U . .
C36B C 0.0716(10) 0.6162(6) -0.0458(5) 0.062(7) Uani 1 1 d U . .
H36E H 0.0564 0.6249 -0.0639 0.074 Uiso 1 1 calc R . .
C37B C 0.1119(10) 0.6328(6) -0.0253(5) 0.067(7) Uani 1 1 d U . .
H37B H 0.1236 0.6518 -0.0297 0.080 Uiso 1 1 calc R . .
C38B C 0.1322(9) 0.6193(6) 0.0010(5) 0.058(6) Uani 1 1 d U . .
C39B C 0.1163(9) 0.5913(5) 0.0066(5) 0.062(7) Uani 1 1 d U . .
H39B H 0.1317 0.5820 0.0244 0.075 Uiso 1 1 calc R . .
C40B C 0.0765(10) 0.5761(6) -0.0143(6) 0.062(7) Uiso 1 1 d U . .
H40B H 0.0644 0.5570 -0.0106 0.074 Uiso 1 1 calc R . .
N9B N 0.2682(8) 0.7630(4) 0.0208(4) 0.060(5) Uani 1 1 d U . .
C41B C 0.2909(10) 0.7488(6) 0.0459(6) 0.065(7) Uani 1 1 d U . .
H41B H 0.3169 0.7588 0.0600 0.078 Uiso 1 1 calc R . .
C42B C 0.2765(10) 0.7206(6) 0.0507(5) 0.062(7) Uani 1 1 d U . .
H42B H 0.2931 0.7111 0.0681 0.075 Uiso 1 1 calc R . .
C43B C 0.2394(10) 0.7061(5) 0.0315(5) 0.058(6) Uani 1 1 d U . .
C44B C 0.2135(11) 0.7204(6) 0.0057(5) 0.073(7) Uani 1 1 d U . .
H44B H 0.1861 0.7106 -0.0078 0.087 Uiso 1 1 calc R . .
C45B C 0.2280(11) 0.7478(6) 0.0006(6) 0.068(7) Uani 1 1 d U . .
H45B H 0.2112 0.7573 -0.0167 0.082 Uiso 1 1 calc R . .
N10B N 0.2156(7) 0.8154(4) 0.0332(4) 0.056(5) Uani 1 1 d U . .
C46B C 0.1663(10) 0.8159(5) 0.0178(5) 0.060(6) Uani 1 1 d U . .
H46B H 0.1629 0.8140 -0.0027 0.072 Uiso 1 1 calc R . .
C47B C 0.1188(10) 0.8191(5) 0.0297(5) 0.060(6) Uani 1 1 d U . .
H47C H 0.0833 0.8189 0.0177 0.072 Uiso 1 1 calc R . .
C48B C 0.1234(10) 0.8226(6) 0.0604(5) 0.063(6) Uani 1 1 d U . .
C49B C 0.1769(10) 0.8230(6) 0.0752(5) 0.070(7) Uani 1 1 d U . .
H49B H 0.1830 0.8259 0.0957 0.083 Uiso 1 1 calc R . .
C50B C 0.2217(10) 0.8195(6) 0.0615(5) 0.066(7) Uani 1 1 d U . .
H50B H 0.2581 0.8199 0.0726 0.079 Uiso 1 1 calc R . .
N11B N -0.1804(8) 0.8209(4) 0.0215(5) 0.067(6) Uani 1 1 d U . .
C51B C -0.1739(11) 0.8218(6) 0.0508(6) 0.082(8) Uani 1 1 d U . .
H51B H -0.2057 0.8205 0.0601 0.098 Uiso 1 1 calc R . .
C52B C -0.1224(10) 0.8247(6) 0.0673(6) 0.076(7) Uani 1 1 d U . .
H52B H -0.1190 0.8270 0.0877 0.091 Uiso 1 1 calc R . .
C53B C -0.0747(10) 0.8243(6) 0.0544(5) 0.068(6) Uani 1 1 d U . .
C54B C -0.0831(10) 0.8217(5) 0.0239(5) 0.064(7) Uani 1 1 d U . .
H54C H -0.0520 0.8206 0.0141 0.077 Uiso 1 1 calc R . .
C55B C -0.1336(10) 0.8208(6) 0.0091(6) 0.065(7) Uani 1 1 d U . .
H55B H -0.1379 0.8200 -0.0115 0.078 Uiso 1 1 calc R . .
N12B N 0.0572(8) 0.8262(4) 0.2077(4) 0.059(5) Uani 1 1 d U . .
C56B C 0.1019(10) 0.8266(6) 0.1946(5) 0.069(7) Uani 1 1 d U . .
H56B H 0.1380 0.8264 0.2060 0.083 Uiso 1 1 calc R . .
C57B C 0.0967(9) 0.8273(6) 0.1646(5) 0.062(6) Uani 1 1 d U . .
H57B H 0.1290 0.8268 0.1556 0.074 Uiso 1 1 calc R . .
C58B C 0.0449(9) 0.8287(5) 0.1479(5) 0.056(6) Uani 1 1 d U . .
C59B C -0.0009(10) 0.8291(5) 0.1610(5) 0.062(6) Uani 1 1 d U . .
H59B H -0.0374 0.8303 0.1499 0.075 Uiso 1 1 calc R . .
C60B C 0.0078(10) 0.8277(6) 0.1915(5) 0.065(7) Uani 1 1 d U . .
H60B H -0.0239 0.8279 0.2009 0.077 Uiso 1 1 calc R . .
C61B C 0.0098(10) 0.6460(6) 0.1997(5) 0.055(6) Uani 1 1 d U . .
N61B N 0.0556(8) 0.6301(4) 0.1981(4) 0.057(5) Uani 1 1 d U . .
C62B C 0.1034(10) 0.6451(6) 0.2049(5) 0.054(6) Uani 1 1 d U . .
N62B N 0.1087(8) 0.6732(5) 0.2142(4) 0.061(5) Uani 1 1 d U . .
C63B C 0.0591(10) 0.6868(6) 0.2142(5) 0.053(6) Uani 1 1 d U . .
N63B N 0.0095(8) 0.6737(5) 0.2074(4) 0.055(5) Uani 1 1 d U . .
C64B C -0.1911(9) 0.6420(6) 0.0507(5) 0.052(5) Uani 1 1 d U . .
N64B N -0.2064(7) 0.6690(4) 0.0454(4) 0.051(5) Uani 1 1 d U . .
C65B C -0.1963(9) 0.6806(6) 0.0209(5) 0.052(5) Uani 1 1 d U . .
N65B N -0.1685(7) 0.6676(4) 0.0022(4) 0.056(5) Uani 1 1 d U . .
C66B C -0.1527(9) 0.6394(6) 0.0098(5) 0.055(6) Uani 1 1 d U . .
N66B N -0.1653(7) 0.6258(4) 0.0330(4) 0.053(5) Uani 1 1 d U . .
C67B C 0.2280(9) 0.6364(6) 0.0660(5) 0.052(6) Uani 1 1 d U . .
N67B N 0.1936(7) 0.6202(4) 0.0472(4) 0.058(5) Uani 1 1 d U . .
C68B C 0.1732(10) 0.6357(6) 0.0227(5) 0.058(6) Uani 1 1 d U . .
N68B N 0.1854(7) 0.6623(4) 0.0162(4) 0.054(5) Uani 1 1 d U . .
C69B C 0.2202(10) 0.6752(6) 0.0368(6) 0.059(6) Uani 1 1 d U . .
N69B N 0.2453(8) 0.6627(5) 0.0619(4) 0.061(5) Uani 1 1 d U . .
C70B C 0.0740(10) 0.8254(6) 0.0742(5) 0.063(6) Uani 1 1 d U . .
N70B N 0.0262(8) 0.8233(5) 0.0578(4) 0.065(5) Uani 1 1 d U . .
C71B C -0.0194(10) 0.8252(6) 0.0719(5) 0.063(6) Uani 1 1 d U . .
N71B N -0.0139(8) 0.8270(4) 0.1010(4) 0.064(5) Uani 1 1 d U . .
C72B C 0.0379(11) 0.8279(6) 0.1152(5) 0.060(6) Uani 1 1 d U . .
N72B N 0.0829(8) 0.8268(5) 0.1033(4) 0.067(6) Uani 1 1 d U . .
C1Y C -0.2280(13) 0.5863(7) 0.2303(7) 0.109(11) Uiso 1 1 d U . .
H1YA H -0.2276 0.5768 0.2491 0.164 Uiso 1 1 calc R . .
H1YB H -0.2631 0.5969 0.2247 0.164 Uiso 1 1 calc R . .
H1YC H -0.1967 0.6001 0.2317 0.164 Uiso 1 1 calc R . .
C2Y C -0.1726(13) 0.5463(7) 0.2167(7) 0.121(12) Uiso 1 1 d U . .
H2YA H -0.1733 0.5377 0.2359 0.181 Uiso 1 1 calc R . .
H2YB H -0.1394 0.5586 0.2175 0.181 Uiso 1 1 calc R . .
H2YC H -0.1717 0.5306 0.2025 0.181 Uiso 1 1 calc R . .
C3Y C -0.2698(13) 0.5454(7) 0.2056(7) 0.104(10) Uiso 1 1 d U . .
H3YA H -0.2812 0.5432 0.2249 0.125 Uiso 1 1 calc R . .
H3YB H -0.2595 0.5258 0.1992 0.125 Uiso 1 1 calc R . .
C4Y C -0.3172(13) 0.5566(7) 0.1849(7) 0.108(10) Uiso 1 1 d U . .
H4YA H -0.3329 0.5740 0.1932 0.129 Uiso 1 1 calc R . .
H4YB H -0.3467 0.5415 0.1813 0.129 Uiso 1 1 calc R . .
C5Y C -0.2994(11) 0.5390(6) 0.1382(6) 0.083(9) Uiso 1 1 d U . .
H5YA H -0.3372 0.5310 0.1340 0.125 Uiso 1 1 calc R . .
H5YB H -0.2740 0.5242 0.1481 0.125 Uiso 1 1 calc R . .
H5YC H -0.2873 0.5447 0.1200 0.125 Uiso 1 1 calc R . .
C6Y C -0.3406(11) 0.5859(6) 0.1421(6) 0.082(9) Uiso 1 1 d U . .
H6YA H -0.3771 0.5764 0.1374 0.123 Uiso 1 1 calc R . .
H6YB H -0.3289 0.5928 0.1241 0.123 Uiso 1 1 calc R . .
H6YC H -0.3431 0.6026 0.1550 0.123 Uiso 1 1 calc R . .
C7Y C 0.3122(11) 0.5413(6) 0.2354(6) 0.092(9) Uiso 1 1 d U . .
H7YA H 0.3251 0.5347 0.2554 0.138 Uiso 1 1 calc R . .
H7YB H 0.3140 0.5250 0.2219 0.138 Uiso 1 1 calc R . .
H7YC H 0.2737 0.5483 0.2335 0.138 Uiso 1 1 calc R . .
C8Y C 0.3500(11) 0.5858(6) 0.2501(6) 0.092(9) Uiso 1 1 d U . .
H8YA H 0.3627 0.5770 0.2693 0.137 Uiso 1 1 calc R . .
H8YB H 0.3132 0.5946 0.2498 0.137 Uiso 1 1 calc R . .
H8YC H 0.3765 0.6008 0.2464 0.137 Uiso 1 1 calc R . .
C9Y C 0.4072(12) 0.5537(7) 0.2282(7) 0.099(9) Uiso 1 1 d U . .
H9YA H 0.4327 0.5707 0.2311 0.118 Uiso 1 1 calc R . .
H9YB H 0.4187 0.5397 0.2443 0.118 Uiso 1 1 calc R . .
C10Y C 0.4112(11) 0.5403(6) 0.2021(6) 0.072(8) Uiso 1 1 d U . .
H10E H 0.3883 0.5223 0.2000 0.087 Uiso 1 1 calc R . .
H10F H 0.4505 0.5347 0.2019 0.087 Uiso 1 1 calc R . .
C11Y C 0.3786(11) 0.5427(6) 0.1494(6) 0.085(9) Uiso 1 1 d U . .
H11F H 0.4128 0.5335 0.1452 0.128 Uiso 1 1 calc R . .
H11G H 0.3632 0.5556 0.1332 0.128 Uiso 1 1 calc R . .
H11H H 0.3512 0.5275 0.1518 0.128 Uiso 1 1 calc R . .
C12Y C 0.4341(9) 0.5821(5) 0.1726(5) 0.059(7) Uiso 1 1 d U . .
H12F H 0.4672 0.5720 0.1681 0.089 Uiso 1 1 calc R . .
H12G H 0.4443 0.5936 0.1904 0.089 Uiso 1 1 calc R . .
H12H H 0.4191 0.5951 0.1565 0.089 Uiso 1 1 calc R . .
C13Y C 0.0071(12) 0.8745(6) 0.2543(7) 0.098(10) Uiso 1 1 d U . .
H13D H 0.0076 0.8951 0.2599 0.147 Uiso 1 1 calc R . .
H13E H -0.0175 0.8636 0.2651 0.147 Uiso 1 1 calc R . .
H13F H -0.0066 0.8726 0.2334 0.147 Uiso 1 1 calc R . .
C14Y C 0.1031(12) 0.8800(7) 0.2467(7) 0.104(10) Uiso 1 1 d U . .
H14F H 0.1016 0.9006 0.2522 0.156 Uiso 1 1 calc R . .
H14G H 0.0932 0.8782 0.2255 0.156 Uiso 1 1 calc R . .
H14H H 0.1410 0.8725 0.2529 0.156 Uiso 1 1 calc R . .
C15Y C 0.0808(12) 0.8628(7) 0.2936(7) 0.095(9) Uiso 1 1 d U . .
H15E H 0.1219 0.8616 0.2981 0.114 Uiso 1 1 calc R . .
H15F H 0.0695 0.8816 0.3014 0.114 Uiso 1 1 calc R . .
C16Y C 0.0579(12) 0.8396(6) 0.3078(7) 0.091(9) Uiso 1 1 d U . .
H16D H 0.0168 0.8416 0.3052 0.110 Uiso 1 1 calc R . .
H16E H 0.0728 0.8400 0.3288 0.110 Uiso 1 1 calc R . .
C17Y C 0.1321(12) 0.8042(7) 0.3066(7) 0.102(10) Uiso 1 1 d U . .
H17F H 0.1356 0.8003 0.3275 0.153 Uiso 1 1 calc R . .
H17G H 0.1555 0.8210 0.3035 0.153 Uiso 1 1 calc R . .
H17H H 0.1443 0.7870 0.2968 0.153 Uiso 1 1 calc R . .
C18Y C 0.0397(12) 0.7875(6) 0.3034(6) 0.091(9) Uiso 1 1 d U . .
H18D H 0.0470 0.7858 0.3246 0.137 Uiso 1 1 calc R . .
H18E H 0.0491 0.7691 0.2947 0.137 Uiso 1 1 calc R . .
H18F H 0.0001 0.7919 0.2969 0.137 Uiso 1 1 calc R . .
C19Y C -0.2778(12) 0.8723(6) 0.0168(7) 0.094(9) Uiso 1 1 d U . .
H19F H -0.2859 0.8929 0.0122 0.141 Uiso 1 1 calc R . .
H19G H -0.2427 0.8707 0.0305 0.141 Uiso 1 1 calc R . .
H19H H -0.3081 0.8638 0.0256 0.141 Uiso 1 1 calc R . .
C20Y C -0.2283(13) 0.8717(7) -0.0218(7) 0.114(11) Uiso 1 1 d U . .
H20F H -0.2383 0.8923 -0.0257 0.171 Uiso 1 1 calc R . .
H20G H -0.2239 0.8620 -0.0400 0.171 Uiso 1 1 calc R . .
H20H H -0.1930 0.8706 -0.0081 0.171 Uiso 1 1 calc R . .
C21Y C -0.3207(15) 0.8600(8) -0.0288(8) 0.129(11) Uiso 1 1 d U . .
H21D H -0.3108 0.8607 -0.0485 0.154 Uiso 1 1 calc R . .
H21E H -0.3384 0.8789 -0.0253 0.154 Uiso 1 1 calc R . .
C22Y C -0.3606(13) 0.8368(7) -0.0277(7) 0.114(10) Uiso 1 1 d U . .
H22D H -0.3893 0.8379 -0.0454 0.136 Uiso 1 1 calc R . .
H22E H -0.3794 0.8400 -0.0107 0.136 Uiso 1 1 calc R . .
C23Y C -0.3306(14) 0.7946(8) -0.0533(8) 0.125(12) Uiso 1 1 d U . .
H23D H -0.3680 0.7914 -0.0644 0.187 Uiso 1 1 calc R . .
H23E H -0.3108 0.7759 -0.0506 0.187 Uiso 1 1 calc R . .
H23F H -0.3101 0.8081 -0.0640 0.187 Uiso 1 1 calc R . .
C24Y C -0.3697(12) 0.7885(7) -0.0110(7) 0.104(10) Uiso 1 1 d U . .
H24F H -0.4063 0.7863 -0.0232 0.155 Uiso 1 1 calc R . .
H24G H -0.3741 0.7975 0.0075 0.155 Uiso 1 1 calc R . .
H24H H -0.3522 0.7693 -0.0074 0.155 Uiso 1 1 calc R . .
C25Y C 0.3949(12) 0.7794(6) 0.0139(6) 0.095(10) Uiso 1 1 d U . .
H25F H 0.4256 0.7747 0.0035 0.143 Uiso 1 1 calc R . .
H25G H 0.3793 0.7613 0.0204 0.143 Uiso 1 1 calc R . .
H25H H 0.4089 0.7916 0.0308 0.143 Uiso 1 1 calc R . .
C26Y C 0.3330(14) 0.7775(8) -0.0320(8) 0.128(12) Uiso 1 1 d U . .
H26F H 0.3651 0.7727 -0.0413 0.192 Uiso 1 1 calc R . .
H26G H 0.3059 0.7887 -0.0455 0.192 Uiso 1 1 calc R . .
H26H H 0.3156 0.7593 -0.0267 0.192 Uiso 1 1 calc R . .
C27Y C 0.3734(16) 0.8222(9) -0.0142(9) 0.145(12) Uiso 1 1 d U . .
H27D H 0.4141 0.8224 -0.0072 0.174 Uiso 1 1 calc R . .
H27E H 0.3679 0.8223 -0.0357 0.174 Uiso 1 1 calc R . .
C28Y C 0.3532(17) 0.8460(9) -0.0061(9) 0.155(13) Uiso 1 1 d U . .
H28C H 0.3481 0.8590 -0.0233 0.186 Uiso 1 1 calc R . .
H28D H 0.3831 0.8549 0.0082 0.186 Uiso 1 1 calc R . .
C29Y C 0.2551(15) 0.8626(8) -0.0103(8) 0.140(13) Uiso 1 1 d U . .
H29F H 0.2644 0.8830 -0.0139 0.210 Uiso 1 1 calc R . .
H29G H 0.2232 0.8621 0.0001 0.210 Uiso 1 1 calc R . .
H29H H 0.2454 0.8523 -0.0289 0.210 Uiso 1 1 calc R . .
C30Y C 0.3174(13) 0.8655(7) 0.0330(8) 0.116(11) Uiso 1 1 d U . .
H30F H 0.3252 0.8858 0.0280 0.174 Uiso 1 1 calc R . .
H30G H 0.3509 0.8569 0.0444 0.174 Uiso 1 1 calc R . .
H30H H 0.2870 0.8653 0.0443 0.174 Uiso 1 1 calc R . .
C31Y C -0.0940(13) 0.5687(7) -0.1141(7) 0.114(11) Uiso 1 1 d U . .
H31F H -0.1248 0.5592 -0.1270 0.170 Uiso 1 1 calc R . .
H31G H -0.0655 0.5747 -0.1255 0.170 Uiso 1 1 calc R . .
H31H H -0.1081 0.5859 -0.1052 0.170 Uiso 1 1 calc R . .
C32Y C -0.1097(13) 0.5341(7) -0.0764(7) 0.110(11) Uiso 1 1 d U . .
H32F H -0.1390 0.5245 -0.0901 0.166 Uiso 1 1 calc R . .
H32G H -0.1265 0.5484 -0.0648 0.166 Uiso 1 1 calc R . .
H32H H -0.0893 0.5194 -0.0635 0.166 Uiso 1 1 calc R . .
C33Y C -0.0444(12) 0.5267(7) -0.1076(7) 0.098(9) Uiso 1 1 d U . .
H33C H -0.0424 0.5084 -0.0961 0.117 Uiso 1 1 calc R . .
H33D H -0.0682 0.5228 -0.1266 0.117 Uiso 1 1 calc R . .
C34Y C 0.0096(11) 0.5338(7) -0.1125(7) 0.092(9) Uiso 1 1 d U . .
H34F H 0.0064 0.5472 -0.1293 0.111 Uiso 1 1 calc R . .
H34G H 0.0281 0.5157 -0.1176 0.111 Uiso 1 1 calc R . .
C35Y C 0.0745(10) 0.5260(6) -0.0710(6) 0.071(8) Uiso 1 1 d U . .
H35F H 0.0987 0.5155 -0.0823 0.106 Uiso 1 1 calc R . .
H35G H 0.0489 0.5122 -0.0640 0.106 Uiso 1 1 calc R . .
H35H H 0.0974 0.5356 -0.0544 0.106 Uiso 1 1 calc R . .
C36Y C 0.0869(13) 0.5663(7) -0.0992(7) 0.112(11) Uiso 1 1 d U . .
H36F H 0.1107 0.5543 -0.1095 0.168 Uiso 1 1 calc R . .
H36G H 0.1098 0.5759 -0.0826 0.168 Uiso 1 1 calc R . .
H36H H 0.0680 0.5812 -0.1124 0.168 Uiso 1 1 calc R . .
N1Y N -0.2225(8) 0.5641(5) 0.2082(5) 0.077(7) Uani 1 1 d U . .
N2Y N -0.2990(8) 0.5645(5) 0.1568(5) 0.080(7) Uani 1 1 d U . .
N3Y N 0.3464(8) 0.5641(4) 0.2287(4) 0.062(6) Uani 1 1 d U . .
N4Y N 0.3917(7) 0.5604(4) 0.1769(4) 0.048(5) Uani 1 1 d U . .
N5Y N 0.0629(9) 0.8627(5) 0.2609(4) 0.077(6) Uani 1 1 d U . .
N6Y N 0.0733(8) 0.8108(5) 0.2946(4) 0.075(6) Uani 1 1 d U . .
N7Y N -0.2730(9) 0.8569(5) -0.0089(5) 0.086(7) Uani 1 1 d U . .
N8Y N -0.3351(8) 0.8068(5) -0.0257(5) 0.081(7) Uani 1 1 d U . .
N9Y N 0.3520(10) 0.7951(5) -0.0052(5) 0.091(7) Uani 1 1 d U . .
N10Y N 0.3014(9) 0.8488(5) 0.0067(5) 0.092(7) Uani 1 1 d U . .
N11Y N 0.0439(7) 0.5471(4) -0.0885(4) 0.054(5) Uani 1 1 d U . .
N12Y N -0.0708(7) 0.5491(4) -0.0925(4) 0.055(5) Uani 1 1 d U . .
C10G C 0.1165(12) 0.5472(7) 0.1274(7) 0.136(13) Uiso 1 1 d DU A 2
H10A H 0.1214 0.5262 0.1311 0.204 Uiso 1 1 calc R A 2
H10B H 0.1177 0.5575 0.1459 0.204 Uiso 1 1 calc R A 2
H10C H 0.1464 0.5544 0.1176 0.204 Uiso 1 1 calc R A 2
C11G C 0.0617(12) 0.5525(6) 0.1087(7) 0.121(11) Uiso 1 1 d DU A 2
C12G C 0.0074(11) 0.5527(6) 0.1179(7) 0.123(11) Uiso 1 1 d DU A 2
H12A H -0.0010 0.5523 0.1382 0.148 Uiso 1 1 calc R A 2
C13G C -0.0310(12) 0.5527(6) 0.0914(7) 0.147(13) Uiso 1 1 d DU A 2
H13A H -0.0726 0.5527 0.0893 0.176 Uiso 1 1 calc R A 2
C14G C -0.0002(13) 0.5511(6) 0.0692(7) 0.152(14) Uiso 1 1 d DU A 2
H14A H -0.0190 0.5522 0.0485 0.182 Uiso 1 1 calc R A 2
C15G C 0.0616(12) 0.5511(6) 0.0765(6) 0.139(12) Uiso 1 1 d DU A 2
H15A H 0.0919 0.5494 0.0646 0.166 Uiso 1 1 calc R A 2
Mn1G Mn 0.0197(2) 0.58902(12) 0.09292(13) 0.1238(19) Uani 1 1 d D A 2
C16G C 0.0756(11) 0.6092(7) 0.1125(7) 0.138(14) Uiso 1 1 d D A 2
O16G O 0.1127(11) 0.6241(6) 0.1246(6) 0.180(11) Uiso 1 1 d D A 2
C17G C -0.0320(12) 0.6111(7) 0.1057(8) 0.150(15) Uiso 1 1 d D A 2
O17G O -0.0665(10) 0.6252(5) 0.1130(6) 0.156(9) Uiso 1 1 d D A 2
C18G C 0.0178(14) 0.6104(7) 0.0606(6) 0.148(14) Uiso 1 1 d D A 2
O18G O 0.0157(10) 0.6215(5) 0.0377(5) 0.152(9) Uiso 1 1 d D A 2
C20G C -0.072(3) 0.7679(10) 0.1500(14) 0.44(5) Uiso 1 1 d DU B 2
H20A H -0.1002 0.7754 0.1606 0.658 Uiso 1 1 calc R B 2
H20B H -0.0631 0.7826 0.1362 0.658 Uiso 1 1 calc R B 2
H20C H -0.0377 0.7634 0.1639 0.658 Uiso 1 1 calc R B 2
C21G C -0.0922(16) 0.7410(8) 0.1343(9) 0.26(2) Uiso 1 1 d DU B 2
C22G C -0.0866(16) 0.7123(9) 0.1488(7) 0.23(2) Uiso 1 1 d DU B 2
H22A H -0.0676 0.7073 0.1689 0.271 Uiso 1 1 calc R B 2
C23G C -0.1183(12) 0.6938(7) 0.1275(8) 0.143(13) Uiso 1 1 d DU B 2
H23A H -0.1249 0.6724 0.1296 0.171 Uiso 1 1 calc R B 2
C24G C -0.1396(12) 0.7113(9) 0.1037(9) 0.212(19) Uiso 1 1 d DU B 2
H24A H -0.1603 0.7020 0.0856 0.254 Uiso 1 1 calc R B 2
C25G C -0.1244(14) 0.7430(8) 0.1036(9) 0.197(18) Uiso 1 1 d DU B 2
H25A H -0.1355 0.7596 0.0899 0.237 Uiso 1 1 calc R B 2
Mn2G Mn -0.0541(3) 0.71271(17) 0.11037(16) 0.165(3) Uani 1 1 d D B 2
C26G C -0.0067(17) 0.7382(9) 0.0982(10) 0.23(2) Uiso 1 1 d D B 2
O26G O 0.0226(13) 0.7560(7) 0.0895(8) 0.226(14) Uiso 1 1 d D B 2
C27G C 0.0024(12) 0.6927(7) 0.1311(7) 0.130(13) Uiso 1 1 d D B 2
O27G O 0.0392(9) 0.6784(5) 0.1418(6) 0.145(9) Uiso 1 1 d D B 2
C28G C -0.0609(16) 0.6907(7) 0.0782(6) 0.154(15) Uiso 1 1 d D B 2
O28G O -0.0683(10) 0.6745(5) 0.0578(5) 0.150(9) Uiso 1 1 d D B 2
C30G C 0.291(4) 0.718(2) 0.194(2) 0.71(8) Uiso 1 1 d DU C 2
H30A H 0.3275 0.7250 0.2040 1.066 Uiso 1 1 calc R C 2
H30B H 0.2965 0.6984 0.1856 1.066 Uiso 1 1 calc R C 2
H30C H 0.2662 0.7155 0.2085 1.066 Uiso 1 1 calc R C 2
C31G C 0.267(2) 0.7383(15) 0.1713(14) 0.60(4) Uiso 1 1 d DU C 2
C32G C 0.235(3) 0.7642(19) 0.1768(16) 0.60(4) Uiso 1 1 d DU C 2
H32A H 0.2218 0.7702 0.1952 0.726 Uiso 1 1 calc R C 2
C33G C 0.230(3) 0.7796(9) 0.150(2) 0.60(4) Uiso 1 1 d DU C 2
H33A H 0.2113 0.7989 0.1450 0.726 Uiso 1 1 calc R C 2
C34G C 0.259(3) 0.763(2) 0.1319(17) 0.60(4) Uiso 1 1 d DU C 2
H34A H 0.2582 0.7695 0.1113 0.726 Uiso 1 1 calc R C 2
C35G C 0.2839(18) 0.735(2) 0.142(2) 0.60(4) Uiso 1 1 d DU C 2
H35A H 0.3071 0.7199 0.1333 0.726 Uiso 1 1 calc R C 2
Mn3G Mn 0.1937(8) 0.7390(4) 0.1427(5) 0.392(10) Uani 1 1 d D C 2
C36G C 0.1264(19) 0.7476(14) 0.1518(17) 0.32(4) Uiso 1 1 d D C 2
O36G O 0.0820(16) 0.7479(14) 0.1568(14) 0.39(3) Uiso 1 1 d D C 2
C38G C 0.178(2) 0.7006(6) 0.1399(8) 0.27(3) Uiso 1 1 d D C 2
O38G O 0.185(3) 0.6762(7) 0.1360(12) 0.45(4) Uiso 1 1 d D C 2
C40H C 0.086(6) 0.7707(18) -0.028(2) 0.39(5) Uiso 0.56(7) 1 d PDU D 2
H40C H 0.1261 0.7701 -0.0286 0.581 Uiso 0.56(7) 1 calc PR D 2
H40G H 0.0776 0.7868 -0.0159 0.581 Uiso 0.56(7) 1 calc PR D 2
H40H H 0.0659 0.7737 -0.0482 0.581 Uiso 0.56(7) 1 calc PR D 2
C40G C 0.034(4) 0.6909(19) 0.0382(15) 0.39(5) Uiso 0.44(7) 1 d PDU D 2
H40D H 0.0701 0.6848 0.0487 0.581 Uiso 1 1 calc R D 2
H40E H 0.0108 0.6736 0.0323 0.581 Uiso 1 1 calc R D 2
H40F H 0.0150 0.7031 0.0510 0.581 Uiso 1 1 calc R D 2
C41G C 0.0411(19) 0.7078(11) 0.0122(11) 0.33(3) Uiso 1 1 d DU D 2
C42G C 0.0645(15) 0.7375(12) 0.0133(10) 0.32(3) Uiso 1 1 d DU D 2
H42G H 0.0746 0.7500 0.0295 0.379 Uiso 1 1 calc R D 2
C43G C 0.0680(15) 0.7427(12) -0.0169(12) 0.31(3) Uiso 1 1 d DU D 2
C44G C 0.0493(18) 0.7175(12) -0.0322(10) 0.31(3) Uiso 1 1 d DU D 2
H44G H 0.0502 0.7162 -0.0525 0.374 Uiso 1 1 calc R D 2
C45G C 0.028(2) 0.6924(8) -0.0166(14) 0.31(3) Uiso 1 1 d DU D 2
H45G H 0.0121 0.6739 -0.0225 0.374 Uiso 1 1 calc R D 2
Mn4G Mn -0.0131(6) 0.7353(3) -0.0127(3) 0.293(6) Uani 1 1 d D D 2
C46G C -0.0369(18) 0.7709(7) -0.0258(9) 0.27(3) Uiso 1 1 d D D 2
O46G O -0.054(3) 0.7939(10) -0.0351(14) 0.50(5) Uiso 1 1 d D D 2
C47G C -0.066(2) 0.7182(6) -0.0387(9) 0.50(8) Uiso 1 1 d D D 2
O47G O -0.0989(16) 0.7071(8) -0.0561(9) 0.30(2) Uiso 1 1 d D D 2
C48G C -0.0560(13) 0.7364(10) 0.0155(6) 0.29(3) Uiso 1 1 d D D 2
O48G O -0.0890(15) 0.7467(11) 0.0292(9) 0.33(2) Uiso 1 1 d D D 2
O1F O 0.109(3) 0.6771(15) 0.0709(15) 0.35(3) Uiso 1 1 d D E 1
C1F C 0.086(5) 0.693(2) 0.084(2) 0.42(7) Uiso 1 1 d D E 1
O2F O 0.543(3) 0.8333(16) 0.2958(14) 0.32(4) Uiso 0.90(8) 1 d PD F 1
C2F C 0.566(7) 0.812(3) 0.303(4) 0.59(17) Uiso 0.90(8) 1 d PD F 1
C50G C 0.5207(17) 0.9711(12) 0.2645(12) 0.19(2) Uiso 0.694(7) 1 d PDU G 2
H50A H 0.5205 0.9770 0.2443 0.284 Uiso 0.694(7) 1 calc PR G 2
H50B H 0.5052 0.9869 0.2749 0.284 Uiso 0.694(7) 1 calc PR G 2
H50C H 0.4981 0.9534 0.2649 0.284 Uiso 0.694(7) 1 calc PR G 2
C51G C 0.5787(17) 0.9650(9) 0.2786(10) 0.20(2) Uiso 0.694(7) 1 d PDU G 2
C52G C 0.6261(18) 0.9678(8) 0.2629(10) 0.21(2) Uiso 0.694(7) 1 d PDU G 2
H52G H 0.6258 0.9717 0.2418 0.249 Uiso 0.694(7) 1 calc PR G 2
C53G C 0.6728(17) 0.9655(8) 0.2861(13) 0.191(19) Uiso 0.694(7) 1 d PDU G 2
H53G H 0.7131 0.9669 0.2843 0.229 Uiso 0.694(7) 1 calc PR G 2
C54G C 0.651(2) 0.9626(10) 0.3118(10) 0.186(19) Uiso 0.694(7) 1 d PDU G 2
H54G H 0.6774 0.9587 0.3304 0.223 Uiso 0.694(7) 1 calc PR G 2
C55G C 0.590(2) 0.9601(11) 0.3111(9) 0.23(2) Uiso 0.694(7) 1 d PDU G 2
H55G H 0.5660 0.9584 0.3264 0.279 Uiso 0.694(7) 1 calc PR G 2
Mn5G Mn 0.6261(8) 0.9283(4) 0.2840(3) 0.178(5) Uani 0.694(7) 1 d PGD G 2
C56G C 0.5716(9) 0.9084(6) 0.2646(5) 0.22(2) Uiso 0.694(7) 1 d PGDU G 2
O56G O 0.5294(11) 0.8978(10) 0.2518(8) 0.28(3) Uiso 0.694(7) 1 d PGD G 2
C57G C 0.6338(12) 0.9045(6) 0.3142(4) 0.23(2) Uiso 0.694(7) 1 d PGDU G 2
O57G O 0.6402(18) 0.8898(9) 0.3343(6) 0.30(3) Uiso 0.694(7) 1 d PGD G 2
C58G C 0.6699(9) 0.9069(6) 0.2651(5) 0.25(3) Uiso 0.694(7) 1 d PGDU G 2
O58G O 0.7065(13) 0.8977(9) 0.2556(7) 0.186(16) Uiso 0.694(7) 1 d PGD G 2
C50M C 0.684(5) 0.960(2) 0.257(2) 0.19(2) Uiso 0.306(7) 1 d PDU G 3
H50D H 0.6878 0.9804 0.2512 0.284 Uiso 0.306(7) 1 calc PR G 3
H50E H 0.6645 0.9490 0.2399 0.284 Uiso 0.306(7) 1 calc PR G 3
H50F H 0.7208 0.9514 0.2630 0.284 Uiso 0.306(7) 1 calc PR G 3
C51M C 0.651(3) 0.9583(14) 0.2807(16) 0.205(16) Uiso 0.306(7) 1 d PDU G 3
C52M C 0.590(3) 0.9601(18) 0.277(2) 0.205(16) Uiso 0.306(7) 1 d PDU G 3
H52M H 0.5626 0.9622 0.2588 0.246 Uiso 0.306(7) 1 calc PR G 3
C53M C 0.580(4) 0.9598(18) 0.307(3) 0.205(16) Uiso 0.306(7) 1 d PDU G 3
H53M H 0.5429 0.9611 0.3131 0.246 Uiso 0.306(7) 1 calc PR G 3
C54M C 0.632(5) 0.9589(17) 0.3245(17) 0.205(16) Uiso 0.306(7) 1 d PDU G 3
H54M H 0.6342 0.9569 0.3461 0.246 Uiso 0.306(7) 1 calc PR G 3
C55M C 0.683(4) 0.957(2) 0.3112(18) 0.205(16) Uiso 0.306(7) 1 d PDU G 3
H55M H 0.7240 0.9563 0.3193 0.246 Uiso 0.306(7) 1 calc PR G 3
Mn5M Mn 0.621(2) 0.9223(10) 0.2984(9) 0.178(5) Uani 0.306(7) 1 d PGD G 3
C56M C 0.670(2) 0.9038(17) 0.2830(12) 0.22(2) Uiso 0.306(7) 1 d PGDU G 3
O56M O 0.706(3) 0.895(2) 0.2705(18) 0.28(3) Uiso 0.306(7) 1 d PGD G 3
C57M C 0.565(2) 0.9025(16) 0.2782(12) 0.23(2) Uiso 0.306(7) 1 d PGDU G 3
O57M O 0.527(3) 0.890(2) 0.2655(18) 0.30(3) Uiso 0.306(7) 1 d PGD G 3
C58M C 0.633(2) 0.8955(13) 0.3265(10) 0.25(3) Uiso 0.306(7) 1 d PGDU G 3
O58M O 0.635(4) 0.8826(18) 0.3474(13) 0.186(16) Uiso 0.306(7) 1 d PGD G 3
C60G C 0.629(2) 0.8245(11) 0.3397(14) 0.28(3) Uiso 1 1 d DU H 2
H60A H 0.5943 0.8341 0.3308 0.423 Uiso 1 1 calc R H 2
H60B H 0.6494 0.8179 0.3244 0.423 Uiso 1 1 calc R H 2
H60C H 0.6520 0.8383 0.3525 0.423 Uiso 1 1 calc R H 2
C61G C 0.616(2) 0.7988(10) 0.3568(12) 0.53(3) Uiso 1 1 d DU H 2
C62G C 0.599(2) 0.7699(12) 0.3448(13) 0.53(3) Uiso 1 1 d DU H 2
H62A H 0.5925 0.7636 0.3240 0.638 Uiso 1 1 calc R H 2
C63G C 0.5921(17) 0.7532(13) 0.3702(19) 0.53(3) Uiso 1 1 d DU H 2
H63A H 0.5802 0.7323 0.3706 0.638 Uiso 1 1 calc R H 2
C64G C 0.602(2) 0.7724(16) 0.3938(15) 0.53(3) Uiso 1 1 d DU H 2
H64A H 0.6024 0.7649 0.4139 0.638 Uiso 1 1 calc R H 2
C65G C 0.620(3) 0.8031(13) 0.3893(13) 0.53(3) Uiso 1 1 d DU H 2
H65A H 0.6286 0.8204 0.4024 0.638 Uiso 1 1 calc R H 2
Mn6G Mn 0.6724(8) 0.7685(6) 0.3748(4) 0.522(16) Uani 1 1 d GDU H 2
C67G C 0.7253(10) 0.7826(6) 0.4021(4) 0.47(5) Uiso 1 1 d GDU H 2
O67G O 0.7588(14) 0.7928(10) 0.4196(6) 0.342(18) Uiso 1 1 d GD H 2
C68G C 0.7180(10) 0.7662(6) 0.3485(5) 0.47(5) Uiso 1 1 d GDU H 2
O68G O 0.7412(14) 0.7704(10) 0.3297(6) 0.342(18) Uiso 1 1 d GD H 2
C70G C 0.712(3) 0.7881(16) 0.1869(9) 0.27(3) Uiso 0.694(7) 1 d PDU G 2
H70A H 0.7416 0.7844 0.1754 0.412 Uiso 0.694(7) 1 calc PR G 2
H70B H 0.6907 0.8054 0.1792 0.412 Uiso 0.694(7) 1 calc PR G 2
H70C H 0.6873 0.7711 0.1858 0.412 Uiso 0.694(7) 1 calc PR G 2
C71G C 0.737(2) 0.7934(11) 0.2176(9) 0.237(16) Uiso 0.694(7) 1 d PDU G 2
C72G C 0.762(2) 0.8214(11) 0.2284(12) 0.237(16) Uiso 0.694(7) 1 d PDU G 2
H72A H 0.7640 0.8402 0.2178 0.284 Uiso 0.694(7) 1 calc PR G 2
C73G C 0.7858(13) 0.8136(14) 0.2577(12) 0.237(16) Uiso 0.694(7) 1 d PDU G 2
H73A H 0.8075 0.8270 0.2724 0.284 Uiso 0.694(7) 1 calc PR G 2
C74G C 0.7748(19) 0.7843(14) 0.2620(11) 0.237(16) Uiso 0.694(7) 1 d PDU G 2
H74A H 0.7851 0.7753 0.2817 0.284 Uiso 0.694(7) 1 calc PR G 2
C75G C 0.741(2) 0.7675(9) 0.2380(12) 0.237(16) Uiso 0.694(7) 1 d PDU G 2
H75A H 0.7292 0.7466 0.2356 0.284 Uiso 0.694(7) 1 calc PR G 2
Mn7G Mn 0.7013(4) 0.8073(2) 0.2515(2) 0.165(4) Uani 0.694(7) 1 d PGD G 2
C76G C 0.6550(9) 0.7838(4) 0.2639(4) 0.18(2) Uiso 0.694(7) 1 d PGDU G 2
O76G O 0.6250(15) 0.7648(7) 0.2697(6) 0.177(17) Uiso 0.694(7) 1 d PGD G 2
C77G C 0.6473(9) 0.8303(4) 0.2342(4) 0.26(3) Uiso 0.694(7) 1 d PGDU G 2
O77G O 0.6136(14) 0.8457(6) 0.2225(6) 0.246(17) Uiso 0.694(7) 1 d PGD G 2
C78G C 0.7045(7) 0.8248(4) 0.2861(3) 0.19(2) Uiso 0.694(7) 1 d PGD G 2
O78G O 0.7164(11) 0.8390(5) 0.3061(4) 0.139(11) Uiso 0.694(7) 1 d PGD G 2
C70M C 0.785(4) 0.776(3) 0.266(2) 0.27(3) Uiso 0.306(7) 1 d PDU G 3
H70D H 0.8253 0.7754 0.2670 0.412 Uiso 0.306(7) 1 calc PR G 3
H70E H 0.7714 0.7556 0.2678 0.412 Uiso 0.306(7) 1 calc PR G 3
H70F H 0.7745 0.7880 0.2812 0.412 Uiso 0.306(7) 1 calc PR G 3
C71M C 0.7589(18) 0.7875(18) 0.2371(17) 0.238(18) Uiso 0.306(7) 1 d PDU G 3
C72M C 0.752(2) 0.8187(16) 0.230(3) 0.238(18) Uiso 0.306(7) 1 d PDU G 3
H72B H 0.7618 0.8359 0.2435 0.286 Uiso 0.306(7) 1 calc PR G 3
C73M C 0.732(3) 0.8184(19) 0.200(2) 0.238(18) Uiso 0.306(7) 1 d PDU G 3
H73B H 0.7226 0.8359 0.1869 0.286 Uiso 0.306(7) 1 calc PR G 3
C74M C 0.729(3) 0.789(2) 0.1909(15) 0.238(18) Uiso 0.306(7) 1 d PDU G 3
H74B H 0.7120 0.7843 0.1704 0.286 Uiso 0.306(7) 1 calc PR G 3
C75M C 0.743(2) 0.7656(16) 0.213(2) 0.238(18) Uiso 0.306(7) 1 d PDU G 3
H75B H 0.7447 0.7438 0.2115 0.286 Uiso 0.306(7) 1 calc PR G 3
Mn7M Mn 0.6774(8) 0.7962(5) 0.2213(6) 0.165(4) Uani 0.306(7) 1 d PGD G 3
C76M C 0.6222(14) 0.7803(9) 0.1982(7) 0.18(2) Uiso 0.306(7) 1 d PGD G 3
O76M O 0.588(2) 0.7697(14) 0.1793(11) 0.177(17) Uiso 0.306(7) 1 d PGD G 3
C77M C 0.6394(19) 0.8283(7) 0.2250(11) 0.26(3) Uiso 0.306(7) 1 d PGDU G 3
O77M O 0.616(3) 0.8496(11) 0.2280(17) 0.246(17) Uiso 0.306(7) 1 d PGD G 3
C78M C 0.650(2) 0.7778(11) 0.2497(7) 0.19(2) Uiso 0.306(7) 1 d PGDU G 3
O78M O 0.644(3) 0.7680(16) 0.2713(9) 0.139(11) Uiso 0.306(7) 1 d PGD G 3
C80H C 0.410(5) 0.759(3) 0.1500(16) 0.57(7) Uiso 0.66(3) 1 d PDU G 2
H80A H 0.4110 0.7776 0.1390 0.853 Uiso 0.66(3) 1 calc PR G 2
H80B H 0.3823 0.7462 0.1396 0.853 Uiso 0.66(3) 1 calc PR G 2
H80C H 0.4470 0.7501 0.1524 0.853 Uiso 0.66(3) 1 calc PR G 2
C80G C 0.423(6) 0.7163(9) 0.205(4) 0.57(7) Uiso 0.34(2) 1 d PDU G 2
H80D H 0.3980 0.7043 0.1909 0.853 Uiso 0.34(2) 1 calc PR G 2
H80E H 0.4244 0.7082 0.2245 0.853 Uiso 0.34(2) 1 calc PR G 2
H80F H 0.4602 0.7164 0.1998 0.853 Uiso 0.34(2) 1 calc PR G 2
C81G C 0.401(3) 0.7468(12) 0.2043(18) 0.54(5) Uiso 0.694(7) 1 d PDU G 2
C82G C 0.396(3) 0.7661(17) 0.1790(12) 0.54(5) Uiso 0.694(7) 1 d PDU G 2
C83G C 0.373(2) 0.7923(17) 0.189(2) 0.54(5) Uiso 0.694(7) 1 d PDU G 2
H83A H 0.3628 0.8106 0.1780 0.650 Uiso 0.694(7) 1 calc PR G 2
C84G C 0.3659(18) 0.787(2) 0.218(2) 0.54(5) Uiso 0.694(7) 1 d PDU G 2
H84A H 0.3530 0.8032 0.2297 0.650 Uiso 0.694(7) 1 calc PR G 2
C85G C 0.384(4) 0.758(3) 0.2317(18) 0.54(5) Uiso 0.694(7) 1 d PDU G 2
H85G H 0.3811 0.7495 0.2510 0.650 Uiso 0.694(7) 1 calc PR G 2
Mn8G Mn 0.4486(9) 0.7833(4) 0.2146(4) 0.306(10) Uani 0.694(7) 1 d PD G 2
C86G C 0.459(2) 0.8211(6) 0.2233(9) 0.20(3) Uiso 0.694(7) 1 d PD G 2
O86G O 0.471(3) 0.8453(7) 0.2311(11) 0.32(3) Uiso 0.694(7) 1 d PD G 2
C87G C 0.5134(17) 0.7802(7) 0.2011(10) 0.29(5) Uiso 0.694(7) 1 d PD G 2
O87G O 0.5571(15) 0.7775(9) 0.1946(11) 0.25(2) Uiso 0.694(7) 1 d PD G 2
C88G C 0.4774(17) 0.7712(8) 0.2501(7) 0.29(5) Uiso 0.694(7) 1 d PD G 2
O88G O 0.497(3) 0.7632(12) 0.2738(7) 0.49(7) Uiso 0.694(7) 1 d PD G 2
N9N N 0.3830(18) 0.6686(13) 0.2097(10) 0.058(19) Uiso 0.34(2) 1 d PD G 2
O91N O 0.349(2) 0.6791(14) 0.1886(11) 0.13(3) Uiso 0.34(2) 1 d PD G 2
O92N O 0.4312(18) 0.6701(15) 0.2072(12) 0.13(3) Uiso 0.34(2) 1 d PD G 2
O93N O 0.364(2) 0.6690(15) 0.2318(10) 0.13(3) Uiso 0.34(2) 1 d PD G 2
O9N O 0.292(2) 0.6888(13) 0.2727(12) 0.082(19) Uiso 0.34(2) 1 d P G 2
N9 N 0.289(3) 0.699(2) 0.2590(13) 0.38(3) Uiso 0.66(3) 1 d PD G 1
O91 O 0.315(3) 0.694(2) 0.2384(16) 0.38(3) Uiso 0.66(3) 1 d PD G 1
O92 O 0.311(4) 0.693(2) 0.2831(14) 0.38(3) Uiso 0.66(3) 1 d PD G 1
O93 O 0.239(3) 0.703(2) 0.2522(19) 0.38(3) Uiso 0.66(3) 1 d PD G 1
O9 O 0.3935(16) 0.6466(10) 0.2092(9) 0.147(15) Uiso 0.66(3) 1 d P G 1
N1N N 0.8995(13) 0.8103(6) 0.2345(6) 0.133(12) Uani 1 1 d DU . .
O11N O 0.8877(13) 0.8353(5) 0.2236(6) 0.170(10) Uani 1 1 d DU . .
O12N O 0.9247(11) 0.8092(6) 0.2582(5) 0.167(10) Uani 1 1 d DU . .
O13N O 0.8888(13) 0.7902(5) 0.2182(6) 0.167(10) Uani 1 1 d DU . .
N2N N 0.1888(14) 0.7863(8) -0.0687(6) 0.30(4) Uani 1 1 d D . .
O21N O 0.1592(18) 0.7653(8) -0.0623(9) 0.30(2) Uani 1 1 d D . .
O22N O 0.2022(10) 0.8039(5) -0.0497(5) 0.129(9) Uani 1 1 d D . .
O23N O 0.1715(12) 0.7952(7) -0.0925(6) 0.183(12) Uani 1 1 d D . .
N3N N 0.9758(17) 0.6950(9) 0.2800(12) 0.19(3) Uiso 0.66(2) 1 d PD I 1
O31N O 0.9396(18) 0.6830(8) 0.2612(9) 0.184(19) Uiso 0.66(2) 1 d PD I 1
O32N O 0.9650(11) 0.7187(6) 0.2876(6) 0.099(11) Uiso 0.66(2) 1 d PD I 1
O33N O 1.021(2) 0.6843(18) 0.283(2) 0.44(7) Uiso 0.66(2) 1 d PD I 1
O3 O 1.028(3) 0.6186(13) 0.2661(13) 0.22(2) Uiso 0.66(2) 1 d P I 1
N3 N 1.027(2) 0.6469(13) 0.269(2) 0.17(4) Uiso 0.34(2) 1 d PD I 2
O31 O 0.980(3) 0.6352(19) 0.263(3) 0.28(6) Uiso 0.34(2) 1 d PD I 2
O32 O 1.067(3) 0.6315(16) 0.268(2) 0.20(4) Uiso 0.34(2) 1 d PD I 2
O33 O 1.0273(16) 0.6711(11) 0.2790(10) 0.054(15) Uiso 0.34(2) 1 d PD I 2
N4N N 0.5860(15) 0.9923(10) 0.3952(10) 0.150(12) Uiso 0.59(3) 1 d PD . .
O41N O 0.5764(15) 1.0146(8) 0.4102(9) 0.150(12) Uiso 0.59(3) 1 d PD . .
O42N O 0.5460(15) 0.9834(9) 0.3781(9) 0.150(12) Uiso 0.59(3) 1 d PD . .
O43N O 0.6331(14) 0.9851(9) 0.4014(9) 0.150(12) Uiso 0.59(3) 1 d PD . .
N5N N 0.9319(18) 0.8889(12) 0.1590(7) 0.22(3) Uiso 0.69(3) 1 d PD . .
O51N O 0.8933(16) 0.8783(10) 0.1399(8) 0.21(2) Uiso 0.69(3) 1 d PD . .
O52N O 0.9252(11) 0.8910(6) 0.1837(6) 0.104(11) Uiso 0.69(3) 1 d PD . .
O53N O 0.9667(14) 0.9024(8) 0.1495(7) 0.165(16) Uiso 0.69(3) 1 d PD . .
N6N N 0.7051(14) 0.6470(10) 0.2067(7) 0.222(8) Uiso 1 1 d D . .
O61N O 0.7490(12) 0.6568(8) 0.2231(7) 0.222(8) Uiso 1 1 d D . .
O62N O 0.6689(12) 0.6370(8) 0.2198(7) 0.222(8) Uiso 1 1 d D . .
O63N O 0.7118(13) 0.6455(8) 0.1817(6) 0.222(8) Uiso 1 1 d D . .
N7N N 0.4149(19) 0.7054(8) 0.0872(7) 0.25(2) Uiso 1 1 d D . .
O71N O 0.4350(14) 0.7246(7) 0.1047(7) 0.217(14) Uiso 1 1 d D . .
O72N O 0.3889(11) 0.6863(6) 0.0970(6) 0.174(11) Uiso 1 1 d D . .
O73N O 0.4132(15) 0.7119(7) 0.0622(7) 0.233(15) Uiso 1 1 d D . .
N8N N 0.7411(11) 0.7330(5) 0.1134(5) 0.125(10) Uiso 1 1 d D . .
O81N O 0.7206(8) 0.7095(4) 0.1047(4) 0.104(6) Uiso 1 1 d D . .
O82N O 0.7431(11) 0.7518(5) 0.0955(5) 0.164(10) Uiso 1 1 d D . .
O83N O 0.7591(10) 0.7364(5) 0.1389(5) 0.143(9) Uiso 1 1 d D . .
N1O N 0.406(3) 0.8213(13) 0.0851(15) 0.28(3) Uiso 0.67(3) 1 d PDU J 1
O11O O 0.400(2) 0.8406(10) 0.1039(12) 0.22(2) Uiso 0.67(3) 1 d PD J 1
O12O O 0.374(2) 0.8015(9) 0.0834(11) 0.18(2) Uiso 0.67(3) 1 d PD J 1
O13O O 0.439(2) 0.8281(13) 0.0697(12) 0.27(3) Uiso 0.67(3) 1 d PD J 1
N1' N 0.370(3) 0.8032(16) 0.0973(16) 0.20(3) Uiso 0.33(3) 1 d PDU J 2
O11' O 0.392(4) 0.823(2) 0.1149(19) 0.20(3) Uiso 0.33(3) 1 d PD J 2
O12' O 0.397(4) 0.7811(15) 0.098(2) 0.20(3) Uiso 0.33(3) 1 d PD J 2
O13' O 0.348(4) 0.8140(19) 0.0750(18) 0.20(3) Uiso 0.33(3) 1 d PD J 2
N2O N 0.2225(18) 0.8215(9) 0.2581(9) 0.27(2) Uiso 1 1 d D . .
O21O O 0.2625(15) 0.8103(8) 0.2763(8) 0.237(16) Uiso 1 1 d D . .
O22O O 0.215(2) 0.8082(11) 0.2357(9) 0.35(3) Uiso 1 1 d D . .
O23O O 0.222(2) 0.8475(9) 0.2623(13) 0.41(4) Uiso 1 1 d D . .
N5O N 0.6734(11) 0.6434(6) 0.0040(6) 0.120(9) Uiso 1 1 d D . .
O51O O 0.6930(9) 0.6257(5) 0.0236(5) 0.121(7) Uiso 1 1 d D . .
O52O O 0.6888(11) 0.6425(6) -0.0189(5) 0.168(10) Uiso 1 1 d D . .
O53O O 0.6529(15) 0.6651(7) 0.0119(7) 0.249(17) Uiso 1 1 d D . .
N6O N 0.8530(11) 0.5263(6) 0.0314(6) 0.130(10) Uiso 1 1 d D . .
O61O O 0.8207(10) 0.5047(5) 0.0246(5) 0.150(9) Uiso 1 1 d D . .
O62O O 0.8444(11) 0.5404(6) 0.0513(6) 0.168(10) Uiso 1 1 d D . .
O63O O 0.8908(12) 0.5285(7) 0.0185(7) 0.207(13) Uiso 1 1 d D . .
N7O N 0.8622(16) 0.5052(8) 0.1419(9) 0.133(18) Uiso 0.67(3) 1 d PD . .
O71O O 0.8393(16) 0.5286(8) 0.1478(9) 0.161(17) Uiso 0.67(3) 1 d PD . .
O72O O 0.829(2) 0.4876(9) 0.1305(12) 0.24(3) Uiso 0.67(3) 1 d PD . .
O73O O 0.902(2) 0.5003(12) 0.1604(13) 0.29(3) Uiso 0.67(3) 1 d PD . .
N8O N 0.8333(16) 0.7075(7) 0.4269(9) 0.24(2) Uiso 1 1 d D . .
O81O O 0.8084(10) 0.6894(5) 0.4406(5) 0.144(9) Uiso 1 1 d D . .
O82O O 0.8601(11) 0.6962(6) 0.4106(6) 0.163(10) Uiso 1 1 d D . .
O83O O 0.813(3) 0.7313(8) 0.4243(15) 0.47(4) Uiso 1 1 d D . .
N9O N 0.6333(16) 0.8242(9) 0.0586(12) 0.113(19) Uiso 0.50 1 d PD K 1
O91O O 0.5869(16) 0.8119(9) 0.0512(11) 0.142(17) Uiso 0.50 1 d PD K 1
O92O O 0.6733(17) 0.8107(10) 0.0543(12) 0.11(2) Uiso 0.50 1 d PD K 1
O93O O 0.6311(18) 0.8490(8) 0.0665(10) 0.119(17) Uiso 0.50 1 d PD K 1
O9O O 0.736(3) 0.8640(19) 0.0900(17) 0.22(3) Uiso 0.50 1 d P L 1
N1P N 1.2437(18) 0.8621(11) 0.1663(10) 0.409(18) Uiso 1 1 d D M 2
O11P O 1.2880(19) 0.8481(14) 0.1763(14) 0.409(18) Uiso 1 1 d D M 2
O12P O 1.220(2) 0.8523(14) 0.1436(10) 0.409(18) Uiso 1 1 d D M 2
O13P O 1.220(2) 0.8693(14) 0.1854(12) 0.409(18) Uiso 1 1 d D M 2
N2P N 1.228(2) 0.4965(10) 0.1488(10) 0.10(2) Uiso 0.44(3) 1 d PDU N 1
O21P O 1.242(2) 0.4896(11) 0.1249(9) 0.13(2) Uiso 0.44(3) 1 d PD N 1
O22P O 1.248(2) 0.5188(10) 0.1597(13) 0.10(3) Uiso 0.44(3) 1 d PD N 1
O23P O 1.207(3) 0.4773(12) 0.1606(12) 0.11(4) Uiso 0.44(3) 1 d PD N 1
O2PW O 1.163(3) 0.5130(14) 0.2056(15) 0.16(3) Uiso 0.44(3) 1 d P N 1
N20Q N 1.2155(16) 0.5003(8) 0.1726(8) 0.096(16) Uiso 0.56(3) 1 d PDU N 2
O21Q O 1.1914(15) 0.5017(8) 0.1945(7) 0.107(14) Uiso 0.56(3) 1 d PD N 2
O22Q O 1.2463(17) 0.5201(8) 0.1692(10) 0.082(17) Uiso 0.56(3) 1 d PD N 2
O23Q O 1.198(2) 0.4820(12) 0.1551(11) 0.12(3) Uiso 0.56(3) 1 d PD N 2
O2QW O 1.2540(16) 0.5020(9) 0.1053(9) 0.121(15) Uiso 0.56(3) 1 d P N 2
N3P N 0.488(3) 0.6929(16) 0.4232(15) 0.26(2) Uiso 0.53(5) 1 d PDU O 1
O31P O 0.468(3) 0.7109(19) 0.4398(18) 0.26(2) Uiso 0.53(5) 1 d PD O 1
O32P O 0.454(4) 0.6772(19) 0.4091(19) 0.26(2) Uiso 0.53(5) 1 d PD O 1
O33P O 0.527(3) 0.702(2) 0.4136(17) 0.26(2) Uiso 0.53(5) 1 d PD O 1
N3Q N 0.480(4) 0.667(2) 0.426(2) 0.21(3) Uiso 0.26(3) 1 d PDU P 2
O31Q O 0.431(4) 0.661(3) 0.431(3) 0.21(3) Uiso 0.26(3) 1 d PD P 2
O32Q O 0.512(4) 0.676(3) 0.447(2) 0.21(3) Uiso 0.26(3) 1 d PD P 2
O33Q O 0.481(5) 0.674(3) 0.402(2) 0.21(3) Uiso 0.26(3) 1 d PD P 2
N3R N 0.485(6) 0.7047(19) 0.4267(13) 0.26(2) Uiso 0.19(4) 1 d PDU O 3
O31R O 0.485(4) 0.6974(18) 0.4528(13) 0.07(4) Uiso 0.19(4) 1 d PD O 3
O32R O 0.471(3) 0.6862(15) 0.4087(14) 0.04(3) Uiso 0.19(4) 1 d PD O 3
O33R O 0.513(4) 0.7261(15) 0.4244(17) 0.08(4) Uiso 0.19(4) 1 d PD O 3
N4P N 1.0134(18) 0.5081(8) 0.0078(7) 0.095(17) Uiso 0.50 1 d PD . .
O41P O 0.9924(9) 0.5164(5) -0.0171(5) 0.117(7) Uiso 1 1 d D . .
O42P O 1.0420(18) 0.5266(10) 0.0213(8) 0.140(17) Uiso 0.50 1 d PD . .
N5P N 0.972(3) 0.8681(12) 0.3673(11) 0.41(2) Uiso 0.92(3) 1 d PD Q 1
O51P O 0.999(3) 0.8444(12) 0.3684(15) 0.41(2) Uiso 0.92(3) 1 d PD Q 1
O52P O 0.973(3) 0.8836(14) 0.3467(12) 0.41(2) Uiso 0.92(3) 1 d PD Q 1
O53P O 0.966(3) 0.8750(14) 0.3912(11) 0.41(2) Uiso 0.92(3) 1 d PD Q 1
O10X O 0.948(7) 0.815(4) 0.420(4) 0.05(7) Uiso 0.08(3) 1 d P Q 2
O1W O 0.8404(14) 0.8345(8) 0.1622(8) 0.225(14) Uiso 1 1 d . . .
O2W O 1.5366(15) 0.5313(9) 0.1369(9) 0.244(16) Uiso 1 1 d . . .
O3W O 0.428(3) 1.0051(18) 0.4390(19) 0.51(5) Uiso 1 1 d . . .
O4W O 0.3892(13) 0.9930(7) 0.2305(7) 0.199(12) Uiso 1 1 d . . .
O5W O 0.6245(14) 0.6211(7) 0.3217(8) 0.216(14) Uiso 1 1 d . . .
O8W O 0.7806(14) 0.8090(8) 0.1213(8) 0.219(14) Uiso 1 1 d . . .
O9W O 1.1723(10) 0.7573(5) 0.3693(6) 0.150(9) Uiso 1 1 d . . .
O11W O 0.7931(13) 0.7002(7) 0.1905(7) 0.201(12) Uiso 1 1 d . . .
O12X O 0.846(4) 1.075(2) 0.161(2) 0.15(4) Uiso 0.25 1 d P . .
O12Y O 0.774(3) 1.0663(17) 0.1298(17) 0.10(2) Uiso 0.25 1 d P . .
O12Z O 0.798(5) 1.052(3) 0.107(3) 0.21(5) Uiso 0.25 1 d P . .
O13W O 1.1949(18) 0.5346(9) 0.0595(10) 0.110(14) Uiso 0.50 1 d P N .
O13Z O 1.228(2) 0.5284(10) 0.0779(11) 0.127(16) Uiso 0.50 1 d P . .
O13X O 1.166(2) 0.9130(14) 0.3417(14) 0.20(2) Uiso 0.50 1 d P . .
O14W O 0.876(2) 0.7337(12) 0.2347(11) 0.127(18) Uiso 0.50 1 d P . .
O15W O 1.584(3) 0.9043(18) -0.0019(19) 0.27(4) Uiso 0.50 1 d P . .
O16W O 0.519(2) 0.7628(12) 0.4696(13) 0.17(2) Uiso 0.50 1 d P O .
O16Z O 0.468(3) 0.749(2) 0.4411(19) 0.26(3) Uiso 0.50 1 d P . .
O22W O 1.2957(14) 0.6172(8) 0.0136(8) 0.232(15) Uiso 1 1 d . . .
O23W O 1.1304(11) 0.6772(6) 0.3091(6) 0.166(10) Uiso 1 1 d . . .
O24W O 0.6722(15) 0.9624(8) 0.5645(7) 0.082(11) Uiso 0.50 1 d P . .
O24Z O 0.7175(18) 0.9569(9) 0.5650(9) 0.112(14) Uiso 0.50 1 d P . .
O26W O 0.2355(11) 0.7478(6) 0.2827(6) 0.169(10) Uiso 1 1 d . . .
O27W O 0.9780(10) 0.5691(5) -0.1914(6) 0.147(9) Uiso 1 1 d . . .
O28W O 0.1523(11) 0.7333(6) 0.3137(6) 0.167(10) Uiso 1 1 d . . .
O29W O 0.278(2) 0.7773(11) 0.3619(11) 0.31(2) Uiso 1 1 d . . .
O30X O 0.220(4) 0.601(2) -0.070(2) 0.32(5) Uiso 0.50 1 d P . .
O31W O 0.439(3) 0.9107(16) 0.0245(16) 0.23(3) Uiso 0.50 1 d P . .
O32W O 1.3823(9) 0.6375(5) 0.0549(5) 0.136(8) Uiso 1 1 d . . .
O33W O 1.070(3) 0.6678(16) 0.4554(16) 0.20(4) Uiso 0.47(7) 1 d P . .
O33Z O 1.023(2) 0.6550(13) 0.4727(13) 0.19(3) Uiso 0.53(7) 1 d P . .
O34W O 1.5660(11) 0.6085(6) 0.2094(6) 0.167(10) Uiso 1 1 d . . .
O35W O 0.863(2) 0.7174(14) 0.2247(14) 0.16(2) Uiso 0.50 1 d P . .
O36W O 0.2146(10) 0.6536(5) 0.2849(6) 0.148(9) Uiso 1 1 d . . .
O37W O 0.4807(9) 0.6235(5) 0.2403(5) 0.139(8) Uiso 1 1 d . . .
O38W O 1.4688(11) 0.6252(6) 0.0247(6) 0.163(10) Uiso 1 1 d . . .
O39W O 0.5019(12) 0.6152(7) 0.2998(7) 0.186(11) Uiso 1 1 d . . .
O40W O 0.6533(7) 0.9039(4) 0.5659(4) 0.090(6) Uiso 1 1 d . . .
O41W O 0.461(4) 0.965(2) 0.332(2) 0.54(5) Uiso 1 1 d . . .
O44W O 0.5247(8) 0.6278(4) 0.1543(4) 0.110(7) Uiso 1 1 d . . .
O45W O 0.863(2) 0.8958(13) 0.0395(14) 0.18(2) Uiso 0.50 1 d P . .
O45X O 0.824(4) 0.904(2) 0.069(2) 0.33(5) Uiso 0.50 1 d P . .
O46W O 0.4340(9) 0.6613(5) 0.1532(5) 0.136(8) Uiso 1 1 d . . .
O48W O 1.330(3) 0.5440(13) 0.0663(14) 0.18(2) Uiso 0.50 1 d P . .
O48Z O 1.377(2) 0.5346(11) 0.0581(12) 0.153(18) Uiso 0.50 1 d P . .
O49W O 0.812(2) 0.6225(11) 0.2960(12) 0.139(17) Uiso 0.50 1 d P . .
O49X O 0.780(3) 0.6248(17) 0.3109(18) 0.23(3) Uiso 0.50 1 d P . .
O50W O 0.5414(8) 0.9119(4) 0.5604(4) 0.103(6) Uiso 1 1 d . . .
O51W O 1.3929(8) 0.5894(5) 0.0925(5) 0.120(7) Uiso 1 1 d . . .
O52W O 0.569(2) 0.9670(14) 0.1343(14) 0.39(3) Uiso 1 1 d . . .
O53W O 0.5057(7) 0.5842(4) 0.1122(4) 0.093(6) Uiso 1 1 d . . .
O54W O 0.528(3) 0.8248(16) 0.0421(16) 0.22(3) Uiso 0.50 1 d P . .
O56W O 0.711(3) 1.0622(15) 0.1755(16) 0.43(3) Uiso 1 1 d . . .
O57W O 0.716(3) 0.8451(16) 0.0896(14) 0.17(2) Uiso 0.50 1 d P . .
O58W O 0.691(2) 0.8116(12) 0.0645(13) 0.12(2) Uiso 0.50 1 d P . .
O59W O 0.665(5) 0.841(2) 0.073(2) 0.27(5) Uiso 0.50 1 d P K .
O60W O 0.882(3) 0.9731(14) 0.6338(14) 0.18(2) Uiso 0.50 1 d P . .
O60Z O 0.766(3) 0.9933(15) 0.5740(15) 0.22(3) Uiso 0.50 1 d P . .
O66W O 0.724(5) 0.575(3) 0.430(3) 0.38(6) Uiso 0.50 1 d P . .
O1V O 0.566(3) 0.7971(16) 0.4541(17) 0.45(4) Uiso 1 1 d . . .
O4V O -0.054(2) 0.9054(12) 0.0926(12) 0.34(2) Uiso 1 1 d . . .
O6V O 0.677(3) 0.4661(16) 0.1764(17) 0.46(4) Uiso 1 1 d . . .
O8V O 0.508(3) 0.8607(15) -0.0048(15) 0.42(3) Uiso 1 1 d . . .
O9V O 1.092(3) 0.6232(14) 0.4363(14) 0.40(3) Uiso 1 1 d . . .
O12V O 0.714(2) 0.9475(12) 0.1156(12) 0.33(2) Uiso 1 1 d . . .
O13V O 0.887(3) 0.9004(15) -0.0625(15) 0.42(3) Uiso 1 1 d . . .
O15V O 0.2182(19) 0.8983(10) 0.0735(11) 0.29(2) Uiso 1 1 d . . .
O16V O 0.389(3) 0.9315(18) 0.1069(18) 0.50(4) Uiso 1 1 d . . .
O17V O 0.7357(19) 1.0570(11) 0.4783(11) 0.30(2) Uiso 1 1 d . . .
O18V O 1.435(4) 0.6965(19) -0.032(2) 0.52(5) Uiso 1 1 d . . .
O20V O 0.5730(18) 0.6442(10) 0.3985(10) 0.29(2) Uiso 1 1 d . . .
O22V O 0.2567(19) 0.8973(10) -0.0802(11) 0.29(2) Uiso 1 1 d . . .
O23V O 0.765(2) 0.4750(12) 0.1813(12) 0.34(3) Uiso 1 1 d . . .
O24V O 0.437(2) 0.9047(11) 0.4324(12) 0.33(2) Uiso 1 1 d . . .
O25V O 0.1302(18) 0.9658(10) 0.2708(10) 0.279(19) Uiso 1 1 d . . .
O26V O 0.246(2) 0.8983(13) 0.2992(13) 0.36(3) Uiso 1 1 d . . .
O27V O 1.1266(17) 0.5134(9) 0.0246(9) 0.266(18) Uiso 1 1 d . . .
O28V O 0.446(3) 0.6323(16) 0.4441(15) 0.39(3) Uiso 1 1 d . . .
O29V O 0.358(2) 0.6041(14) 0.4334(14) 0.38(3) Uiso 1 1 d . . .
O30V O 0.045(2) 0.8882(11) 0.0169(11) 0.31(2) Uiso 1 1 d . . .
O31V O 0.165(2) 0.8972(13) 0.0275(14) 0.38(3) Uiso 1 1 d . . .
O32V O 0.3513(18) 1.0612(10) 0.1643(11) 0.29(2) Uiso 1 1 d . . .
O39V O 0.693(2) 0.5516(14) 0.2766(14) 0.39(3) Uiso 1 1 d . . .
O40V O 0.297(3) 0.9407(18) 0.0568(18) 0.48(4) Uiso 1 1 d . . .
O43V O 0.4985(15) 1.0309(8) 0.4586(8) 0.230(15) Uiso 1 1 d . . .
O45V O 0.4636(17) 0.5640(10) 0.3151(10) 0.278(19) Uiso 1 1 d . . .
O46V O 0.600(2) 1.0860(13) 0.5176(14) 0.38(3) Uiso 1 1 d . . .
O48V O 0.389(2) 0.9874(12) 0.2973(12) 0.33(2) Uiso 1 1 d . . .
O49V O 0.657(3) 0.897(2) 0.0781(19) 0.52(5) Uiso 1 1 d . . .
O50V O 1.564(2) 0.5554(12) 0.2152(13) 0.35(3) Uiso 1 1 d . . .
O51V O 0.851(3) 0.5789(17) 0.3159(18) 0.47(4) Uiso 1 1 d . . .
O52V O 1.167(2) 0.6930(11) -0.0622(12) 0.33(2) Uiso 1 1 d . . .
O53V O 0.966(3) 0.5414(19) 0.246(2) 0.52(5) Uiso 1 1 d . . .
O54V O 1.373(3) 0.7018(13) 0.0039(14) 0.38(3) Uiso 1 1 d . . .
O55V O 1.503(2) 0.6556(13) -0.0251(13) 0.37(3) Uiso 1 1 d . . .
O56V O 0.917(2) 0.6030(12) 0.2576(12) 0.33(2) Uiso 1 1 d . . .
O58V O 1.078(2) 0.9418(11) 0.3119(11) 0.31(2) Uiso 1 1 d . . .
O60V O 0.1381(18) 0.9098(9) 0.1010(10) 0.277(19) Uiso 1 1 d . . .
O61V O 1.272(3) 0.6800(18) -0.0422(19) 0.49(5) Uiso 1 1 d . . .
O62V O 1.001(2) 0.8067(12) 0.3782(12) 0.33(2) Uiso 1 1 d . . .
O63V O 1.545(2) 0.5209(12) 0.1841(12) 0.32(2) Uiso 1 1 d . . .
O64V O 1.0639(15) 0.9063(8) 0.1814(9) 0.242(16) Uiso 1 1 d . . .
O65V O 0.1539(19) 0.8948(10) 0.1522(11) 0.30(2) Uiso 1 1 d . . .
O67V O 0.2767(17) 0.8271(9) 0.3423(10) 0.268(18) Uiso 1 1 d . . .
O68V O 0.643(2) 0.7125(10) -0.0297(11) 0.30(2) Uiso 1 1 d . . .
O69V O 1.339(3) 0.7165(18) -0.0796(19) 0.50(5) Uiso 1 1 d . . .
O70V O 1.186(3) 0.8537(15) 0.3610(15) 0.21(3) Uiso 0.50 1 d P . .
O72V O 0.998(2) 0.5261(10) 0.1926(11) 0.29(2) Uiso 1 1 d . . .
O73V O 0.568(2) 0.8867(13) 0.0926(13) 0.37(3) Uiso 1 1 d . . .
O77V O 1.0734(16) 0.9650(9) 0.1768(9) 0.252(16) Uiso 1 1 d . . .
O78V O 0.452(2) 0.8843(14) 0.0821(14) 0.39(3) Uiso 1 1 d . . .
O79V O 0.0326(13) 0.8905(7) 0.0739(7) 0.207(13) Uiso 1 1 d . . .
O81V O 0.6532(12) 0.6577(7) 0.3724(7) 0.192(12) Uiso 1 1 d . . .
O82V O 1.1200(16) 0.8054(9) 0.3859(9) 0.246(16) Uiso 1 1 d . . .
O83V O 0.5808(14) 0.9834(8) 0.1946(8) 0.230(15) Uiso 1 1 d . . .
O84V O 1.0551(17) 0.5475(9) 0.2001(9) 0.252(17) Uiso 1 1 d . . .
O85V O 0.352(2) 0.8626(12) 0.3755(12) 0.34(3) Uiso 1 1 d . . .
O86V O 0.7480(18) 0.6522(10) 0.3976(10) 0.280(19) Uiso 1 1 d . . .
O88V O 1.1402(17) 0.6377(9) 0.3553(10) 0.267(18) Uiso 1 1 d . . .
O89V O 1.1701(16) 0.6443(9) 0.4114(9) 0.250(16) Uiso 1 1 d . . .
O91V O 0.9236(9) 0.5177(5) -0.1800(5) 0.142(8) Uiso 1 1 d . . .
O92V O 1.3019(16) 0.8663(9) 0.1112(9) 0.261(17) Uiso 1 1 d . . .
O93V O 0.8996(16) 0.4993(8) 0.2747(9) 0.247(16) Uiso 1 1 d . . .
O94V O 0.806(2) 0.5322(12) 0.2980(12) 0.33(2) Uiso 1 1 d . . .
O95V O 0.6924(13) 0.6238(7) 0.2794(7) 0.209(13) Uiso 1 1 d . . .
O96V O 0.9182(17) 0.6491(10) 0.4460(10) 0.276(19) Uiso 1 1 d . . .
O98V O 1.2217(15) 0.5928(8) 0.2731(8) 0.232(15) Uiso 1 1 d . . .
O99V O 0.7857(10) 1.0066(6) 0.2335(6) 0.160(9) Uiso 1 1 d . . .

loop_
_atom_site_aniso_label
_atom_site_aniso_U_11
_atom_site_aniso_U_22
_atom_site_aniso_U_33
_atom_site_aniso_U_23
_atom_site_aniso_U_13
_atom_site_aniso_U_12
Pd1A 0.0647(14) 0.0841(17) 0.0460(14) -0.0029(12) 0.0162(11) -0.0159(13)
Pd2A 0.0427(12) 0.0671(15) 0.0350(12) -0.0040(10) 0.0087(9) 0.0010(11)
Pd3A 0.0624(14) 0.0973(19) 0.0713(17) -0.0105(14) -0.0015(12) 0.0083(13)
Pd4A 0.0544(13) 0.0774(16) 0.0323(12) -0.0032(10) 0.0089(10) -0.0094(11)
Pd5A 0.0605(14) 0.1071(19) 0.0498(15) 0.0143(13) 0.0086(11) 0.0137(13)
Pd6A 0.0632(14) 0.122(2) 0.0328(13) -0.0033(12) 0.0138(11) -0.0201(14)
N1A 0.075(12) 0.068(14) 0.056(14) -0.024(11) 0.025(11) -0.010(12)
C1A 0.059(11) 0.049(15) 0.067(18) -0.009(12) 0.014(13) -0.005(12)
C2A 0.064(11) 0.062(16) 0.079(18) -0.025(13) 0.005(14) -0.003(12)
C3A 0.058(10) 0.079(16) 0.065(16) -0.027(13) 0.001(13) -0.007(11)
C4A 0.069(12) 0.072(16) 0.082(19) -0.028(13) 0.037(14) -0.016(12)
C5A 0.076(14) 0.068(17) 0.072(17) -0.029(13) 0.023(15) -0.011(12)
N2A 0.047(11) 0.070(14) 0.040(12) -0.009(10) -0.002(10) -0.001(9)
C6A 0.036(11) 0.067(14) 0.057(16) -0.009(13) -0.016(12) 0.001(12)
C7A 0.049(11) 0.068(14) 0.057(16) -0.009(13) 0.006(12) 0.000(11)
C8A 0.065(12) 0.056(13) 0.053(15) 0.004(11) 0.014(13) -0.010(10)
C9A 0.051(11) 0.072(15) 0.079(18) -0.016(14) 0.011(13) -0.019(12)
C10A 0.056(12) 0.076(15) 0.061(16) -0.016(13) 0.021(13) -0.014(12)
N3A 0.061(11) 0.088(16) 0.056(14) -0.019(11) 0.004(11) 0.001(12)
C11A 0.072(14) 0.072(17) 0.072(18) -0.010(13) 0.014(15) -0.006(12)
C12A 0.061(12) 0.075(16) 0.072(18) -0.013(13) 0.001(13) -0.001(12)
C13A 0.059(10) 0.081(16) 0.068(17) -0.016(13) -0.002(13) -0.002(11)
C14A 0.058(11) 0.079(17) 0.081(18) -0.026(14) -0.006(14) 0.002(12)
C15A 0.063(12) 0.084(18) 0.066(18) -0.029(13) 0.002(14) 0.001(14)
N4A 0.057(12) 0.071(12) 0.046(12) 0.004(11) 0.013(9) 0.001(12)
C16A 0.068(15) 0.061(14) 0.050(15) -0.007(10) 0.021(13) -0.010(13)
C17A 0.076(16) 0.078(13) 0.057(15) 0.002(12) 0.030(14) -0.004(15)
C18A 0.053(14) 0.073(13) 0.037(12) -0.004(10) 0.011(11) -0.007(13)
C19A 0.066(15) 0.077(15) 0.037(13) 0.005(10) 0.014(12) -0.002(13)
C20A 0.072(16) 0.065(14) 0.045(13) 0.002(12) 0.025(13) -0.003(15)
N5A 0.061(13) 0.074(14) 0.038(12) -0.008(11) 0.013(10) -0.007(11)
C21A 0.081(18) 0.069(15) 0.033(14) -0.002(12) 0.017(11) -0.015(13)
C22A 0.070(15) 0.069(15) 0.036(14) -0.009(10) 0.011(11) -0.010(12)
C23A 0.064(15) 0.073(14) 0.038(13) -0.014(11) 0.018(11) -0.019(12)
C24A 0.069(17) 0.075(14) 0.047(15) 0.002(13) 0.019(11) -0.013(13)
C25A 0.075(16) 0.067(15) 0.048(16) -0.003(11) 0.013(12) -0.010(12)
N6A 0.055(12) 0.119(16) 0.026(12) 0.001(10) 0.003(10) 0.014(12)
C26A 0.055(15) 0.100(16) 0.042(14) 0.000(13) 0.018(12) 0.011(15)
C27A 0.064(16) 0.108(16) 0.061(15) 0.010(13) 0.031(13) 0.018(16)
C28A 0.060(15) 0.091(13) 0.059(15) 0.013(11) 0.020(12) 0.015(14)
C29A 0.097(18) 0.117(16) 0.056(16) 0.022(13) 0.035(14) 0.044(18)
C30A 0.094(18) 0.107(16) 0.048(16) 0.027(14) 0.030(13) 0.043(18)
N7A 0.035(10) 0.074(13) 0.038(11) 0.008(10) 0.009(7) -0.005(11)
C31A 0.036(10) 0.071(16) 0.041(11) -0.001(13) 0.009(10) -0.005(13)
C32A 0.041(11) 0.086(17) 0.037(10) -0.009(14) 0.006(9) 0.006(13)
C33A 0.049(11) 0.066(15) 0.031(9) -0.001(12) 0.006(7) 0.007(13)
C34A 0.047(11) 0.083(16) 0.038(10) -0.004(14) 0.015(9) -0.018(14)
C35A 0.027(11) 0.077(16) 0.039(11) -0.008(13) 0.001(9) -0.007(12)
N8A 0.068(11) 0.107(16) 0.047(11) 0.025(13) 0.016(10) 0.018(12)
C36A 0.073(13) 0.13(2) 0.032(13) 0.016(15) 0.014(8) 0.014(17)
C37A 0.069(12) 0.12(2) 0.042(11) 0.025(16) 0.012(10) 0.006(17)
C38A 0.061(9) 0.095(17) 0.043(11) 0.010(14) 0.004(8) 0.004(15)
C39A 0.070(11) 0.12(2) 0.047(13) 0.017(16) 0.014(9) -0.006(17)
C40A 0.062(10) 0.112(19) 0.041(12) 0.018(16) 0.019(11) 0.008(16)
N9A 0.061(10) 0.107(15) 0.025(10) 0.002(12) 0.014(10) -0.020(13)
C41A 0.069(12) 0.118(19) 0.031(11) 0.002(15) 0.013(11) -0.013(15)
C42A 0.072(11) 0.113(19) 0.029(13) 0.007(14) 0.013(9) -0.018(17)
C43A 0.061(10) 0.087(16) 0.031(11) -0.011(13) 0.010(9) -0.015(15)
C44A 0.056(12) 0.100(18) 0.043(11) 0.002(15) 0.006(10) -0.021(15)
C45A 0.070(13) 0.118(19) 0.034(13) -0.004(15) 0.012(9) -0.023(17)
N10A 0.052(13) 0.097(15) 0.066(14) -0.005(13) -0.002(10) 0.001(13)
C46A 0.050(16) 0.098(17) 0.073(16) -0.001(15) -0.011(12) 0.000(16)
C47A 0.044(16) 0.105(17) 0.068(16) 0.003(13) -0.018(12) -0.006(14)
C48A 0.050(16) 0.117(16) 0.069(15) 0.005(13) -0.010(11) -0.016(15)
C49A 0.070(18) 0.113(16) 0.076(18) -0.001(14) -0.021(14) -0.020(16)
C50A 0.068(18) 0.091(17) 0.083(19) -0.010(12) -0.008(13) 0.002(15)
N11A 0.052(13) 0.127(17) 0.030(13) -0.024(11) 0.004(10) -0.028(12)
C51A 0.085(18) 0.125(16) 0.044(15) -0.003(14) -0.009(12) -0.050(17)
C52A 0.079(18) 0.113(16) 0.053(16) -0.006(13) -0.010(13) -0.029(17)
C53A 0.075(16) 0.116(14) 0.046(15) -0.007(12) -0.006(12) -0.030(15)
C54A 0.068(16) 0.133(16) 0.051(15) -0.011(14) -0.003(11) -0.039(16)
C55A 0.068(17) 0.127(17) 0.046(15) -0.009(14) -0.001(12) -0.036(17)
N12A 0.066(13) 0.097(15) 0.044(12) 0.005(12) 0.010(10) -0.017(13)
C56A 0.10(2) 0.101(18) 0.056(17) 0.012(13) -0.006(13) -0.034(15)
C57A 0.12(2) 0.123(18) 0.058(17) 0.005(14) -0.014(13) -0.048(17)
C58A 0.073(16) 0.121(17) 0.056(14) -0.003(13) -0.007(11) -0.035(15)
C59A 0.077(17) 0.116(18) 0.045(15) -0.003(12) -0.002(11) -0.036(15)
C60A 0.062(16) 0.104(17) 0.043(14) 0.005(14) 0.002(10) -0.034(15)
C61A 0.065(10) 0.076(16) 0.082(18) -0.021(13) 0.006(14) -0.013(11)
N61A 0.070(11) 0.072(13) 0.080(15) -0.020(11) 0.014(12) -0.014(10)
C62A 0.070(12) 0.062(13) 0.059(16) -0.002(11) 0.011(13) -0.011(10)
N62A 0.063(11) 0.077(14) 0.063(14) -0.020(11) -0.015(11) 0.001(11)
C63A 0.061(10) 0.072(16) 0.080(18) -0.014(13) -0.002(14) -0.001(11)
N63A 0.057(10) 0.066(14) 0.082(15) -0.011(11) 0.004(12) -0.007(10)
C64A 0.044(14) 0.078(13) 0.048(12) -0.004(10) 0.020(11) -0.009(13)
N64A 0.044(11) 0.085(13) 0.053(12) -0.005(9) 0.022(9) -0.004(10)
C65A 0.038(13) 0.093(14) 0.046(13) -0.006(11) 0.015(11) -0.009(13)
N65A 0.046(12) 0.094(12) 0.042(12) -0.006(10) 0.009(9) -0.001(11)
C66A 0.045(14) 0.094(13) 0.038(14) 0.003(10) 0.007(11) 0.009(13)
N66A 0.064(13) 0.072(11) 0.042(12) -0.006(9) 0.018(10) -0.004(11)
C67A 0.065(11) 0.071(15) 0.036(9) -0.002(13) 0.011(8) -0.003(15)
N67A 0.066(10) 0.083(14) 0.028(9) 0.001(11) 0.006(8) 0.007(12)
C68A 0.063(9) 0.102(17) 0.037(10) -0.002(14) 0.013(8) 0.003(15)
N68A 0.063(9) 0.108(16) 0.041(11) 0.003(12) 0.013(8) -0.021(13)
C69A 0.068(10) 0.095(17) 0.041(10) -0.004(14) 0.012(9) -0.020(15)
N69A 0.067(11) 0.085(14) 0.033(9) -0.011(11) 0.014(8) -0.002(12)
C70A 0.069(17) 0.120(16) 0.055(14) 0.000(13) -0.009(11) -0.024(15)
N70A 0.064(14) 0.113(14) 0.063(14) -0.002(12) -0.013(11) -0.026(13)
C71A 0.063(17) 0.114(14) 0.055(15) -0.003(12) -0.005(12) -0.025(14)
N71A 0.060(13) 0.119(14) 0.063(14) -0.002(12) -0.004(10) -0.031(13)
C72A 0.064(16) 0.118(16) 0.057(15) -0.003(13) -0.004(11) -0.029(15)
N72A 0.064(14) 0.119(16) 0.064(14) 0.000(11) -0.015(10) -0.029(13)
N1X 0.080(16) 0.14(2) 0.101(18) 0.037(16) 0.037(14) 0.020(16)
N2X 0.066(13) 0.094(16) 0.055(14) 0.010(12) 0.036(11) 0.004(13)
N3X 0.046(11) 0.055(12) 0.043(12) -0.002(10) 0.012(9) 0.008(10)
N4X 0.036(11) 0.071(14) 0.054(13) 0.019(11) 0.007(9) 0.025(11)
N5X 0.120(18) 0.14(2) 0.12(2) 0.043(18) 0.057(17) 0.045(18)
N6X 0.106(17) 0.091(17) 0.14(2) 0.029(16) 0.038(16) 0.038(16)
N7X 0.054(12) 0.059(13) 0.061(13) -0.002(11) 0.029(11) 0.006(11)
N8X 0.054(12) 0.094(16) 0.074(15) 0.020(13) 0.019(11) 0.030(13)
N9X 0.100(17) 0.117(19) 0.094(18) 0.043(15) 0.026(14) 0.064(15)
N10X 0.106(17) 0.14(2) 0.099(18) 0.043(16) 0.050(15) 0.047(16)
N11X 0.087(15) 0.134(19) 0.061(15) -0.007(14) 0.029(13) 0.001(15)
N12X 0.074(14) 0.113(18) 0.055(14) 0.002(14) 0.034(12) 0.005(14)
Pd1B 0.0486(12) 0.0735(15) 0.0521(14) 0.0125(11) 0.0088(10) 0.0066(11)
Pd2B 0.0414(12) 0.0635(14) 0.0383(13) -0.0035(10) 0.0063(9) 0.0045(11)
Pd3B 0.0508(12) 0.0838(16) 0.0427(13) -0.0186(11) 0.0096(10) 0.0026(12)
Pd4B 0.0573(13) 0.0726(16) 0.0514(14) 0.0124(11) 0.0076(11) 0.0135(12)
Pd5B 0.0573(13) 0.0835(16) 0.0367(13) 0.0080(11) 0.0110(10) -0.0082(12)
Pd6B 0.0537(12) 0.0606(14) 0.0326(12) -0.0046(10) -0.0010(10) 0.0083(11)
N1B 0.040(10) 0.074(13) 0.055(13) 0.008(11) -0.003(10) 0.011(11)
C1B 0.051(12) 0.072(15) 0.075(17) 0.001(14) 0.002(14) 0.010(10)
C2B 0.047(11) 0.073(14) 0.072(17) -0.012(14) 0.013(13) 0.009(11)
C3B 0.041(9) 0.071(13) 0.061(15) 0.002(13) 0.008(12) 0.010(10)
C4B 0.048(10) 0.071(15) 0.078(17) -0.011(14) 0.031(14) 0.005(10)
C5B 0.037(10) 0.074(15) 0.079(18) 0.002(15) 0.013(13) 0.003(13)
N2B 0.041(9) 0.052(11) 0.047(12) -0.003(10) 0.007(10) 0.004(10)
C6B 0.044(10) 0.055(13) 0.055(15) -0.016(13) 0.007(12) 0.006(12)
C7B 0.038(10) 0.069(15) 0.063(16) -0.023(13) -0.003(13) 0.012(10)
C8B 0.046(9) 0.071(13) 0.073(16) -0.018(14) 0.014(13) 0.005(10)
C9B 0.041(11) 0.078(14) 0.092(18) -0.029(16) 0.017(13) -0.002(11)
C10B 0.043(12) 0.060(14) 0.078(17) -0.012(14) 0.011(14) 0.002(9)
N3B 0.035(10) 0.087(14) 0.048(12) 0.000(11) 0.000(10) -0.006(9)
C11B 0.032(10) 0.074(14) 0.060(16) -0.018(13) 0.012(12) -0.001(12)
C12B 0.052(12) 0.074(14) 0.063(16) -0.017(14) 0.011(13) 0.006(11)
C13B 0.054(12) 0.068(12) 0.052(15) -0.009(13) 0.023(13) 0.003(9)
C14B 0.051(11) 0.082(14) 0.061(17) -0.002(14) 0.010(13) 0.001(11)
C15B 0.037(11) 0.100(16) 0.067(17) -0.024(16) 0.008(13) -0.008(12)
N4B 0.035(11) 0.073(13) 0.045(12) 0.015(10) 0.006(9) 0.020(11)
C16B 0.041(13) 0.070(14) 0.060(14) 0.013(12) 0.016(12) 0.020(13)
C17B 0.040(13) 0.070(15) 0.060(14) 0.017(11) 0.014(12) 0.022(13)
C18B 0.030(13) 0.072(13) 0.050(13) 0.015(10) 0.004(10) 0.020(12)
C19B 0.049(14) 0.073(13) 0.062(14) 0.014(11) 0.023(12) 0.015(14)
C20B 0.043(14) 0.070(15) 0.046(14) 0.013(10) 0.006(11) 0.022(12)
N5B 0.051(12) 0.055(13) 0.059(13) 0.014(9) 0.022(10) 0.020(10)
C21B 0.077(17) 0.063(14) 0.057(15) 0.012(12) 0.035(13) 0.019(15)
C22B 0.078(16) 0.068(14) 0.044(14) 0.007(11) 0.021(12) 0.032(15)
C23B 0.050(13) 0.057(11) 0.052(14) 0.002(9) 0.014(11) 0.002(12)
C24B 0.064(15) 0.066(13) 0.050(14) 0.012(11) 0.026(12) 0.006(13)
C25B 0.064(15) 0.062(13) 0.044(14) 0.007(12) 0.017(12) 0.012(14)
N6B 0.048(11) 0.053(12) 0.041(12) 0.006(10) 0.002(10) 0.012(10)
C26B 0.049(14) 0.059(15) 0.043(14) 0.018(11) -0.003(11) 0.030(12)
C27B 0.085(17) 0.066(14) 0.034(14) 0.004(11) 0.008(11) 0.021(13)
C28B 0.052(14) 0.060(13) 0.039(12) -0.001(10) 0.003(10) 0.014(11)
C29B 0.061(15) 0.046(14) 0.054(14) 0.004(10) 0.010(11) 0.011(12)
C30B 0.066(16) 0.057(15) 0.036(13) 0.012(11) 0.009(11) 0.017(13)
N7B 0.038(11) 0.045(12) 0.042(11) 0.000(9) 0.001(8) 0.003(10)
C31B 0.041(14) 0.042(14) 0.063(15) -0.002(10) 0.001(11) -0.009(11)
C32B 0.058(15) 0.046(13) 0.051(13) -0.015(10) -0.013(11) -0.014(13)
C33B 0.052(14) 0.059(13) 0.041(12) -0.002(10) -0.003(9) -0.023(12)
C34B 0.067(16) 0.044(14) 0.048(13) 0.001(10) -0.006(11) -0.024(12)
C35B 0.057(15) 0.055(14) 0.049(13) -0.006(11) -0.013(11) -0.018(13)
N8B 0.048(11) 0.062(13) 0.036(11) 0.001(11) 0.000(9) -0.005(11)
C36B 0.064(16) 0.072(16) 0.046(14) 0.005(13) -0.004(11) -0.026(14)
C37B 0.075(16) 0.070(16) 0.050(14) 0.007(11) -0.004(11) -0.023(13)
C38B 0.056(14) 0.071(14) 0.043(12) -0.002(11) -0.004(10) -0.014(12)
C39B 0.059(15) 0.069(14) 0.049(14) 0.007(12) -0.019(11) -0.010(13)
N9B 0.059(13) 0.066(13) 0.056(13) 0.005(10) 0.010(10) -0.017(11)
C41B 0.052(15) 0.087(15) 0.053(14) 0.014(13) 0.002(11) -0.029(14)
C42B 0.059(16) 0.068(14) 0.051(15) 0.010(12) -0.018(11) -0.011(12)
C43B 0.069(16) 0.055(12) 0.045(14) -0.006(9) -0.004(11) -0.001(11)
C44B 0.092(18) 0.068(15) 0.047(15) 0.002(11) -0.020(12) -0.022(14)
C45B 0.083(17) 0.064(15) 0.051(15) 0.000(12) -0.007(11) -0.014(14)
N10B 0.051(10) 0.088(14) 0.027(10) -0.001(11) 0.006(9) 0.002(12)
C46B 0.060(12) 0.086(17) 0.033(13) 0.004(13) 0.004(8) 0.016(16)
C47B 0.052(11) 0.086(17) 0.041(10) -0.017(14) 0.002(9) -0.008(14)
C48B 0.055(9) 0.089(16) 0.045(11) -0.019(14) 0.010(9) -0.013(14)
C49B 0.059(10) 0.118(19) 0.031(12) -0.014(14) 0.007(9) 0.001(16)
C50B 0.055(11) 0.114(19) 0.030(11) 0.000(14) 0.011(10) -0.015(15)
N11B 0.060(11) 0.084(14) 0.057(11) 0.003(12) 0.010(10) 0.012(12)
C51B 0.062(11) 0.13(2) 0.056(12) 0.002(17) 0.016(12) 0.031(17)
C52B 0.061(10) 0.12(2) 0.049(13) 0.011(15) 0.015(9) 0.029(17)
C53B 0.058(9) 0.103(17) 0.046(10) 0.013(14) 0.012(8) 0.021(15)
C54B 0.060(11) 0.089(17) 0.045(10) 0.014(14) 0.011(9) 0.020(16)
C55B 0.062(13) 0.091(17) 0.043(13) 0.012(14) 0.011(9) 0.021(16)
N12B 0.050(11) 0.097(14) 0.029(11) -0.019(11) 0.006(8) -0.007(12)
C56B 0.056(12) 0.117(19) 0.036(10) -0.016(15) 0.011(10) -0.004(15)
C57B 0.049(11) 0.101(18) 0.039(10) -0.010(14) 0.018(9) 0.004(15)
C58B 0.050(11) 0.078(15) 0.041(9) -0.012(13) 0.010(7) -0.004(14)
C59B 0.046(11) 0.095(17) 0.043(10) -0.010(14) 0.001(9) 0.011(14)
C60B 0.053(11) 0.096(18) 0.047(11) -0.006(15) 0.015(10) 0.018(15)
C61B 0.040(9) 0.074(13) 0.052(15) -0.009(13) 0.012(12) 0.011(10)
N61B 0.043(8) 0.071(13) 0.057(13) -0.015(11) 0.011(11) 0.012(9)
C62B 0.040(9) 0.075(13) 0.050(15) -0.010(13) 0.017(12) 0.003(10)
N62B 0.046(10) 0.078(12) 0.060(13) -0.015(11) 0.008(10) 0.008(10)
C63B 0.053(11) 0.067(12) 0.041(14) -0.004(12) 0.012(13) 0.010(9)
N63B 0.047(9) 0.070(12) 0.050(13) -0.014(11) 0.015(10) 0.011(9)
C64B 0.041(14) 0.053(12) 0.066(13) 0.005(10) 0.020(11) 0.009(12)
N64B 0.042(11) 0.054(11) 0.063(12) 0.005(9) 0.020(10) 0.011(11)
C65B 0.045(14) 0.062(11) 0.051(14) 0.004(10) 0.009(11) 0.006(12)
N65B 0.050(12) 0.061(11) 0.061(13) 0.004(10) 0.017(9) 0.007(10)
C66B 0.053(14) 0.061(13) 0.050(14) -0.002(11) 0.008(11) 0.009(12)
N66B 0.055(12) 0.053(12) 0.050(12) -0.004(9) 0.011(9) 0.006(10)
C67B 0.040(14) 0.065(13) 0.050(12) -0.001(10) 0.001(9) -0.006(12)
N67B 0.051(12) 0.075(13) 0.044(11) -0.008(9) -0.002(9) -0.006(10)
C68B 0.063(15) 0.076(14) 0.036(12) -0.010(10) 0.007(10) -0.016(13)
N68B 0.050(12) 0.067(12) 0.043(12) -0.011(10) 0.002(9) -0.010(10)
C69B 0.065(16) 0.061(12) 0.047(14) -0.005(10) -0.005(11) -0.009(11)
N69B 0.073(13) 0.069(12) 0.041(11) 0.002(9) 0.004(9) -0.019(11)
C70B 0.052(9) 0.096(17) 0.037(10) -0.010(14) 0.002(9) 0.009(15)
N70B 0.055(9) 0.098(15) 0.041(11) 0.001(11) 0.008(8) -0.006(13)
C71B 0.059(9) 0.089(16) 0.043(10) 0.003(14) 0.012(8) -0.004(14)
N71B 0.062(10) 0.087(14) 0.046(9) -0.006(12) 0.015(8) 0.003(13)
C72B 0.062(11) 0.077(15) 0.042(9) -0.007(13) 0.011(8) 0.008(15)
N72B 0.059(11) 0.104(15) 0.040(9) -0.016(12) 0.009(8) 0.004(12)
N1Y 0.051(13) 0.092(16) 0.086(16) 0.038(14) 0.009(11) 0.019(13)
N2Y 0.070(13) 0.111(17) 0.067(15) 0.047(14) 0.033(12) 0.007(13)
N3Y 0.066(13) 0.069(14) 0.049(13) -0.015(11) 0.006(10) 0.025(12)
N4Y 0.048(11) 0.064(13) 0.033(12) 0.000(10) 0.015(9) 0.012(11)
N5Y 0.094(16) 0.080(15) 0.055(14) -0.016(12) 0.008(12) 0.002(13)
N6Y 0.065(13) 0.108(17) 0.055(14) -0.003(12) 0.018(11) 0.031(13)
N7Y 0.068(14) 0.119(18) 0.072(16) 0.041(14) 0.018(12) 0.033(14)
N8Y 0.066(13) 0.094(17) 0.088(17) 0.034(13) 0.031(12) 0.042(13)
N9Y 0.107(16) 0.092(17) 0.087(17) 0.029(14) 0.053(14) 0.017(15)
N10Y 0.086(15) 0.114(18) 0.084(17) 0.044(15) 0.041(13) 0.044(14)
N11Y 0.057(12) 0.069(14) 0.033(12) 0.007(11) -0.001(10) 0.018(12)
N12Y 0.065(12) 0.059(13) 0.042(12) 0.010(11) 0.008(10) 0.040(11)
Mn1G 0.126(4) 0.105(4) 0.136(5) 0.009(4) 0.009(4) 0.010(4)
Mn2G 0.134(5) 0.206(7) 0.166(7) 0.017(5) 0.058(5) 0.018(5)
Mn3G 0.41(2) 0.315(18) 0.43(3) 0.003(16) 0.009(19) -0.025(16)
Mn4G 0.343(15) 0.301(14) 0.213(11) -0.019(10) -0.014(11) -0.031(12)
Mn5G 0.172(8) 0.204(12) 0.147(16) 0.012(11) -0.003(11) -0.061(8)
Mn5M 0.172(8) 0.204(12) 0.147(16) 0.012(11) -0.003(11) -0.061(8)
Mn6G 0.35(2) 0.93(5) 0.30(2) -0.09(3) 0.094(16) -0.09(3)
Mn7G 0.119(7) 0.202(10) 0.177(10) -0.015(8) 0.039(7) 0.008(6)
Mn7M 0.119(7) 0.202(10) 0.177(10) -0.015(8) 0.039(7) 0.008(6)
Mn8G 0.38(3) 0.239(17) 0.27(2) -0.007(14) -0.027(18) 0.025(16)
N1N 0.12(2) 0.16(2) 0.13(3) -0.036(17) 0.05(2) 0.05(2)
O11N 0.18(2) 0.16(2) 0.18(2) -0.027(19) 0.04(2) 0.05(2)
O12N 0.14(2) 0.27(3) 0.10(2) -0.015(17) 0.067(17) 0.040(19)
O13N 0.21(3) 0.16(2) 0.15(2) -0.041(18) 0.07(2) 0.02(2)
N2N 0.19(4) 0.66(12) 0.02(2) 0.11(4) -0.03(2) -0.22(5)
O21N 0.25(5) 0.37(7) 0.30(6) 0.04(5) 0.07(4) -0.04(4)
O22N 0.130(19) 0.18(2) 0.066(17) -0.016(16) -0.015(15) -0.010(17)
O23N 0.17(3) 0.28(4) 0.11(2) 0.01(2) 0.05(2) 0.00(2)

loop_
_atom_type_symbol
_atom_type_description
_atom_type_scat_dispersion_real
_atom_type_scat_dispersion_imag
_atom_type_scat_source
C C 0.0033 0.0016 'International Tables Vol C Tables 4.2.6.8 and 6.1.1.4'
H H 0.0000 0.0000 'International Tables Vol C Tables 4.2.6.8 and 6.1.1.4'
N N 0.0061 0.0033 'International Tables Vol C Tables 4.2.6.8 and 6.1.1.4'
O O 0.0106 0.0060 'International Tables Vol C Tables 4.2.6.8 and 6.1.1.4'
Mn Mn 0.3368 0.7283 'International Tables Vol C Tables 4.2.6.8 and 6.1.1.4'
Pd Pd -0.9988 1.0072 'International Tables Vol C Tables 4.2.6.8 and 6.1.1.4'

loop_
_geom_angle_atom_site_label_1
_geom_angle_atom_site_label_2
_geom_angle_atom_site_label_3
_geom_angle
_geom_angle_site_symmetry_1
_geom_angle_site_symmetry_3
N1A Pd1A N2X 177.9(9) . .
N1A Pd1A N4A 86.1(8) . .
N2X Pd1A N4A 93.5(8) . .
N1A Pd1A N1X 93.3(9) . .
N2X Pd1A N1X 87.1(9) . .
N4A Pd1A N1X 179.4(9) . .
N2A Pd2A N7A 88.1(7) . .
N2A Pd2A N3X 179.2(8) . .
N7A Pd2A N3X 92.6(7) . .
N2A Pd2A N4X 94.4(7) . .
N7A Pd2A N4X 176.5(7) . .
N3X Pd2A N4X 84.9(7) . .
N6X Pd3A N10A 179.7(11) . .
N6X Pd3A N3A 92.8(9) . .
N10A Pd3A N3A 87.4(8) . .
N6X Pd3A N5X 88.0(10) . .
N10A Pd3A N5X 91.8(9) . .
N3A Pd3A N5X 179.0(11) . .
N12A Pd4A N5A 85.8(8) . .
N12A Pd4A N7X 179.2(8) . .
N5A Pd4A N7X 93.4(7) . .
N12A Pd4A N8X 94.3(8) . .
N5A Pd4A N8X 179.2(9) . .
N7X Pd4A N8X 86.6(8) . .
N6A Pd5A N8A 85.8(8) . .
N6A Pd5A N10X 92.8(9) . .
N8A Pd5A N10X 178.2(10) . .
N6A Pd5A N9X 178.5(9) . .
N8A Pd5A N9X 95.5(10) . .
N10X Pd5A N9X 85.9(10) . .
N11A Pd6A N11X 178.5(8) . .
N11A Pd6A N9A 86.1(8) . .
N11X Pd6A N9A 95.4(9) . .
N11A Pd6A N12X 94.0(9) . .
N11X Pd6A N12X 84.5(9) . .
N9A Pd6A N12X 178.7(8) . .
C1A N1A C5A 117(2) . .
C1A N1A Pd1A 123.2(19) . .
C5A N1A Pd1A 120.1(17) . .
N1A C1A C2A 125(3) . .
C3A C2A C1A 119(2) . .
C2A C3A C4A 120(3) . .
C2A C3A C61A 123(2) . .
C4A C3A C61A 117(2) . .
C3A C4A C5A 117(2) . .
N1A C5A C4A 122(2) . .
C6A N2A C10A 116(2) . .
C6A N2A Pd2A 122.1(16) . .
C10A N2A Pd2A 121.4(16) . .
C7A C6A N2A 125(2) . .
C6A C7A C8A 120(2) . .
C9A C8A C7A 118(2) . .
C9A C8A C62A 119(2) . .
C7A C8A C62A 124(2) . .
C10A C9A C8A 118(2) . .
N2A C10A C9A 124(2) . .
C11A N3A C15A 120(2) . .
C11A N3A Pd3A 119.7(18) . .
C15A N3A Pd3A 119.8(19) . .
N3A C11A C12A 123(3) . .
C11A C12A C13A 118(3) . .
C12A C13A C14A 117(2) . .
C12A C13A C63A 121(2) . .
C14A C13A C63A 122(2) . .
C15A C14A C13A 120(2) . .
N3A C15A C14A 121(3) . .
C20A N4A C16A 117(2) . .
C20A N4A Pd1A 121.6(17) . .
C16A N4A Pd1A 120.6(17) . .
C17A C16A N4A 121(2) . .
C16A C17A C18A 120(3) . .
C17A C18A C19A 118(2) . .
C17A C18A C64A 123(2) . .
C19A C18A C64A 119(2) . .
C20A C19A C18A 120(3) . .
N4A C20A C19A 123(2) . .
C21A N5A C25A 119(2) . .
C21A N5A Pd4A 121.7(17) . .
C25A N5A Pd4A 118.9(18) . .
N5A C21A C22A 123(2) . .
C23A C22A C21A 117(2) . .
C24A C23A C22A 119(2) . .
C24A C23A C65A 121(2) . .
C22A C23A C65A 119(3) . .
C23A C24A C25A 122(2) . .
N5A C25A C24A 119(2) . .
C30A N6A C26A 116(2) . .
C30A N6A Pd5A 118.9(19) . .
C26A N6A Pd5A 124.4(18) . .
C27A C26A N6A 126(2) . .
C28A C27A C26A 120(3) . .
C27A C28A C29A 113(3) . .
C27A C28A C66A 123(3) . .
C29A C28A C66A 124(3) . .
C30A C29A C28A 125(3) . .
N6A C30A C29A 120(3) . .
C31A N7A C35A 116.6(18) . .
C31A N7A Pd2A 120.0(14) . .
C35A N7A Pd2A 123.1(14) . .
C32A C31A N7A 123(2) . .
C31A C32A C33A 121(2) . .
C34A C33A C32A 117(2) . .
C34A C33A C67A 123(2) . .
C32A C33A C67A 121(2) . .
C33A C34A C35A 120(2) . .
N7A C35A C34A 122.2(19) . .
C40A N8A C36A 117(2) . .
C40A N8A Pd5A 121.8(17) . .
C36A N8A Pd5A 121.4(16) . .
C37A C36A N8A 123(2) . .
C36A C37A C38A 119(2) . .
C37A C38A C39A 118(2) . .
C37A C38A C68A 120(2) . .
C39A C38A C68A 121(2) . .
C40A C39A C38A 120(2) . .
N8A C40A C39A 122(2) . .
C45A N9A C41A 119(2) . .
C45A N9A Pd6A 120.0(16) . .
C41A N9A Pd6A 120.8(17) . .
N9A C41A C42A 120(2) . .
C43A C42A C41A 122(2) . .
C42A C43A C44A 118(2) . .
C42A C43A C69A 121(2) . .
C44A C43A C69A 121(2) . .
C43A C44A C45A 119(2) . .
N9A C45A C44A 122(2) . .
C46A N10A C50A 116(3) . .
C46A N10A Pd3A 124(2) . .
C50A N10A Pd3A 120(2) . .
N10A C46A C47A 125(3) . .
C46A C47A C48A 118(3) . .
C47A C48A C49A 121(3) . .
C47A C48A C70A 120(3) . .
C49A C48A C70A 119(3) . .
C50A C49A C48A 117(3) . .
C49A C50A N10A 124(3) . .
C51A N11A C55A 115(3) . .
C51A N11A Pd6A 125(2) . .
C55A N11A Pd6A 119.1(18) . .
N11A C51A C52A 127(3) . .
C51A C52A C53A 120(3) . .
C52A C53A C71A 125(3) . .
C52A C53A C54A 115(3) . .
C71A C53A C54A 120(3) . .
C55A C54A C53A 119(3) . .
N11A C55A C54A 123(3) . .
C56A N12A C60A 122(2) . .
C56A N12A Pd4A 115.6(19) . .
C60A N12A Pd4A 122.3(19) . .
N12A C56A C57A 120(3) . .
C58A C57A C56A 117(3) . .
C59A C58A C57A 120(3) . .
C59A C58A C72A 123(3) . .
C57A C58A C72A 117(3) . .
C58A C59A C60A 119(3) . .
N12A C60A C59A 121(3) . .
N63A C61A N61A 130(3) . .
N63A C61A C3A 117(2) . .
N61A C61A C3A 112(2) . .
C61A N61A C62A 112(2) . .
N61A C62A N62A 123(2) . .
N61A C62A C8A 120(2) . .
N62A C62A C8A 116(2) . .
C63A N62A C62A 116(2) . .
N62A C63A N63A 126(3) . .
N62A C63A C13A 118(3) . .
N63A C63A C13A 116(2) . .
C61A N63A C63A 112(2) . .
N66A C64A N64A 124(2) . .
N66A C64A C18A 120(2) . .
N64A C64A C18A 115(2) . .
C64A N64A C65A 115(2) . .
N64A C65A N65A 125(2) . .
N64A C65A C23A 117(2) . .
N65A C65A C23A 118(2) . .
C66A N65A C65A 113(2) . .
N66A C66A N65A 126(3) . .
N66A C66A C28A 117(2) . .
N65A C66A C28A 117(2) . .
C66A N66A C64A 117(2) . .
N67A C67A N69A 126(2) . .
N67A C67A C33A 119(2) . .
N69A C67A C33A 115(2) . .
C67A N67A C68A 115(2) . .
N68A C68A N67A 125(2) . .
N68A C68A C38A 117(2) . .
N67A C68A C38A 117(2) . .
C68A N68A C69A 115(2) . .
N69A C69A N68A 125(2) . .
N69A C69A C43A 118(2) . .
N68A C69A C43A 116(2) . .
C69A N69A C67A 114(2) . .
N70A C70A N72A 130(3) . .
N70A C70A C48A 116(3) . .
N72A C70A C48A 114(3) . .
C70A N70A C71A 112(3) . .
N70A C71A N71A 126(3) . .
N70A C71A C53A 118(3) . .
N71A C71A C53A 116(3) . .
C72A N71A C71A 112(3) . .
N72A C72A N71A 130(3) . .
N72A C72A C58A 115(3) . .
N71A C72A C58A 115(3) . .
C72A N72A C70A 110(3) . .
C4X C3X N1X 121(4) . .
C3X C4X N2X 120(3) . .
C10X C9X N3X 109.0(19) . .
C9X C10X N4X 109.1(19) . .
C16X C15X N6X 115(4) . .
C15X C16X N5X 119(4) . .
C22X C21X N7X 126(3) . .
C21X C22X N8X 117(3) . .
C28X C27X N9X 115(3) . .
C27X C28X N10X 116(3) . .
C34X C33X N11X 114(3) . .
C33X C34X N12X 116(3) . .
C1X N1X C2X 108(3) . .
C1X N1X C3X 115(3) . .
C2X N1X C3X 110(3) . .
C1X N1X Pd1A 109(2) . .
C2X N1X Pd1A 112(2) . .
C3X N1X Pd1A 103(2) . .
C6X N2X C4X 110(2) . .
C6X N2X C5X 112(2) . .
C4X N2X C5X 110(2) . .
C6X N2X Pd1A 109.0(17) . .
C4X N2X Pd1A 106.1(17) . .
C5X N2X Pd1A 109.5(16) . .
C8X N3X C9X 107.5(17) . .
C8X N3X C7X 108.7(18) . .
C9X N3X C7X 110.4(17) . .
C8X N3X Pd2A 115.2(14) . .
C9X N3X Pd2A 106.3(13) . .
C7X N3X Pd2A 108.7(13) . .
C12X N4X C11X 106.5(19) . .
C12X N4X C10X 109.5(18) . .
C11X N4X C10X 110.5(18) . .
C12X N4X Pd2A 113.9(15) . .
C11X N4X Pd2A 110.4(14) . .
C10X N4X Pd2A 106.1(14) . .
C18X N5X C17X 107(3) . .
C18X N5X C16X 119(3) . .
C17X N5X C16X 110(3) . .
C18X N5X Pd3A 110(2) . .
C17X N5X Pd3A 113(2) . .
C16X N5X Pd3A 97(2) . .
C14X N6X C15X 106(3) . .
C14X N6X C13X 111(3) . .
C15X N6X C13X 109(3) . .
C14X N6X Pd3A 113(2) . .
C15X N6X Pd3A 105(2) . .
C13X N6X Pd3A 112.2(19) . .
C21X N7X C19X 112(2) . .
C21X N7X C20X 105(2) . .
C19X N7X C20X 113(2) . .
C21X N7X Pd4A 105.1(17) . .
C19X N7X Pd4A 109.9(16) . .
C20X N7X Pd4A 111.7(16) . .
C24X N8X C23X 110(2) . .
C24X N8X C22X 105(2) . .
C23X N8X C22X 115(2) . .
C24X N8X Pd4A 112.9(17) . .
C23X N8X Pd4A 109.8(17) . .
C22X N8X Pd4A 103.6(15) . .
C25X N9X C26X 105(3) . .
C25X N9X C27X 107(2) . .
C26X N9X C27X 115(3) . .
C25X N9X Pd5A 114.9(19) . .
C26X N9X Pd5A 109.1(19) . .
C27X N9X Pd5A 107(2) . .
C29X N10X C28X 106(2) . .
C29X N10X C30X 107(3) . .
C28X N10X C30X 114(2) . .
C29X N10X Pd5A 113.6(19) . .
C28X N10X Pd5A 105(2) . .
C30X N10X Pd5A 110.9(18) . .
C32X N11X C33X 108(2) . .
C32X N11X C31X 110(2) . .
C33X N11X C31X 114(2) . .
C32X N11X Pd6A 109.3(19) . .
C33X N11X Pd6A 105.1(18) . .
C31X N11X Pd6A 111.4(19) . .
C34X N12X C35X 116(2) . .
C34X N12X C36X 108(2) . .
C35X N12X C36X 105(2) . .
C34X N12X Pd6A 105(2) . .
C35X N12X Pd6A 111.1(17) . .
C36X N12X Pd6A 110.7(18) . .
N2Y Pd1B N1B 178.4(10) . .
N2Y Pd1B N4B 94.6(7) . .
N1B Pd1B N4B 86.1(7) . .
N2Y Pd1B N1Y 86.2(8) . .
N1B Pd1B N1Y 93.1(8) . .
N4B Pd1B N1Y 179.3(9) . .
N7B Pd2B N2B 86.2(7) . .
N7B Pd2B N4Y 93.7(7) . .
N2B Pd2B N4Y 179.5(8) . .
N7B Pd2B N3Y 179.1(7) . .
N2B Pd2B N3Y 93.1(7) . .
N4Y Pd2B N3Y 87.0(7) . .
N12B Pd3B N3B 87.3(8) . .
N12B Pd3B N6Y 178.8(8) . .
N3B Pd3B N6Y 92.7(8) . .
N12B Pd3B N5Y 93.0(8) . .
N3B Pd3B N5Y 176.6(8) . .
N6Y Pd3B N5Y 86.9(9) . .
N7Y Pd4B N11B 93.3(9) . .
N7Y Pd4B N5B 178.7(9) . .
N11B Pd4B N5B 87.8(8) . .
N7Y Pd4B N8Y 86.0(9) . .
N11B Pd4B N8Y 179.3(9) . .
N5B Pd4B N8Y 92.9(8) . .
N9B Pd5B N9Y 92.0(9) . .
N9B Pd5B N10Y 179.5(9) . .
N9Y Pd5B N10Y 87.5(9) . .
N9B Pd5B N10B 86.9(8) . .
N9Y Pd5B N10B 178.9(9) . .
N10Y Pd5B N10B 93.6(8) . .
N12Y Pd6B N6B 93.5(7) . .
N12Y Pd6B N11Y 85.6(7) . .
N6B Pd6B N11Y 178.5(8) . .
N12Y Pd6B N8B 178.5(7) . .
N6B Pd6B N8B 87.6(7) . .
N11Y Pd6B N8B 93.3(7) . .
C1B N1B C5B 118(2) . .
C1B N1B Pd1B 122.3(18) . .
C5B N1B Pd1B 119.4(17) . .
N1B C1B C2B 123(2) . .
C3B C2B C1B 118(2) . .
C2B C3B C4B 118(2) . .
C2B C3B C61B 123(2) . .
C4B C3B C61B 119(2) . .
C5B C4B C3B 120(2) . .
C4B C5B N1B 124(3) . .
C6B N2B C10B 119(2) . .
C6B N2B Pd2B 121.1(16) . .
C10B N2B Pd2B 119.1(15) . .
N2B C6B C7B 124(2) . .
C6B C7B C8B 119(2) . .
C7B C8B C9B 118(2) . .
C7B C8B C62B 121(2) . .
C9B C8B C62B 121(2) . .
C8B C9B C10B 121(2) . .
N2B C10B C9B 119(2) . .
C11B N3B C15B 117(2) . .
C11B N3B Pd3B 121.3(16) . .
C15B N3B Pd3B 121.9(16) . .
N3B C11B C12B 123(2) . .
C13B C12B C11B 121(2) . .
C12B C13B C14B 115(2) . .
C12B C13B C63B 122(2) . .
C14B C13B C63B 123(2) . .
C15B C14B C13B 123(3) . .
C14B C15B N3B 121(2) . .
C20B N4B C16B 119(2) . .
C20B N4B Pd1B 118.0(16) . .
C16B N4B Pd1B 121.9(16) . .
C17B C16B N4B 122(2) . .
C16B C17B C18B 119(2) . .
C17B C18B C19B 120(2) . .
C17B C18B C64B 122(2) . .
C19B C18B C64B 118(2) . .
C18B C19B C20B 119(2) . .
N4B C20B C19B 120(2) . .
C21B N5B C25B 117(2) . .
C21B N5B Pd4B 123.1(17) . .
C25B N5B Pd4B 119.9(16) . .
C22B C21B N5B 126(2) . .
C21B C22B C23B 121(2) . .
C22B C23B C24B 114(2) . .
C22B C23B C65B 124(2) . .
C24B C23B C65B 122(2) . .
C25B C24B C23B 121(2) . .
N5B C25B C24B 121(2) . .
C30B N6B C26B 117(2) . .
C30B N6B Pd6B 123.4(16) . .
C26B N6B Pd6B 119.3(16) . .
N6B C26B C27B 123(2) . .
C28B C27B C26B 120(2) . .
C27B C28B C29B 118(2) . .
C27B C28B C66B 120(2) . .
C29B C28B C66B 122(2) . .
C28B C29B C30B 118(2) . .
N6B C30B C29B 124(2) . .
C35B N7B C31B 118(2) . .
C35B N7B Pd2B 120.1(16) . .
C31B N7B Pd2B 121.8(16) . .
N7B C31B C32B 121(2) . .
C33B C32B C31B 119(2) . .
C32B C33B C34B 121(2) . .
C32B C33B C67B 120(2) . .
C34B C33B C67B 119(2) . .
C33B C34B C35B 118(2) . .
N7B C35B C34B 123(2) . .
C36B N8B C40B 123(2) . .
C36B N8B Pd6B 121.1(17) . .
C40B N8B Pd6B 115.5(16) . .
N8B C36B C37B 122(2) . .
C38B C37B C36B 117(2) . .
C39B C38B C37B 121(2) . .
C39B C38B C68B 121(2) . .
C37B C38B C68B 118(2) . .
C38B C39B C40B 120(2) . .
N8B C40B C39B 118(2) . .
C41B N9B C45B 118(2) . .
C41B N9B Pd5B 122.0(16) . .
C45B N9B Pd5B 119.6(16) . .
N9B C41B C42B 121(2) . .
C43B C42B C41B 121(2) . .
C42B C43B C44B 120(2) . .
C42B C43B C69B 123(2) . .
C44B C43B C69B 117(2) . .
C45B C44B C43B 119(2) . .
C44B C45B N9B 121(2) . .
C46B N10B C50B 120(2) . .
C46B N10B Pd5B 120.1(16) . .
C50B N10B Pd5B 120.1(16) . .
N10B C46B C47B 123(2) . .
C46B C47B C48B 119(2) . .
C49B C48B C47B 115(2) . .
C49B C48B C70B 124(2) . .
C47B C48B C70B 121(2) . .
C50B C49B C48B 122(2) . .
N10B C50B C49B 122(2) . .
C51B N11B C55B 118(2) . .
C51B N11B Pd4B 119.6(18) . .
C55B N11B Pd4B 122.0(17) . .
N11B C51B C52B 121(2) . .
C51B C52B C53B 121(2) . .
C52B C53B C54B 116(2) . .
C52B C53B C71B 121(2) . .
C54B C53B C71B 122(2) . .
C55B C54B C53B 120(2) . .
C54B C55B N11B 124(2) . .
C60B N12B C56B 118(2) . .
C60B N12B Pd3B 121.4(16) . .
C56B N12B Pd3B 119.9(16) . .
N12B C56B C57B 121(2) . .
C58B C57B C56B 120(2) . .
C59B C58B C57B 120(2) . .
C59B C58B C72B 120(2) . .
C57B C58B C72B 121(2) . .
C58B C59B C60B 117(2) . .
N12B C60B C59B 124(2) . .
N63B C61B N61B 125(2) . .
N63B C61B C3B 121(2) . .
N61B C61B C3B 114(2) . .
C62B N61B C61B 114(2) . .
N61B C62B N62B 126(2) . .
N61B C62B C8B 117(2) . .
N62B C62B C8B 117(2) . .
C62B N62B C63B 114(2) . .
N63B C63B N62B 124(2) . .
N63B C63B C13B 119(2) . .
N62B C63B C13B 117(2) . .
C61B N63B C63B 117(2) . .
N64B C64B N66B 124(2) . .
N64B C64B C18B 118(2) . .
N66B C64B C18B 118(2) . .
C64B N64B C65B 117(2) . .
N64B C65B N65B 125(2) . .
N64B C65B C23B 118(2) . .
N65B C65B C23B 116(2) . .
C65B N65B C66B 114(2) . .
N66B C66B N65B 124(2) . .
N66B C66B C28B 119(2) . .
N65B C66B C28B 117(2) . .
C66B N66B C64B 116(2) . .
N69B C67B N67B 127(2) . .
N69B C67B C33B 116(2) . .
N67B C67B C33B 117(2) . .
C67B N67B C68B 111(2) . .
N68B C68B N67B 128(2) . .
N68B C68B C38B 118(2) . .
N67B C68B C38B 114(2) . .
C68B N68B C69B 113(2) . .
N68B C69B N69B 126(2) . .
N68B C69B C43B 118(2) . .
N69B C69B C43B 115(2) . .
C67B N69B C69B 114(2) . .
N70B C70B N72B 126(2) . .
N70B C70B C48B 117(2) . .
N72B C70B C48B 116(2) . .
C70B N70B C71B 115(2) . .
N71B C71B N70B 122(2) . .
N71B C71B C53B 120(2) . .
N70B C71B C53B 118(2) . .
C72B N71B C71B 115(2) . .
N72B C72B N71B 126(2) . .
N72B C72B C58B 118(2) . .
N71B C72B C58B 116(2) . .
C72B N72B C70B 115(2) . .
N1Y C3Y C4Y 112(3) . .
C3Y C4Y N2Y 110(3) . .
C10Y C9Y N3Y 111(2) . .
C9Y C10Y N4Y 111(2) . .
C16Y C15Y N5Y 114(2) . .
C15Y C16Y N6Y 108(3) . .
N7Y C21Y C22Y 113(3) . .
C21Y C22Y N8Y 114(3) . .
C28Y C27Y N9Y 118(4) . .
C27Y C28Y N10Y 126(4) . .
C34Y C33Y N12Y 114(3) . .
C33Y C34Y N11Y 115(3) . .
C3Y N1Y C2Y 108(2) . .
C3Y N1Y C1Y 108(2) . .
C2Y N1Y C1Y 111(2) . .
C3Y N1Y Pd1B 106.8(17) . .
C2Y N1Y Pd1B 110.5(18) . .
C1Y N1Y Pd1B 112.0(18) . .
C5Y N2Y C6Y 108(2) . .
C5Y N2Y C4Y 111(2) . .
C6Y N2Y C4Y 107(2) . .
C5Y N2Y Pd1B 113.1(16) . .
C6Y N2Y Pd1B 112.4(16) . .
C4Y N2Y Pd1B 105.4(17) . .
C7Y N3Y C8Y 110(2) . .
C7Y N3Y C9Y 112(2) . .
C8Y N3Y C9Y 106(2) . .
C7Y N3Y Pd2B 112.3(16) . .
C8Y N3Y Pd2B 113.5(17) . .
C9Y N3Y Pd2B 102.7(15) . .
C12Y N4Y C10Y 112.3(17) . .
C12Y N4Y C11Y 107.5(18) . .
C10Y N4Y C11Y 109.3(18) . .
C12Y N4Y Pd2B 111.7(13) . .
C10Y N4Y Pd2B 104.5(13) . .
C11Y N4Y Pd2B 111.6(13) . .
C13Y N5Y C14Y 112(2) . .
C13Y N5Y C15Y 108(2) . .
C14Y N5Y C15Y 110(2) . .
C13Y N5Y Pd3B 112.5(17) . .
C14Y N5Y Pd3B 111.3(17) . .
C15Y N5Y Pd3B 102.3(16) . .
C18Y N6Y C17Y 107(2) . .
C18Y N6Y C16Y 109(2) . .
C17Y N6Y C16Y 108(2) . .
C18Y N6Y Pd3B 116.9(17) . .
C17Y N6Y Pd3B 109.3(16) . .
C16Y N6Y Pd3B 105.5(16) . .
C21Y N7Y C19Y 110(2) . .
C21Y N7Y C20Y 106(2) . .
C19Y N7Y C20Y 107(2) . .
C21Y N7Y Pd4B 109(2) . .
C19Y N7Y Pd4B 113.0(17) . .
C20Y N7Y Pd4B 112.1(17) . .
C23Y N8Y C24Y 110(3) . .
C23Y N8Y C22Y 113(2) . .
C24Y N8Y C22Y 107(2) . .
C23Y N8Y Pd4B 110.2(18) . .
C24Y N8Y Pd4B 113.1(17) . .
C22Y N8Y Pd4B 103.3(18) . .
C27Y N9Y C25Y 110(3) . .
C27Y N9Y C26Y 107(3) . .
C25Y N9Y C26Y 110(2) . .
C27Y N9Y Pd5B 106(2) . .
C25Y N9Y Pd5B 113.3(17) . .
C26Y N9Y Pd5B 109.4(19) . .
C29Y N10Y C30Y 109(3) . .
C29Y N10Y C28Y 118(3) . .
C30Y N10Y C28Y 105(3) . .
C29Y N10Y Pd5B 111(2) . .
C30Y N10Y Pd5B 113.7(18) . .
C28Y N10Y Pd5B 101(2) . .
C35Y N11Y C34Y 111(2) . .
C35Y N11Y C36Y 105.2(18) . .
C34Y N11Y C36Y 110(2) . .
C35Y N11Y Pd6B 112.2(15) . .
C34Y N11Y Pd6B 106.4(15) . .
C36Y N11Y Pd6B 112.7(16) . .
C31Y N12Y C33Y 105(2) . .
C31Y N12Y C32Y 117(2) . .
C33Y N12Y C32Y 107(2) . .
C31Y N12Y Pd6B 107.6(17) . .
C33Y N12Y Pd6B 106.0(15) . .
C32Y N12Y Pd6B 113.5(16) . .
C12G C11G C10G 127(3) . .
C12G C11G C15G 116(2) . .
C10G C11G C15G 116(2) . .
C12G C11G Mn1G 71.0(14) . .
C10G C11G Mn1G 134(2) . .
C15G C11G Mn1G 75.7(15) . .
C13G C12G C11G 104(3) . .
C13G C12G Mn1G 69.3(15) . .
C11G C12G Mn1G 67.6(14) . .
C14G C13G C12G 107(3) . .
C14G C13G Mn1G 70.8(16) . .
C12G C13G Mn1G 70.6(15) . .
C13G C14G C15G 119(3) . .
C13G C14G Mn1G 70.2(16) . .
C15G C14G Mn1G 74.8(15) . .
C14G C15G C11G 94(2) . .
C14G C15G Mn1G 64.7(14) . .
C11G C15G Mn1G 63.1(14) . .
C16G Mn1G C17G 93.2(14) . .
C16G Mn1G C18G 93.5(14) . .
C17G Mn1G C18G 93.0(14) . .
C16G Mn1G C11G 86.8(14) . .
C17G Mn1G C11G 133.0(15) . .
C18G Mn1G C11G 134.0(14) . .
C16G Mn1G C14G 143.6(15) . .
C17G Mn1G C14G 122.4(15) . .
C18G Mn1G C14G 92.0(15) . .
C11G Mn1G C14G 64.2(11) . .
C16G Mn1G C13G 147.4(15) . .
C17G Mn1G C13G 90.9(15) . .
C18G Mn1G C13G 118.6(15) . .
C11G Mn1G C13G 67.2(11) . .
C14G Mn1G C13G 39.0(9) . .
C16G Mn1G C12G 107.3(14) . .
C17G Mn1G C12G 95.1(15) . .
C18G Mn1G C12G 157.2(15) . .
C11G Mn1G C12G 41.4(9) . .
C14G Mn1G C12G 65.7(11) . .
C13G Mn1G C12G 40.1(8) . .
C16G Mn1G C15G 103.2(14) . .
C17G Mn1G C15G 161.3(14) . .
C18G Mn1G C15G 94.8(14) . .
C11G Mn1G C15G 41.2(9) . .
C14G Mn1G C15G 40.4(8) . .
C13G Mn1G C15G 70.4(11) . .
C12G Mn1G C15G 71.7(11) . .
O16G C16G Mn1G 176(4) . .
O17G C17G Mn1G 177(4) . .
O18G C18G Mn1G 173(3) . .
C22G C21G C20G 121(3) . .
C22G C21G C25G 119(3) . .
C20G C21G C25G 120(3) . .
C22G C21G Mn2G 70.8(16) . .
C20G C21G Mn2G 131(3) . .
C25G C21G Mn2G 74.5(16) . .
C23G C22G C21G 102(3) . .
C23G C22G Mn2G 69.2(16) . .
C21G C22G Mn2G 67.3(16) . .
C24G C23G C22G 108(3) . .
C24G C23G Mn2G 69.8(16) . .
C22G C23G Mn2G 70.4(15) . .
C23G C24G C25G 120(3) . .
C23G C24G Mn2G 70.5(16) . .
C25G C24G Mn2G 74.1(16) . .
C24G C25G C21G 91(2) . .
C24G C25G Mn2G 64.6(15) . .
C21G C25G Mn2G 63.5(15) . .
C28G Mn2G C27G 97.0(15) . .
C28G Mn2G C26G 94.3(17) . .
C27G Mn2G C26G 91.6(16) . .
C28G Mn2G C21G 146.2(17) . .
C27G Mn2G C21G 114.0(17) . .
C26G Mn2G C21G 98(2) . .
C28G Mn2G C24G 84.4(17) . .
C27G Mn2G C24G 137.1(17) . .
C26G Mn2G C24G 131(2) . .
C21G Mn2G C24G 63.9(13) . .
C28G Mn2G C23G 96.8(16) . .
C27G Mn2G C23G 98.0(15) . .
C26G Mn2G C23G 164.3(19) . .
C21G Mn2G C23G 66.9(12) . .
C24G Mn2G C23G 39.7(9) . .
C28G Mn2G C22G 136.2(17) . .
C27G Mn2G C22G 84.2(16) . .
C26G Mn2G C22G 129(2) . .
C21G Mn2G C22G 41.9(10) . .
C24G Mn2G C22G 67.0(13) . .
C23G Mn2G C22G 40.4(9) . .
C28G Mn2G C25G 105.9(16) . .
C27G Mn2G C25G 156.0(16) . .
C26G Mn2G C25G 94.0(19) . .
C21G Mn2G C25G 42.0(10) . .
C24G Mn2G C25G 41.3(9) . .
C23G Mn2G C25G 72.3(11) . .
C22G Mn2G C25G 74.3(12) . .
O26G C26G Mn2G 177(5) . .
O27G C27G Mn2G 173(3) . .
O28G C28G Mn2G 175(4) . .
C32G C31G C30G 123(3) . .
C32G C31G C35G 119(3) . .
C30G C31G C35G 117(3) . .
C32G C31G Mn3G 70.5(17) . .
C30G C31G Mn3G 133(4) . .
C35G C31G Mn3G 75.4(17) . .
C33G C32G C31G 102(3) . .
C33G C32G Mn3G 68.8(17) . .
C31G C32G Mn3G 67.9(16) . .
C34G C33G C32G 107(3) . .
C34G C33G Mn3G 70.9(18) . .
C32G C33G Mn3G 70.5(17) . .
C33G C34G C35G 120(3) . .
C33G C34G Mn3G 69.7(17) . .
C35G C34G Mn3G 74.9(17) . .
C34G C35G C31G 92(3) . .
C34G C35G Mn3G 64.6(16) . .
C31G C35G Mn3G 63.3(16) . .
C31G Mn3G C33G 66.9(14) . .
C31G Mn3G C34G 62.9(14) . .
C33G Mn3G C34G 39.5(10) . .
C31G Mn3G C32G 41.6(10) . .
C33G Mn3G C32G 40.7(10) . .
C34G Mn3G C32G 66.3(14) . .
C31G Mn3G C38G 101(3) . .
C33G Mn3G C38G 167(3) . .
C34G Mn3G C38G 132(4) . .
C32G Mn3G C38G 132(3) . .
C31G Mn3G C36G 125(4) . .
C33G Mn3G C36G 99(4) . .
C34G Mn3G C36G 135(4) . .
C32G Mn3G C36G 92(3) . .
C38G Mn3G C36G 92.3(19) . .
C31G Mn3G C35G 41.3(10) . .
C33G Mn3G C35G 71.7(13) . .
C34G Mn3G C35G 40.5(10) . .
C32G Mn3G C35G 73.2(13) . .
C38G Mn3G C35G 96(3) . .
C36G Mn3G C35G 166(4) . .
O36G C36G Mn3G 168(7) . .
O38G C38G Mn3G 158(6) . .
C42G C41G C40G 124(3) . .
C42G C41G C45G 119(3) . .
C40G C41G C45G 117(3) . .
C42G C41G Mn4G 70.1(16) . .
C40G C41G Mn4G 129(4) . .
C45G C41G Mn4G 76.1(17) . .
C43G C42G C41G 102(3) . .
C43G C42G Mn4G 68.5(17) . .
C41G C42G Mn4G 68.0(16) . .
C44G C43G C42G 107(3) . .
C44G C43G C40H 128(3) . .
C42G C43G C40H 124(3) . .
C44G C43G Mn4G 71.1(17) . .
C42G C43G Mn4G 70.4(16) . .
C40H C43G Mn4G 122(7) . .
C43G C44G C45G 119(3) . .
C43G C44G Mn4G 69.3(17) . .
C45G C44G Mn4G 75.3(17) . .
C44G C45G C41G 92(3) . .
C44G C45G Mn4G 64.0(16) . .
C41G C45G Mn4G 62.9(15) . .
C47G Mn4G C46G 90.6(16) . .
C47G Mn4G C48G 93.8(19) . .
C46G Mn4G C48G 91.8(16) . .
C47G Mn4G C41G 116.0(19) . .
C46G Mn4G C41G 153(2) . .
C48G Mn4G C41G 90(2) . .
C47G Mn4G C43G 127(3) . .
C46G Mn4G C43G 95(2) . .
C48G Mn4G C43G 138.4(19) . .
C41G Mn4G C43G 67.2(13) . .
C47G Mn4G C44G 92(2) . .
C46G Mn4G C44G 115(2) . .
C48G Mn4G C44G 152(2) . .
C41G Mn4G C44G 63.5(13) . .
C43G Mn4G C44G 39.6(10) . .
C47G Mn4G C42G 154(2) . .
C46G Mn4G C42G 112(2) . .
C48G Mn4G C42G 98.8(18) . .
C41G Mn4G C42G 41.9(10) . .
C43G Mn4G C42G 41.0(10) . .
C44G Mn4G C42G 67.1(14) . .
C47G Mn4G C45G 80.9(19) . .
C46G Mn4G C45G 153(2) . .
C48G Mn4G C45G 114(2) . .
C41G Mn4G C45G 41.0(10) . .
C43G Mn4G C45G 71.5(13) . .
C44G Mn4G C45G 40.7(9) . .
C42G Mn4G C45G 73.2(13) . .
O46G C46G Mn4G 178(7) . .
O47G C47G Mn4G 177(6) . .
O48G C48G Mn4G 156(5) . .
C52G C51G C50G 122(2) . .
C52G C51G C55G 119(3) . .
C50G C51G C55G 119(2) . .
C52G C51G Mn5G 69.9(16) . .
C50G C51G Mn5G 134(3) . .
C55G C51G Mn5G 75.3(17) . .
C53G C52G C51G 102(3) . .
C53G C52G Mn5G 68.8(16) . .
C51G C52G Mn5G 67.9(16) . .
C54G C53G C52G 107(3) . .
C54G C53G Mn5G 71.1(17) . .
C52G C53G Mn5G 70.0(16) . .
C53G C54G C55G 120(3) . .
C53G C54G Mn5G 69.3(17) . .
C55G C54G Mn5G 74.7(17) . .
C54G C55G C51G 92(3) . .
C54G C55G Mn5G 64.6(16) . .
C51G C55G Mn5G 63.0(15) . .
C56G Mn5G C57G 93.7 . .
C56G Mn5G C58G 85.5 . .
C57G Mn5G C58G 93.6 . .
C56G Mn5G C51G 90.0(18) . .
C57G Mn5G C51G 126.3(16) . .
C58G Mn5G C51G 140.0(16) . .
C56G Mn5G C53G 146.6(18) . .
C57G Mn5G C53G 119.4(19) . .
C58G Mn5G C53G 96.2(18) . .
C51G Mn5G C53G 67.5(13) . .
C56G Mn5G C52G 105.7(18) . .
C57G Mn5G C52G 156.2(18) . .
C58G Mn5G C52G 101.4(16) . .
C51G Mn5G C52G 42.2(10) . .
C53G Mn5G C52G 41.2(10) . .
C56G Mn5G C54G 148.2(17) . .
C57G Mn5G C54G 89.2(18) . .
C58G Mn5G C54G 126.0(18) . .
C51G Mn5G C54G 63.5(13) . .
C53G Mn5G C54G 39.6(10) . .
C52G Mn5G C54G 67.1(13) . .
C56G Mn5G C55G 107.8(17) . .
C57G Mn5G C55G 87.1(16) . .
C58G Mn5G C55G 166.7(18) . .
C51G Mn5G C55G 41.7(10) . .
C53G Mn5G C55G 72.1(12) . .
C52G Mn5G C55G 74.2(13) . .
C54G Mn5G C55G 40.7(9) . .
O56G C56G Mn5G 171.1 . .
O57G C57G Mn5G 177.44(5) . .
O58G C58G Mn5G 164.6 . .
C52M C51M C50M 125(3) . .
C52M C51M C55M 118(3) . .
C50M C51M C55M 117(3) . .
C52M C51M Mn5M 70.3(17) . .
C50M C51M Mn5M 129(4) . .
C55M C51M Mn5M 75.3(17) . .
C53M C52M C51M 103(3) . .
C53M C52M Mn5M 68.8(17) . .
C51M C52M Mn5M 67.9(17) . .
C54M C53M C52M 107(3) . .
C54M C53M Mn5M 70.7(18) . .
C52M C53M Mn5M 70.3(17) . .
C53M C54M C55M 119(3) . .
C53M C54M Mn5M 69.7(17) . .
C55M C54M Mn5M 74.7(17) . .
C54M C55M C51M 93(3) . .
C54M C55M Mn5M 64.5(16) . .
C51M C55M Mn5M 63.3(16) . .
C56M Mn5M C57M 93.5 . .
C56M Mn5M C58M 85.4 . .
C57M Mn5M C58M 93.7 . .
C56M Mn5M C51M 84(4) . .
C57M Mn5M C51M 120(3) . .
C58M Mn5M C51M 145(3) . .
C56M Mn5M C53M 152(4) . .
C57M Mn5M C53M 100(4) . .
C58M Mn5M C53M 118(4) . .
C51M Mn5M C53M 67.4(14) . .
C56M Mn5M C54M 128(4) . .
C57M Mn5M C54M 138(4) . .
C58M Mn5M C54M 98(4) . .
C51M Mn5M C54M 64.0(14) . .
C53M Mn5M C54M 39.6(10) . .
C56M Mn5M C52M 115(3) . .
C57M Mn5M C52M 89(4) . .
C58M Mn5M C52M 159(4) . .
C51M Mn5M C52M 41.8(10) . .
C53M Mn5M C52M 40.9(10) . .
C54M Mn5M C52M 66.9(14) . .
C56M Mn5M C55M 88(4) . .
C57M Mn5M C55M 161(3) . .
C58M Mn5M C55M 105(3) . .
C51M Mn5M C55M 41.4(10) . .
C53M Mn5M C55M 71.5(13) . .
C54M Mn5M C55M 40.7(10) . .
C52M Mn5M C55M 73.1(14) . .
O56M C56M Mn5M 171.1 . .
O57M C57M Mn5M 177.5(2) . .
O58M C58M Mn5M 164.7 . .
C62G C61G C60G 125(3) . .
C62G C61G C65G 118(3) . .
C60G C61G C65G 117(3) . .
C62G C61G Mn6G 70.8(17) . .
C60G C61G Mn6G 124(3) . .
C65G C61G Mn6G 74.9(17) . .
C63G C62G C61G 103(3) . .
C63G C62G Mn6G 68.5(17) . .
C61G C62G Mn6G 67.6(16) . .
C64G C63G C62G 107(3) . .
C64G C63G Mn6G 70.4(18) . .
C62G C63G Mn6G 70.7(17) . .
C63G C64G C65G 120(3) . .
C63G C64G Mn6G 69.9(17) . .
C65G C64G Mn6G 74.6(17) . .
C64G C65G C61G 92(3) . .
C64G C65G Mn6G 64.5(16) . .
C61G C65G Mn6G 63.5(15) . .
C67G Mn6G C68G 93.3 . .
C67G Mn6G C61G 114(2) . .
C68G Mn6G C61G 102(2) . .
C67G Mn6G C64G 102(3) . .
C68G Mn6G C64G 162(2) . .
C61G Mn6G C64G 64.1(14) . .
C67G Mn6G C63G 140(3) . .
C68G Mn6G C63G 126(3) . .
C61G Mn6G C63G 67.6(14) . .
C64G Mn6G C63G 39.8(10) . .
C67G Mn6G C62G 156(2) . .
C68G Mn6G C62G 96(2) . .
C61G Mn6G C62G 41.6(10) . .
C64G Mn6G C62G 66.7(14) . .
C63G Mn6G C62G 40.7(10) . .
C67G Mn6G C65G 85(2) . .
C68G Mn6G C65G 135(2) . .
C61G Mn6G C65G 41.7(10) . .
C64G Mn6G C65G 41.0(10) . .
C63G Mn6G C65G 72.0(13) . .
C62G Mn6G C65G 73.2(13) . .
O67G C67G Mn6G 177.45(9) . .
O68G C68G Mn6G 164.7 . .
C72G C71G C70G 124(3) . .
C72G C71G C75G 119(3) . .
C70G C71G C75G 117(3) . .
C72G C71G Mn7G 69.9(16) . .
C70G C71G Mn7G 130(3) . .
C75G C71G Mn7G 75.1(17) . .
C73G C72G C71G 101(3) . .
C73G C72G Mn7G 69.0(17) . .
C71G C72G Mn7G 68.2(16) . .
C74G C73G C72G 108(3) . .
C74G C73G Mn7G 70.8(17) . .
C72G C73G Mn7G 69.9(16) . .
C73G C74G C75G 119(3) . .
C73G C74G Mn7G 69.7(17) . .
C75G C74G Mn7G 74.8(17) . .
C74G C75G C71G 92(3) . .
C74G C75G Mn7G 64.6(16) . .
C71G C75G Mn7G 63.4(15) . .
C76G Mn7G C77G 92.7 . .
C76G Mn7G C78G 84.9 . .
C77G Mn7G C78G 93.8 . .
C76G Mn7G C71G 116.9(17) . .
C77G Mn7G C71G 102.4(16) . .
C78G Mn7G C71G 151.7(16) . .
C76G Mn7G C73G 137(2) . .
C77G Mn7G C73G 129(2) . .
C78G Mn7G C73G 85.3(16) . .
C71G Mn7G C73G 66.5(13) . .
C76G Mn7G C74G 101(2) . .
C77G Mn7G C74G 163.7(19) . .
C78G Mn7G C74G 96.2(17) . .
C71G Mn7G C74G 63.5(14) . .
C73G Mn7G C74G 39.5(10) . .
C76G Mn7G C72G 158.3(16) . .
C77G Mn7G C72G 96.6(19) . .
C78G Mn7G C72G 113.9(16) . .
C71G Mn7G C72G 41.8(10) . .
C73G Mn7G C72G 41.1(10) . .
C74G Mn7G C72G 67.6(14) . .
C76G Mn7G C75G 85.4(17) . .
C77G Mn7G C75G 133.4(16) . .
C78G Mn7G C75G 132.1(16) . .
C71G Mn7G C75G 41.6(10) . .
C73G Mn7G C75G 71.3(13) . .
C74G Mn7G C75G 40.6(9) . .
C72G Mn7G C75G 74.0(13) . .
O76G C76G Mn7G 171.0 . .
O77G C77G Mn7G 177.4 . .
O78G C78G Mn7G 164.6 . .
C72M C71M C70M 124(3) . .
C72M C71M C75M 118(3) . .
C70M C71M C75M 117(3) . .
C72M C71M Mn7M 70.3(17) . .
C70M C71M Mn7M 130(4) . .
C75M C71M Mn7M 74.9(17) . .
C73M C72M C71M 102(3) . .
C73M C72M Mn7M 69.2(17) . .
C71M C72M Mn7M 67.9(16) . .
C74M C73M C72M 107(3) . .
C74M C73M Mn7M 70.6(18) . .
C72M C73M Mn7M 70.1(17) . .
C73M C74M C75M 120(3) . .
C73M C74M Mn7M 70.0(18) . .
C75M C74M Mn7M 74.4(17) . .
C74M C75M C71M 92(3) . .
C74M C75M Mn7M 64.8(16) . .
C71M C75M Mn7M 63.4(16) . .
C76M Mn7M C77M 92.6 . .
C76M Mn7M C78M 85.3 . .
C77M Mn7M C78M 93.0 . .
C76M Mn7M C71M 138(2) . .
C77M Mn7M C71M 129(2) . .
C78M Mn7M C71M 96(3) . .
C76M Mn7M C74M 90(3) . .
C77M Mn7M C74M 126(2) . .
C78M Mn7M C74M 141(2) . .
C71M Mn7M C74M 63.6(14) . .
C76M Mn7M C73M 113(4) . .
C77M Mn7M C73M 92(2) . .
C78M Mn7M C73M 161(4) . .
C71M Mn7M C73M 67.0(14) . .
C74M Mn7M C73M 39.4(10) . .
C76M Mn7M C72M 154(4) . .
C77M Mn7M C72M 91(2) . .
C78M Mn7M C72M 120(4) . .
C71M Mn7M C72M 41.8(10) . .
C74M Mn7M C72M 66.7(14) . .
C73M Mn7M C72M 40.7(10) . .
C76M Mn7M C75M 97.2(18) . .
C77M Mn7M C75M 163(2) . .
C78M Mn7M C75M 102(2) . .
C71M Mn7M C75M 41.7(10) . .
C74M Mn7M C75M 40.8(10) . .
C73M Mn7M C75M 71.7(13) . .
C72M Mn7M C75M 73.6(13) . .
O76M C76M Mn7M 171.07(5) . .
O77M C77M Mn7M 177.4(2) . .
O78M C78M Mn7M 164.5 . .
C82G C81G C80G 124(3) . .
C82G C81G C85G 118(3) . .
C80G C81G C85G 117(3) . .
C82G C81G Mn8G 70.2(15) . .
C80G C81G Mn8G 124.9(11) . .
C85G C81G Mn8G 75.0(15) . .
C83G C82G C81G 103(3) . .
C83G C82G C80H 130(3) . .
C81G C82G C80H 128(3) . .
C83G C82G Mn8G 68.7(15) . .
C81G C82G Mn8G 68.2(14) . .
C80H C82G Mn8G 127(2) . .
C84G C83G C82G 107(3) . .
C84G C83G Mn8G 70.2(16) . .
C82G C83G Mn8G 70.5(15) . .
C83G C84G C85G 119(3) . .
C83G C84G Mn8G 70.2(16) . .
C85G C84G Mn8G 75.1(16) . .
C84G C85G C81G 93(3) . .
C84G C85G Mn8G 64.0(14) . .
C81G C85G Mn8G 63.7(13) . .
C88G Mn8G C86G 94.1(13) . .
C88G Mn8G C87G 93.9(14) . .
C86G Mn8G C87G 93.3(13) . .
C88G Mn8G C84G 101(4) . .
C86G Mn8G C84G 90(3) . .
C87G Mn8G C84G 164(3) . .
C88G Mn8G C81G 95(3) . .
C86G Mn8G C81G 154(3) . .
C87G Mn8G C81G 111(3) . .
C84G Mn8G C81G 63.9(13) . .
C88G Mn8G C83G 141(3) . .
C86G Mn8G C83G 91(3) . .
C87G Mn8G C83G 125(4) . .
C84G Mn8G C83G 39.6(10) . .
C81G Mn8G C83G 67.0(12) . .
C88G Mn8G C82G 136(3) . .
C86G Mn8G C82G 126(3) . .
C87G Mn8G C82G 99(3) . .
C84G Mn8G C82G 67.0(13) . .
C81G Mn8G C82G 41.6(10) . .
C83G Mn8G C82G 40.7(10) . .
C88G Mn8G C85G 72(3) . .
C86G Mn8G C85G 120(4) . .
C87G Mn8G C85G 144(4) . .
C84G Mn8G C85G 40.9(10) . .
C81G Mn8G C85G 41.3(10) . .
C83G Mn8G C85G 71.5(12) . .
C82G Mn8G C85G 73.0(12) . .
O86G C86G Mn8G 172(6) . .
O87G C87G Mn8G 175(5) . .
O88G C88G Mn8G 179.8(14) . .
O93N N9N O92N 127(4) . .
O93N N9N O91N 112(3) . .
O92N N9N O91N 116(3) . .
O93 N9 O92 124(4) . .
O93 N9 O91 116(4) . .
O92 N9 O91 117(4) . .
O12N N1N O13N 126(3) . .
O12N N1N O11N 118(3) . .
O13N N1N O11N 115(3) . .
O23N N2N O22N 118(3) . .
O23N N2N O21N 111(3) . .
O22N N2N O21N 115(3) . .
O32N N3N O33N 125(4) . .
O32N N3N O31N 116(3) . .
O33N N3N O31N 116(3) . .
O33 N3 O32 127(4) . .
O33 N3 O31 115(3) . .
O32 N3 O31 117(3) . .
O43N N4N O42N 135(3) . .
O43N N4N O41N 110(3) . .
O42N N4N O41N 115(3) . .
O53N N5N O52N 122(3) . .
O53N N5N O51N 115(3) . .
O52N N5N O51N 120(3) . .
O63N N6N O62N 133(3) . .
O63N N6N O61N 111(3) . .
O62N N6N O61N 115(3) . .
O73N N7N O72N 128(3) . .
O73N N7N O71N 114(3) . .
O72N N7N O71N 116(3) . .
O82N N8N O83N 123(2) . .
O82N N8N O81N 117(2) . .
O83N N8N O81N 120(2) . .
O12O N1O O13O 131(4) . .
O12O N1O O11O 115(3) . .
O13O N1O O11O 114(3) . .
O13' N1' O12' 122(4) . .
O13' N1' O11' 111(3) . .
O12' N1' O11' 113(4) . .
O22O N2O O23O 130(4) . .
O22O N2O O21O 111(3) . .
O23O N2O O21O 108(3) . .
O52O N5O O53O 121(3) . .
O52O N5O O51O 120(3) . .
O53O N5O O51O 116(3) . .
O62O N6O O63O 128(3) . .
O62O N6O O61O 116(2) . .
O63O N6O O61O 116(3) . .
O60W N7O O72O 134(6) 4_575 .
O60W N7O O73O 93(5) 4_575 .
O72O N7O O73O 126(4) . .
O60W N7O O71O 65(4) 4_575 .
O72O N7O O71O 112(3) . .
O73O N7O O71O 109(3) . .
N7O O71O O60W 55(3) . 4_575
N7O O73O O60W 43(3) . 4_575
O83O N8O O82O 127(4) . .
O83O N8O O81O 115(3) . .
O82O N8O O81O 113(3) . .
O59W N9O O93O 44(6) . .
O59W N9O O92O 88(6) . .
O93O N9O O92O 128(3) . .
O59W N9O O91O 154(7) . .
O93O N9O O91O 115(3) . .
O92O N9O O91O 116(3) . .
O59W N9O O58W 70(6) . .
O93O N9O O58W 113(4) . .
O92O N9O O58W 22(4) . .
O91O N9O O58W 130(4) . .
N9O O91O O54W 131(4) . .
O58W O92O N9O 111(9) . .
O58W O92O O59W 71(8) . .
N9O O92O O59W 46(4) . .
O59W O93O N9O 68(7) . .
O13P N1P O12P 122(4) . .
O13P N1P O11P 111(3) . .
O12P N1P O11P 113(3) . .
O23P N2P O22P 127(3) . .
O23P N2P O21P 115(3) . .
O22P N2P O21P 116(3) . .
O23Q N20Q O22Q 127(3) . .
O23Q N20Q O21Q 115(3) . .
O22Q N20Q O21Q 117(3) . .
O33P N3P O32P 121(4) . .
O33P N3P O31P 114(4) . .
O32P N3P O31P 115(4) . .
N3P O31P O16Z 132(7) . .
O33Q N3Q O32Q 123(4) . .
O33Q N3Q O31Q 113(4) . .
O32Q N3Q O31Q 115(4) . .
N3Q O31Q O28V 94(9) . .
O33R N3R O32R 128(5) . .
O33R N3R O31R 113(4) . .
O32R N3R O31R 116(4) . .
N3R O33R O16Z 93(8) . .
N4P N4P O42P 173(5) 3_765 .
N4P N4P O41P 63(3) 3_765 3_765
O42P N4P O41P 123(4) . 3_765
N4P N4P O41P 60(3) 3_765 .
O42P N4P O41P 113(3) . .
O41P N4P O41P 124(4) 3_765 .
N4P O41P N4P 56(4) 3_765 .
O53P N5P O52P 129(4) . .
O53P N5P O51P 109(3) . .
O52P N5P O51P 117(4) . .
N5P O51P O62V 146(7) . .
O13W O13Z O2QW 147(5) . .
O31P O16Z O16W 112(6) . .
O31P O16Z O33R 52(4) . .
O16W O16Z O33R 98(5) . .
O9O O57W O59W 122(10) . .
O92O O58W N9O 48(6) . .
O92O O58W O59W 88(9) . .
N9O O58W O59W 46(4) . .
O93O O59W N9O 68(7) . .
O93O O59W O57W 145(10) . .
N9O O59W O57W 146(10) . .
O93O O59W O58W 132(10) . .
N9O O59W O58W 65(6) . .
O57W O59W O58W 83(8) . .
O93O O59W O92O 111(9) . .
N9O O59W O92O 46(4) . .
O57W O59W O92O 103(8) . .
O58W O59W O92O 21(3) . .
N7O O60W O71O 60(3) 4_576 4_576
N7O O60W O73O 44(3) 4_576 4_576
O71O O60W O73O 81(4) 4_576 4_576

loop_
_geom_bond_atom_site_label_1
_geom_bond_atom_site_label_2
_geom_bond_distance
_geom_bond_site_symmetry_2
Pd1A N1A 2.00(2) .
Pd1A N2X 2.05(2) .
Pd1A N4A 2.059(19) .
Pd1A N1X 2.09(2) .
Pd2A N2A 1.997(19) .
Pd2A N7A 2.037(17) .
Pd2A N3X 2.040(17) .
Pd2A N4X 2.045(18) .
Pd3A N6X 2.04(3) .
Pd3A N10A 2.04(2) .
Pd3A N3A 2.05(2) .
Pd3A N5X 2.10(2) .
Pd4A N12A 2.04(2) .
Pd4A N5A 2.041(19) .
Pd4A N7X 2.072(19) .
Pd4A N8X 2.071(19) .
Pd5A N6A 2.00(2) .
Pd5A N8A 2.02(2) .
Pd5A N10X 2.05(3) .
Pd5A N9X 2.07(2) .
Pd6A N11A 2.01(2) .
Pd6A N11X 2.02(3) .
Pd6A N9A 2.034(19) .
Pd6A N12X 2.097(19) .
N1A C1A 1.27(3) .
N1A C5A 1.35(3) .
C1A C2A 1.36(3) .
C2A C3A 1.34(3) .
C3A C4A 1.35(3) .
C3A C61A 1.57(3) .
C4A C5A 1.42(3) .
N2A C6A 1.36(3) .
N2A C10A 1.36(3) .
C6A C7A 1.34(3) .
C7A C8A 1.41(3) .
C8A C9A 1.41(3) .
C8A C62A 1.45(3) .
C9A C10A 1.39(3) .
N3A C11A 1.34(3) .
N3A C15A 1.34(3) .
C11A C12A 1.38(3) .
C12A C13A 1.41(3) .
C13A C14A 1.43(3) .
C13A C63A 1.46(4) .
C14A C15A 1.37(3) .
N4A C20A 1.32(3) .
N4A C16A 1.38(3) .
C16A C17A 1.34(3) .
C17A C18A 1.37(3) .
C18A C19A 1.37(3) .
C18A C64A 1.49(3) .
C19A C20A 1.33(3) .
N5A C21A 1.32(3) .
N5A C25A 1.36(3) .
C21A C22A 1.41(3) .
C22A C23A 1.40(3) .
C23A C24A 1.32(3) .
C23A C65A 1.46(3) .
C24A C25A 1.43(3) .
N6A C30A 1.33(3) .
N6A C26A 1.36(3) .
C26A C27A 1.36(3) .
C27A C28A 1.35(3) .
C28A C29A 1.43(4) .
C28A C66A 1.44(3) .
C29A C30A 1.34(3) .
N7A C31A 1.35(2) .
N7A C35A 1.35(3) .
C31A C32A 1.33(3) .
C32A C33A 1.40(3) .
C33A C34A 1.35(3) .
C33A C67A 1.45(3) .
C34A C35A 1.38(3) .
N8A C40A 1.32(3) .
N8A C36A 1.41(3) .
C36A C37A 1.34(3) .
C37A C38A 1.39(3) .
C38A C39A 1.40(3) .
C38A C68A 1.49(3) .
C39A C40A 1.40(3) .
N9A C45A 1.31(3) .
N9A C41A 1.32(3) .
C41A C42A 1.39(3) .
C42A C43A 1.33(3) .
C43A C44A 1.35(3) .
C43A C69A 1.48(3) .
C44A C45A 1.41(3) .
N10A C46A 1.32(3) .
N10A C50A 1.38(3) .
C46A C47A 1.35(3) .
C47A C48A 1.35(3) .
C48A C49A 1.39(4) .
C48A C70A 1.59(4) .
C49A C50A 1.34(4) .
N11A C51A 1.31(3) .
N11A C55A 1.37(3) .
C51A C52A 1.35(4) .
C52A C53A 1.38(4) .
C53A C71A 1.44(4) .
C53A C54A 1.45(3) .
C54A C55A 1.38(4) .
N12A C56A 1.32(3) .
N12A C60A 1.33(3) .
C56A C57A 1.44(3) .
C57A C58A 1.41(4) .
C58A C59A 1.38(3) .
C58A C72A 1.56(4) .
C59A C60A 1.39(3) .
C61A N63A 1.30(3) .
C61A N61A 1.35(3) .
N61A C62A 1.35(3) .
C62A N62A 1.38(3) .
N62A C63A 1.31(3) .
C63A N63A 1.36(3) .
C64A N66A 1.35(3) .
C64A N64A 1.35(3) .
N64A C65A 1.37(3) .
C65A N65A 1.38(3) .
N65A C66A 1.37(3) .
C66A N66A 1.31(3) .
C67A N67A 1.34(3) .
C67A N69A 1.36(3) .
N67A C68A 1.36(3) .
C68A N68A 1.33(3) .
N68A C69A 1.36(3) .
C69A N69A 1.35(3) .
C70A N70A 1.30(3) .
C70A N72A 1.36(3) .
N70A C71A 1.32(3) .
C71A N71A 1.35(3) .
N71A C72A 1.31(3) .
C72A N72A 1.29(3) .
C1X N1X 1.40(4) .
C2X N1X 1.48(3) .
C3X C4X 1.33(4) .
C3X N1X 1.50(4) .
C4X N2X 1.43(3) .
C5X N2X 1.44(3) .
C6X N2X 1.42(3) .
C7X N3X 1.51(3) .
C8X N3X 1.45(3) .
C9X C10X 1.46(3) .
C9X N3X 1.47(3) .
C10X N4X 1.48(3) .
C11X N4X 1.47(3) .
C12X N4X 1.45(3) .
C13X N6X 1.54(4) .
C14X N6X 1.46(4) .
C15X C16X 1.24(4) .
C15X N6X 1.47(4) .
C16X N5X 1.58(4) .
C17X N5X 1.46(4) .
C18X N5X 1.44(4) .
C19X N7X 1.42(3) .
C20X N7X 1.46(3) .
C21X C22X 1.29(4) .
C21X N7X 1.39(4) .
C22X N8X 1.54(3) .
C23X N8X 1.51(3) .
C24X N8X 1.46(3) .
C25X N9X 1.45(4) .
C26X N9X 1.48(4) .
C27X C28X 1.34(4) .
C27X N9X 1.50(4) .
C28X N10X 1.53(4) .
C29X N10X 1.47(4) .
C30X N10X 1.54(4) .
C31X N11X 1.51(4) .
C32X N11X 1.48(4) .
C33X C34X 1.35(4) .
C33X N11X 1.50(4) .
C34X N12X 1.37(3) .
C35X N12X 1.42(3) .
C36X N12X 1.48(4) .
Pd1B N2Y 2.02(2) .
Pd1B N1B 2.033(19) .
Pd1B N4B 2.045(18) .
Pd1B N1Y 2.05(2) .
Pd2B N7B 2.025(18) .
Pd2B N2B 2.024(17) .
Pd2B N4Y 2.039(16) .
Pd2B N3Y 2.060(19) .
Pd3B N12B 2.030(18) .
Pd3B N3B 2.03(2) .
Pd3B N6Y 2.04(2) .
Pd3B N5Y 2.08(2) .
Pd4B N7Y 2.03(2) .
Pd4B N11B 2.037(19) .
Pd4B N5B 2.038(19) .
Pd4B N8Y 2.05(2) .
Pd5B N9B 2.027(19) .
Pd5B N9Y 2.05(2) .
Pd5B N10Y 2.06(2) .
Pd5B N10B 2.076(18) .
Pd6B N12Y 2.025(19) .
Pd6B N6B 2.028(18) .
Pd6B N11Y 2.050(18) .
Pd6B N8B 2.050(18) .
N1B C1B 1.34(3) .
N1B C5B 1.35(3) .
C1B C2B 1.41(3) .
C2B C3B 1.38(3) .
C3B C4B 1.44(3) .
C3B C61B 1.50(3) .
C4B C5B 1.32(3) .
N2B C6B 1.33(3) .
N2B C10B 1.38(3) .
C6B C7B 1.36(3) .
C7B C8B 1.37(3) .
C8B C9B 1.38(3) .
C8B C62B 1.50(3) .
C9B C10B 1.40(3) .
N3B C11B 1.31(3) .
N3B C15B 1.40(3) .
C11B C12B 1.40(3) .
C12B C13B 1.38(3) .
C13B C14B 1.38(3) .
C13B C63B 1.40(3) .
C14B C15B 1.36(3) .
N4B C20B 1.34(3) .
N4B C16B 1.36(3) .
C16B C17B 1.36(3) .
C17B C18B 1.36(3) .
C18B C19B 1.37(3) .
C18B C64B 1.50(3) .
C19B C20B 1.41(3) .
N5B C21B 1.33(3) .
N5B C25B 1.34(3) .
C21B C22B 1.31(3) .
C22B C23B 1.40(3) .
C23B C24B 1.41(3) .
C23B C65B 1.47(3) .
C24B C25B 1.38(3) .
N6B C30B 1.30(3) .
N6B C26B 1.32(3) .
C26B C27B 1.40(3) .
C27B C28B 1.36(3) .
C28B C29B 1.38(3) .
C28B C66B 1.45(3) .
C29B C30B 1.42(3) .
N7B C35B 1.32(3) .
N7B C31B 1.33(2) .
C31B C32B 1.42(3) .
C32B C33B 1.33(3) .
C33B C34B 1.34(3) .
C33B C67B 1.52(3) .
C34B C35B 1.41(3) .
N8B C36B 1.27(3) .
N8B C40B 1.39(3) .
C36B C37B 1.46(3) .
C37B C38B 1.39(3) .
C38B C39B 1.37(3) .
C38B C68B 1.50(3) .
C39B C40B 1.43(3) .
N9B C41B 1.37(3) .
N9B C45B 1.42(3) .
C41B C42B 1.37(3) .
C42B C43B 1.34(3) .
C43B C44B 1.42(3) .
C43B C69B 1.52(3) .
C44B C45B 1.33(3) .
N10B C46B 1.29(3) .
N10B C50B 1.32(3) .
C46B C47B 1.37(3) .
C47B C48B 1.43(3) .
C48B C49B 1.37(3) .
C48B C70B 1.46(3) .
C49B C50B 1.36(3) .
N11B C51B 1.35(3) .
N11B C55B 1.36(3) .
C51B C52B 1.36(3) .
C52B C53B 1.39(3) .
C53B C54B 1.41(3) .
C53B C71B 1.46(3) .
C54B C55B 1.31(3) .
N12B C60B 1.31(3) .
N12B C56B 1.33(3) .
C56B C57B 1.38(3) .
C57B C58B 1.37(3) .
C58B C59B 1.35(3) .
C58B C72B 1.51(3) .
C59B C60B 1.41(3) .
C61B N63B 1.31(3) .
C61B N61B 1.34(3) .
N61B C62B 1.34(3) .
C62B N62B 1.36(3) .
N62B C63B 1.36(3) .
C63B N63B 1.34(3) .
C64B N64B 1.30(3) .
C64B N66B 1.34(3) .
N64B C65B 1.32(3) .
C65B N65B 1.33(3) .
N65B C66B 1.38(3) .
C66B N66B 1.32(3) .
C67B N69B 1.30(3) .
C67B N67B 1.33(3) .
N67B C68B 1.37(3) .
C68B N68B 1.30(3) .
N68B C69B 1.31(3) .
C69B N69B 1.35(3) .
C70B N70B 1.29(3) .
C70B N72B 1.34(3) .
N70B C71B 1.38(3) .
C71B N71B 1.35(3) .
N71B C72B 1.32(3) .
C72B N72B 1.31(3) .
C1Y N1Y 1.47(3) .
C2Y N1Y 1.46(3) .
C3Y N1Y 1.42(3) .
C3Y C4Y 1.47(4) .
C4Y N2Y 1.50(4) .
C5Y N2Y 1.45(3) .
C6Y N2Y 1.49(3) .
C7Y N3Y 1.40(3) .
C8Y N3Y 1.40(3) .
C9Y C10Y 1.38(3) .
C9Y N3Y 1.56(3) .
C10Y N4Y 1.51(3) .
C11Y N4Y 1.51(3) .
C12Y N4Y 1.47(3) .
C13Y N5Y 1.44(3) .
C14Y N5Y 1.50(3) .
C15Y C16Y 1.41(3) .
C15Y N5Y 1.51(3) .
C16Y N6Y 1.53(3) .
C17Y N6Y 1.48(3) .
C18Y N6Y 1.44(3) .
C19Y N7Y 1.41(3) .
C20Y N7Y 1.49(3) .
C21Y N7Y 1.37(3) .
C21Y C22Y 1.44(4) .
C22Y N8Y 1.50(3) .
C23Y N8Y 1.43(4) .
C24Y N8Y 1.44(3) .
C25Y N9Y 1.45(3) .
C26Y N9Y 1.49(4) .
C27Y C28Y 1.28(4) .
C27Y N9Y 1.43(4) .
C28Y N10Y 1.48(4) .
C29Y N10Y 1.41(4) .
C30Y N10Y 1.44(4) .
C31Y N12Y 1.40(3) .
C32Y N12Y 1.47(3) .
C33Y C34Y 1.41(3) .
C33Y N12Y 1.45(3) .
C34Y N11Y 1.42(3) .
C35Y N11Y 1.40(3) .
C36Y N11Y 1.51(3) .
C10G C11G 1.49(3) .
C11G C12G 1.46(3) .
C11G C15G 1.50(3) .
C11G Mn1G 2.03(3) .
C12G C13G 1.42(3) .
C12G Mn1G 2.08(3) .
C13G C14G 1.38(3) .
C13G Mn1G 2.06(3) .
C14G C15G 1.48(3) .
C14G Mn1G 2.07(3) .
C15G Mn1G 2.21(3) .
Mn1G C16G 1.77(2) .
Mn1G C17G 1.79(2) .
Mn1G C18G 1.79(2) .
C16G O16G 1.20(2) .
C17G O17G 1.15(2) .
C18G O18G 1.18(2) .
C20G C21G 1.48(3) .
C21G C22G 1.47(3) .
C21G C25G 1.52(3) .
C21G Mn2G 2.03(3) .
C22G C23G 1.43(3) .
C22G Mn2G 2.08(3) .
C23G C24G 1.40(3) .
C23G Mn2G 2.06(3) .
C24G C25G 1.50(3) .
C24G Mn2G 2.05(3) .
C25G Mn2G 2.18(3) .
Mn2G C28G 1.79(2) .
Mn2G C27G 1.79(2) .
Mn2G C26G 1.80(2) .
C26G O26G 1.19(3) .
C27G O27G 1.15(2) .
C28G O28G 1.19(2) .
C30G C31G 1.48(3) .
C31G C32G 1.47(3) .
C31G C35G 1.51(4) .
C31G Mn3G 2.04(3) .
C32G C33G 1.44(3) .
C32G Mn3G 2.08(3) .
C33G C34G 1.39(3) .
C33G Mn3G 2.06(3) .
C34G C35G 1.49(3) .
C34G Mn3G 2.07(3) .
C35G Mn3G 2.21(3) .
Mn3G C38G 1.80(2) .
Mn3G C36G 1.799(18) .
C36G O36G 1.141(19) .
C38G O38G 1.15(2) .
C40H C43G 1.48(3) .
C40G C41G 1.48(3) .
C41G C42G 1.47(3) .
C41G C45G 1.50(3) .
C41G Mn4G 2.04(3) .
C42G C43G 1.44(3) .
C42G Mn4G 2.07(3) .
C43G C44G 1.39(3) .
C43G Mn4G 2.04(3) .
C44G C45G 1.50(3) .
C44G Mn4G 2.07(3) .
C45G Mn4G 2.22(3) .
Mn4G C47G 1.80(2) .
Mn4G C46G 1.80(2) .
Mn4G C48G 1.81(2) .
C46G O46G 1.18(3) .
C47G O47G 1.15(3) .
C48G O48G 1.20(3) .
O1F C1F 1.14(2) .
O2F C2F 1.15(3) .
C50G C51G 1.48(3) .
C51G C52G 1.47(3) .
C51G C55G 1.51(3) .
C51G Mn5G 2.03(3) .
C52G C53G 1.44(3) .
C52G Mn5G 2.05(3) .
C53G C54G 1.39(3) .
C53G Mn5G 2.04(3) .
C54G C55G 1.49(3) .
C54G Mn5G 2.06(3) .
C55G Mn5G 2.20(3) .
Mn5G C56G 1.7329 .
Mn5G C57G 1.7626 .
Mn5G C58G 1.7865 .
C56G O56G 1.2017 .
C57G O57G 1.1480 .
C58G O58G 1.1374 .
C50M C51M 1.48(3) .
C51M C52M 1.46(3) .
C51M C55M 1.51(4) .
C51M Mn5M 2.04(3) .
C52M C53M 1.44(3) .
C52M Mn5M 2.07(3) .
C53M C54M 1.39(3) .
C53M Mn5M 2.05(3) .
C54M C55M 1.49(3) .
C54M Mn5M 2.06(3) .
C55M Mn5M 2.20(3) .
Mn5M C56M 1.7278 .
Mn5M C57M 1.7716 .
Mn5M C58M 1.7832 .
C56M O56M 1.1979 .
C57M O57M 1.1534 .
C58M O58M 1.1352 .
C60G C61G 1.49(3) .
C61G C62G 1.46(3) .
C61G C65G 1.51(4) .
C61G Mn6G 2.04(3) .
C62G C63G 1.44(3) .
C62G Mn6G 2.08(3) .
C63G C64G 1.40(3) .
C63G Mn6G 2.05(3) .
C64G C65G 1.50(3) .
C64G Mn6G 2.06(3) .
C65G Mn6G 2.20(3) .
Mn6G C67G 1.7724 .
Mn6G C68G 1.7902 .
C67G O67G 1.1533 .
C68G O68G 1.1374 .
C70G C71G 1.48(3) .
C71G C72G 1.46(3) .
C71G C75G 1.51(3) .
C71G Mn7G 2.04(3) .
C72G C73G 1.44(3) .
C72G Mn7G 2.06(3) .
C73G C74G 1.39(3) .
C73G Mn7G 2.05(3) .
C74G C75G 1.48(3) .
C74G Mn7G 2.06(3) .
C75G Mn7G 2.20(3) .
Mn7G C76G 1.7256 .
Mn7G C77G 1.7680 .
Mn7G C78G 1.7886 .
C76G O76G 1.1936 .
C77G O77G 1.1508 .
C78G O78G 1.1364 .
C70M C71M 1.48(3) .
C71M C72M 1.47(3) .
C71M C75M 1.51(4) .
C71M Mn7M 2.04(3) .
C72M C73M 1.44(3) .
C72M Mn7M 2.07(3) .
C73M C74M 1.39(3) .
C73M Mn7M 2.06(3) .
C74M C75M 1.49(3) .
C74M Mn7M 2.07(3) .
C75M Mn7M 2.20(3) .
Mn7M C76M 1.7355 .
Mn7M C77M 1.7568 .
Mn7M C78M 1.7874 .
C76M O76M 1.2020 .
C77M O77M 1.1435 .
C78M O78M 1.1373 .
C80H C82G 1.48(3) .
C80G C81G 1.49(3) .
C81G C82G 1.46(3) .
C81G C85G 1.51(4) .
C81G Mn8G 2.05(3) .
C82G C83G 1.44(3) .
C82G Mn8G 2.07(3) .
C83G C84G 1.39(3) .
C83G Mn8G 2.05(3) .
C84G C85G 1.49(3) .
C84G Mn8G 2.05(3) .
C85G Mn8G 2.21(3) .
Mn8G C88G 1.78(2) .
Mn8G C86G 1.78(2) .
Mn8G C87G 1.80(2) .
C86G O86G 1.19(3) .
C87G O87G 1.16(2) .
C88G O88G 1.19(2) .
N9N O93N 1.20(2) .
N9N O92N 1.20(2) .
N9N O91N 1.27(2) .
N9 O93 1.20(2) .
N9 O92 1.20(2) .
N9 O91 1.27(2) .
N1N O12N 1.173(18) .
N1N O13N 1.190(19) .
N1N O11N 1.266(19) .
N2N O23N 1.193(19) .
N2N O22N 1.20(2) .
N2N O21N 1.265(19) .
N3N O32N 1.19(2) .
N3N O33N 1.20(2) .
N3N O31N 1.26(2) .
N3 O33 1.20(2) .
N3 O32 1.20(2) .
N3 O31 1.26(2) .
N4N O43N 1.18(2) .
N4N O42N 1.221(19) .
N4N O41N 1.28(2) .
N5N O53N 1.19(2) .
N5N O52N 1.20(2) .
N5N O51N 1.28(2) .
N6N O63N 1.20(2) .
N6N O62N 1.238(19) .
N6N O61N 1.288(19) .
N7N O73N 1.20(2) .
N7N O72N 1.209(19) .
N7N O71N 1.244(19) .
N8N O82N 1.204(18) .
N8N O83N 1.208(18) .
N8N O81N 1.226(17) .
N1O O12O 1.20(2) .
N1O O13O 1.19(2) .
N1O O11O 1.27(2) .
N1' O13' 1.20(2) .
N1' O12' 1.21(2) .
N1' O11' 1.27(2) .
N2O O22O 1.19(2) .
N2O O23O 1.20(2) .
N2O O21O 1.29(2) .
N5O O52O 1.188(18) .
N5O O53O 1.196(19) .
N5O O51O 1.254(17) .
N6O O62O 1.177(18) .
N6O O63O 1.183(19) .
N6O O61O 1.269(17) .
N7O O60W 1.19(7) 4_575
N7O O72O 1.20(2) .
N7O O73O 1.21(2) .
N7O O71O 1.26(2) .
O71O O60W 1.32(7) 4_575
O73O O60W 1.75(8) 4_575
N8O O83O 1.20(2) .
N8O O82O 1.199(19) .
N8O O81O 1.263(19) .
N9O O59W 1.20(10) .
N9O O93O 1.19(2) .
N9O O92O 1.196(19) .
N9O O91O 1.257(19) .
N9O O58W 1.51(7) .
O91O O54W 1.54(7) .
O92O O58W 0.60(7) .
O92O O59W 1.66(11) .
O93O O59W 0.89(12) .
O9O O57W 1.00(8) .
N1P O13P 1.19(2) .
N1P O12P 1.21(2) .
N1P O11P 1.27(2) .
N2P O23P 1.19(2) .
N2P O22P 1.20(2) .
N2P O21P 1.26(2) .
N20Q O23Q 1.19(2) .
N20Q O22Q 1.203(19) .
N20Q O21Q 1.261(19) .
O2QW O13Z 1.79(6) .
N3P O33P 1.20(2) .
N3P O32P 1.20(2) .
N3P O31P 1.27(2) .
O31P O16Z 1.76(10) .
N3Q O33Q 1.20(2) .
N3Q O32Q 1.20(2) .
N3Q O31Q 1.27(2) .
O31Q O28V 1.49(13) .
N3R O33R 1.20(2) .
N3R O32R 1.20(2) .
N3R O31R 1.27(2) .
O33R O16Z 1.78(12) .
N4P N4P 1.16(8) 3_765
N4P O42P 1.20(2) .
N4P O41P 1.22(4) 3_765
N4P O41P 1.25(2) .
O41P N4P 1.22(4) 3_765
N5P O53P 1.18(2) .
N5P O52P 1.20(2) .
N5P O51P 1.27(2) .
O51P O62V 1.78(7) .
O12Y O12Z 1.44(15) .
O13W O13Z 1.12(5) .
O14W O35W 0.90(7) .
O16W O16Z 1.77(9) .
O24W O24Z 1.13(4) .
O33W O33Z 1.62(8) .
O48W O48Z 1.34(7) .
O49W O49X 1.13(8) .
O57W O59W 1.38(9) .
O58W O59W 1.57(11) .
O60W N7O 1.19(7) 4_576
O60W O71O 1.32(7) 4_576
O60W O73O 1.75(8) 4_576
O72V O84V 1.68(5) .
